data_1551008
loop_
_publ_author_name
'Akiyoshi, Ryohei'
'Hirota, Yuma'
'Kosumi, Daisuke'
'Tsutsumi, Mayu'
'Nakamura, Masaaki'
'Lindoy, Leonard F.'
'Hayami, Shinya'

_publ_section_title
;
 Ferroelectric metallomesogens composed of achiral spin crossover
 molecules
;
_journal_name_full 'Chemical Science'
_journal_paper_doi 10.1039/C9SC01229J
_journal_year 2019
_chemical_formula_moiety 'C134 H218 B2 F8 Fe N10 O3'
_chemical_formula_sum 'C134 H218 B2 F8 Fe N10 O3'
_chemical_formula_weight 2246.72
_space_group_crystal_system triclinic
_space_group_IT_number 2
_space_group_name_Hall '-P 1'
_space_group_name_H-M_alt 'P -1'
_symmetry_space_group_name_Hall '-P 1'
_symmetry_space_group_name_H-M 'P -1'
_atom_sites_solution_hydrogens geom
_atom_sites_solution_primary direct
_atom_sites_solution_secondary difmap
_audit_update_record
;
2015-07-30 deposited with the CCDC.    2019-05-09 downloaded from the CCDC.
;
_cell_angle_alpha 83.044(12)
_cell_angle_beta 80.705(9)
_cell_angle_gamma 69.477(10)
_cell_formula_units_Z 2
_cell_length_a 13.8289(14)
_cell_length_b 17.3327(17)
_cell_length_c 29.608(4)
_cell_measurement_reflns_used 11753
_cell_measurement_temperature 93
_cell_measurement_theta_max 25.30
_cell_measurement_theta_min 3.03
_cell_volume 6543.1(14)
_computing_cell_refinement CrystalClear
_computing_data_collection 'CrystalClear (Rigaku Inc., 2008)'
_computing_data_reduction CrystalClear
_computing_molecular_graphics 'CrystalStructure 4.1'
_computing_publication_material 'CrystalStructure 4.1 (Rigaku, 2014)'
_computing_structure_refinement 'SHELXL97 (Sheldrick, 2008)'
_computing_structure_solution 'SIR2004 (Burla, et al., 2005)'
_diffrn_ambient_temperature 93
_diffrn_detector_area_resol_mean 7.314
_diffrn_measured_fraction_theta_full 0.991
_diffrn_measured_fraction_theta_max 0.991
_diffrn_measurement_device_type 'Rigaku Saturn70'
_diffrn_measurement_method \w
_diffrn_radiation_type 'Mo K\a'
_diffrn_radiation_wavelength 0.71075
_diffrn_reflns_av_R_equivalents 0.1274
_diffrn_reflns_Laue_measured_fraction_full 0.000
_diffrn_reflns_Laue_measured_fraction_max 0.000
_diffrn_reflns_limit_h_max 15
_diffrn_reflns_limit_h_min -16
_diffrn_reflns_limit_k_max 20
_diffrn_reflns_limit_k_min -20
_diffrn_reflns_limit_l_max 35
_diffrn_reflns_limit_l_min -35
_diffrn_reflns_number 71054
_diffrn_reflns_point_group_measured_fraction_full 0.000
_diffrn_reflns_point_group_measured_fraction_max 0.000
_diffrn_reflns_theta_full 25.290
_diffrn_reflns_theta_max 25.290
_diffrn_reflns_theta_min 2.990
_diffrn_standards_number 0
_exptl_absorpt_coefficient_mu 0.180
_exptl_absorpt_correction_T_max 0.998
_exptl_absorpt_correction_T_min 0.868
_exptl_absorpt_correction_type multi-scan
_exptl_absorpt_process_details 'REQAB (Rigaku, 1998)'
_exptl_crystal_colour purple
_exptl_crystal_density_diffrn 1.140
_exptl_crystal_density_method 'not measured'
_exptl_crystal_description platelet
_exptl_crystal_F_000 2448.00
_exptl_crystal_size_max 0.075
_exptl_crystal_size_mid 0.050
_exptl_crystal_size_min 0.013
_refine_diff_density_max 2.06
_refine_diff_density_min -0.64
_refine_ls_extinction_method none
_refine_ls_goodness_of_fit_ref 1.140
_refine_ls_hydrogen_treatment constr
_refine_ls_number_parameters 1432
_refine_ls_number_reflns 23594
_refine_ls_number_restraints 0
_refine_ls_R_factor_all 0.2548
_refine_ls_R_factor_gt 0.1571
_refine_ls_shift/su_max 0.000
_refine_ls_structure_factor_coef Fsqd
_refine_ls_weighting_details 'w = 1/[\s^2^(Fo^2^)+(0.2000P)^2^+0.0000P] where P=(Fo^2^+2Fc^2^)/3'
_refine_ls_weighting_scheme calc
_refine_ls_wR_factor_gt 0.3436
_refine_ls_wR_factor_ref 0.4289
_reflns_number_gt 10520
_reflns_number_total 23594
_reflns_threshold_expression F^2^>2.0\s(F^2^)
_cod_data_source_file c9sc01229j2.cif
_cod_data_source_block '_sc0313'
_cod_database_code 1551008

loop_
_symmetry_equiv_pos_site_id
_space_group_symop_operation_xyz
1 +X,+Y,+Z
2 -X,-Y,-Z

loop_
_atom_site_label
_atom_site_type_symbol
_atom_site_fract_x
_atom_site_fract_y
_atom_site_fract_z
_atom_site_U_iso_or_equiv
_atom_site_adp_type
_atom_site_occupancy
_atom_site_site_symmetry_multiplicity
_atom_site_calc_flag
_atom_site_refinement_flags
Fe1 Fe 0.28940(8) 0.27464(6) 0.52791(3) 0.0297(3) Uani 1 2 d .
F1 F 0.8411(4) 0.0891(3) 0.42367(18) 0.0696(15) Uani 1 2 d .
F2 F 0.7080(5) 0.1944(4) 0.3994(4) 0.159(4) Uani 1 2 d .
F3 F 0.7614(9) 0.2047(5) 0.4616(3) 0.171(4) Uani 1 2 d .
F4 F 0.8579(5) 0.2125(4) 0.3959(2) 0.096(2) Uani 1 2 d .
F5 F 0.7338(4) 0.3895(3) 0.62906(19) 0.0668(15) Uani 1 2 d .
F6 F 0.6067(4) 0.4644(3) 0.58305(19) 0.0718(16) Uani 1 2 d .
F7 F 0.5744(4) 0.4800(4) 0.6578(2) 0.0858(19) Uani 1 2 d .
F8 F 0.6909(4) 0.5300(3) 0.6159(2) 0.0809(18) Uani 1 2 d .
O1 O 0.6273(4) 0.4100(3) 0.44498(16) 0.0378(13) Uani 1 2 d .
O2 O -0.0613(4) 0.1567(3) 0.6183(2) 0.0632(19) Uani 1 2 d .
O3 O 0.9327(11) 0.1357(9) 0.5168(4) 0.075(4) Uani 0.5 2 d .
O4 O 1.0804(9) 0.0284(8) 0.4773(7) 0.128(8) Uani 0.5 2 d .
N1 N 0.2810(4) 0.2687(3) 0.46274(19) 0.0259(13) Uani 1 2 d .
N2 N 0.3408(5) 0.2884(4) 0.3889(2) 0.0351(15) Uani 1 2 d .
N3 N 0.4010(4) 0.3121(3) 0.49971(18) 0.0226(12) Uani 1 2 d .
N4 N 0.3384(4) 0.2913(3) 0.58373(19) 0.0308(14) Uani 1 2 d .
N5 N 0.4737(4) 0.2994(4) 0.6136(2) 0.0351(15) Uani 1 2 d .
N6 N 0.1751(4) 0.3811(3) 0.53242(18) 0.0278(14) Uani 1 2 d .
N7 N 0.0161(4) 0.4526(4) 0.5647(2) 0.0343(15) Uani 1 2 d .
N8 N 0.1802(4) 0.2383(3) 0.5584(2) 0.0320(14) Uani 1 2 d .
N9 N 0.3681(4) 0.1573(3) 0.53659(18) 0.0302(14) Uani 1 2 d .
N10 N 0.3743(5) 0.0357(4) 0.5748(2) 0.0355(15) Uani 1 2 d .
C1 C 0.2240(6) 0.2450(4) 0.4355(3) 0.0367(19) Uani 1 2 d .
C2 C 0.1429(6) 0.2145(4) 0.4474(3) 0.0377(19) Uani 1 2 d .
C3 C 0.0973(6) 0.1977(4) 0.4126(3) 0.040(2) Uani 1 2 d .
C4 C 0.1332(7) 0.2147(5) 0.3670(3) 0.047(2) Uani 1 2 d .
C5 C 0.2133(7) 0.2436(5) 0.3548(3) 0.048(2) Uani 1 2 d .
C6 C 0.2600(6) 0.2580(4) 0.3895(3) 0.0329(18) Uani 1 2 d .
C7 C 0.3505(6) 0.2937(4) 0.4332(2) 0.0317(17) Uani 1 2 d .
C8 C 0.4216(5) 0.3198(4) 0.4540(3) 0.0337(18) Uani 1 2 d .
C9 C 0.5002(5) 0.3510(4) 0.4324(2) 0.0290(16) Uani 1 2 d .
C10 C 0.5543(5) 0.3739(4) 0.4602(3) 0.0326(17) Uani 1 2 d .
C11 C 0.5372(6) 0.3629(5) 0.5084(3) 0.0399(19) Uani 1 2 d .
C12 C 0.4608(5) 0.3280(4) 0.5272(2) 0.0306(17) Uani 1 2 d .
C13 C 0.4278(6) 0.3086(4) 0.5746(2) 0.0315(17) Uani 1 2 d .
C14 C 0.4069(6) 0.2795(5) 0.6499(2) 0.0373(19) Uani 1 2 d .
C15 C 0.4113(6) 0.2676(5) 0.6975(3) 0.044(2) Uani 1 2 d .
C16 C 0.3288(6) 0.2508(5) 0.7245(3) 0.048(2) Uani 1 2 d .
C17 C 0.2460(6) 0.2463(5) 0.7061(3) 0.046(2) Uani 1 2 d .
C18 C 0.2400(5) 0.2571(4) 0.6589(2) 0.0310(17) Uani 1 2 d .
C19 C 0.3223(6) 0.2743(5) 0.6307(3) 0.040(2) Uani 1 2 d .
C20 C 0.1601(5) 0.4639(4) 0.5233(2) 0.0294(16) Uani 1 2 d .
C21 C 0.2284(6) 0.5039(4) 0.4989(3) 0.0345(18) Uani 1 2 d .
C22 C 0.1926(6) 0.5901(5) 0.4958(3) 0.0402(19) Uani 1 2 d .
C23 C 0.0936(6) 0.6340(4) 0.5171(3) 0.0356(18) Uani 1 2 d .
C24 C 0.0271(6) 0.5963(4) 0.5410(3) 0.0378(19) Uani 1 2 d .
C25 C 0.0638(5) 0.5099(4) 0.5439(2) 0.0288(16) Uani 1 2 d .
C26 C 0.0862(5) 0.3755(4) 0.5561(2) 0.0287(16) Uani 1 2 d .
C27 C 0.0827(5) 0.2940(4) 0.5696(2) 0.0289(16) Uani 1 2 d .
C28 C -0.0000(6) 0.2667(5) 0.5911(3) 0.042(2) Uani 1 2 d .
C29 C 0.0226(6) 0.1808(5) 0.5998(3) 0.045(2) Uani 1 2 d .
C30 C 0.1229(6) 0.1247(5) 0.5922(3) 0.041(2) Uani 1 2 d .
C31 C 0.2013(5) 0.1559(4) 0.5714(2) 0.0319(17) Uani 1 2 d .
C32 C 0.3123(5) 0.1137(4) 0.5611(2) 0.0319(17) Uani 1 2 d .
C33 C 0.4746(6) 0.0300(4) 0.5570(2) 0.0325(17) Uani 1 2 d .
C34 C 0.5711(6) -0.0352(5) 0.5596(3) 0.042(2) Uani 1 2 d .
C35 C 0.6582(6) -0.0211(5) 0.5379(3) 0.044(2) Uani 1 2 d .
C36 C 0.6545(6) 0.0534(5) 0.5128(3) 0.044(2) Uani 1 2 d .
C37 C 0.5596(5) 0.1182(5) 0.5091(3) 0.0379(19) Uani 1 2 d .
C38 C 0.4721(5) 0.1044(4) 0.5325(2) 0.0294(16) Uani 1 2 d .
C39 C 0.4050(7) 0.3084(5) 0.3465(3) 0.049(2) Uani 1 2 d .
C40 C 0.5071(7) 0.2379(6) 0.3371(3) 0.053(2) Uani 1 2 d .
C41 C 0.5746(9) 0.2462(7) 0.2899(4) 0.083(3) Uani 1 2 d .
C42 C 0.6107(10) 0.3115(7) 0.2847(3) 0.082(3) Uani 1 2 d .
C43 C 0.6877(7) 0.3110(6) 0.2374(3) 0.056(2) Uani 1 2 d .
C44 C 0.6326(8) 0.3265(7) 0.1947(4) 0.072(3) Uani 1 2 d .
C45 C 0.6993(7) 0.3341(6) 0.1497(3) 0.054(2) Uani 1 2 d .
C46 C 0.6407(7) 0.3537(6) 0.1083(4) 0.066(3) Uani 1 2 d .
C47 C 0.7080(6) 0.3600(5) 0.0625(3) 0.049(2) Uani 1 2 d .
C48 C 0.6489(7) 0.3821(6) 0.0215(3) 0.057(3) Uani 1 2 d .
C49 C 0.7114(7) 0.3893(5) -0.0246(3) 0.053(2) Uani 1 2 d .
C50 C 0.6530(6) 0.4125(5) -0.0654(3) 0.054(2) Uani 1 2 d .
C51 C 0.7141(7) 0.4202(6) -0.1117(3) 0.059(3) Uani 1 2 d .
C52 C 0.6543(7) 0.4446(6) -0.1535(4) 0.063(3) Uani 1 2 d .
C53 C 0.7184(8) 0.4476(7) -0.1990(3) 0.070(3) Uani 1 2 d .
C54 C 0.6605(9) 0.4697(9) -0.2400(4) 0.105(4) Uani 1 2 d .
C55 C 0.6547(6) 0.4190(5) 0.3956(3) 0.0403(19) Uani 1 2 d .
C56 C 0.7260(6) 0.4702(5) 0.3862(3) 0.043(2) Uani 1 2 d .
C57 C 0.7677(6) 0.4758(5) 0.3358(3) 0.049(2) Uani 1 2 d .
C58 C 0.6866(6) 0.5062(5) 0.3027(3) 0.042(2) Uani 1 2 d .
C59 C 0.7330(6) 0.5239(5) 0.2536(3) 0.043(2) Uani 1 2 d .
C60 C 0.6569(6) 0.5520(5) 0.2180(3) 0.041(2) Uani 1 2 d .
C61 C 0.7108(6) 0.5633(5) 0.1699(3) 0.0382(19) Uani 1 2 d .
C62 C 0.6399(6) 0.5901(5) 0.1322(3) 0.0374(19) Uani 1 2 d .
C63 C 0.7027(6) 0.5952(5) 0.0838(2) 0.0340(18) Uani 1 2 d .
C64 C 0.6379(6) 0.6200(5) 0.0446(3) 0.0381(19) Uani 1 2 d .
C65 C 0.7017(5) 0.6278(5) -0.0019(3) 0.0365(18) Uani 1 2 d .
C66 C 0.6403(6) 0.6532(5) -0.0423(2) 0.0377(19) Uani 1 2 d .
C67 C 0.7060(6) 0.6583(5) -0.0878(3) 0.045(2) Uani 1 2 d .
C68 C 0.6475(6) 0.6850(6) -0.1298(3) 0.048(2) Uani 1 2 d .
C69 C 0.7191(7) 0.6896(7) -0.1742(3) 0.071(3) Uani 1 2 d .
C70 C 0.6586(9) 0.7157(9) -0.2156(3) 0.102(4) Uani 1 2 d .
C71 C 0.5789(6) 0.2973(6) 0.6175(3) 0.049(2) Uani 1 2 d .
C72 C 0.6626(6) 0.2231(5) 0.5949(3) 0.052(2) Uani 1 2 d .
C73 C 0.6545(7) 0.1381(6) 0.6123(3) 0.062(3) Uani 1 2 d .
C74 C 0.6726(8) 0.1069(6) 0.6614(3) 0.069(3) Uani 1 2 d .
C75 C 0.6987(9) 0.0127(7) 0.6686(4) 0.077(3) Uani 1 2 d .
C76 C 0.7362(8) -0.0282(8) 0.7136(4) 0.086(4) Uani 1 2 d .
C77 C 0.6613(8) -0.0239(8) 0.7528(3) 0.077(3) Uani 1 2 d .
C78 C 0.7100(7) -0.0600(7) 0.7975(3) 0.074(3) Uani 1 2 d .
C79 C 0.6383(7) -0.0609(6) 0.8398(3) 0.054(2) Uani 1 2 d .
C80 C 0.6929(6) -0.0911(6) 0.8825(3) 0.049(2) Uani 1 2 d .
C81 C 0.6259(6) -0.0959(5) 0.9268(3) 0.042(2) Uani 1 2 d .
C82 C 0.6840(6) -0.1222(5) 0.9683(3) 0.0381(19) Uani 1 2 d .
C83 C 0.6166(6) -0.1296(5) 1.0144(3) 0.0382(19) Uani 1 2 d .
C84 C 0.6758(6) -0.1563(4) 1.0549(3) 0.0349(18) Uani 1 2 d .
C85 C 0.6056(6) -0.1610(5) 1.1006(3) 0.044(2) Uani 1 2 d .
C86 C 0.6617(7) -0.1874(5) 1.1422(3) 0.052(2) Uani 1 2 d .
C87 C -0.0867(5) 0.4796(5) 0.5929(3) 0.041(2) Uani 1 2 d .
C88 C -0.0843(6) 0.5135(5) 0.6381(2) 0.0388(19) Uani 1 2 d .
C89 C -0.0336(5) 0.4487(4) 0.6737(2) 0.0350(18) Uani 1 2 d .
C90 C -0.0372(6) 0.4866(5) 0.7194(3) 0.0388(19) Uani 1 2 d .
C91 C 0.0045(6) 0.4217(5) 0.7570(2) 0.0369(18) Uani 1 2 d .
C92 C -0.0053(6) 0.4579(4) 0.8028(2) 0.0342(18) Uani 1 2 d .
C93 C 0.0172(6) 0.3925(4) 0.8428(2) 0.0334(17) Uani 1 2 d .
C94 C 0.0059(5) 0.4278(4) 0.8883(2) 0.0281(16) Uani 1 2 d .
C95 C 0.0181(6) 0.3633(4) 0.9293(2) 0.0304(17) Uani 1 2 d .
C96 C 0.0045(6) 0.3969(4) 0.9756(2) 0.0318(17) Uani 1 2 d .
C97 C 0.0134(5) 0.3329(4) 1.0157(2) 0.0284(16) Uani 1 2 d .
C98 C -0.0003(6) 0.3665(4) 1.0622(2) 0.0340(18) Uani 1 2 d .
C99 C 0.0094(6) 0.3011(5) 1.1025(2) 0.0362(18) Uani 1 2 d .
C100 C -0.0037(6) 0.3359(5) 1.1490(2) 0.0372(18) Uani 1 2 d .
C101 C 0.0073(7) 0.2681(5) 1.1892(3) 0.044(2) Uani 1 2 d .
C102 C 0.0046(8) 0.2967(6) 1.2355(3) 0.058(2) Uani 1 2 d .
C103 C -0.0434(7) 0.0673(5) 0.6285(3) 0.060(3) Uani 1 2 d .
C104 C -0.0062(7) 0.0431(6) 0.6758(3) 0.060(3) Uani 1 2 d .
C105 C 0.0341(7) -0.0500(5) 0.6863(3) 0.050(2) Uani 1 2 d .
C106 C 0.0835(6) -0.0712(5) 0.7318(3) 0.049(2) Uani 1 2 d .
C107 C 0.0084(6) -0.0511(5) 0.7756(2) 0.0407(19) Uani 1 2 d .
C108 C 0.0638(6) -0.0718(5) 0.8182(2) 0.0336(18) Uani 1 2 d .
C109 C -0.0092(6) -0.0661(5) 0.8636(3) 0.0400(19) Uani 1 2 d .
C110 C 0.0501(6) -0.0923(5) 0.9056(2) 0.0358(18) Uani 1 2 d .
C111 C -0.0204(6) -0.0926(5) 0.9514(2) 0.0349(18) Uani 1 2 d .
C112 C 0.0396(5) -0.1210(4) 0.9931(2) 0.0325(17) Uani 1 2 d .
C113 C -0.0276(6) -0.1225(4) 1.0383(2) 0.0319(17) Uani 1 2 d .
C114 C 0.0344(6) -0.1480(4) 1.0787(2) 0.0330(17) Uani 1 2 d .
C115 C -0.0318(6) -0.1519(5) 1.1251(2) 0.0356(18) Uani 1 2 d .
C116 C 0.0307(6) -0.1771(5) 1.1665(3) 0.044(2) Uani 1 2 d .
C117 C -0.0334(7) -0.1810(5) 1.2125(3) 0.049(2) Uani 1 2 d .
C118 C 0.0295(9) -0.2117(6) 1.2528(4) 0.075(3) Uani 1 2 d .
C119 C 0.3434(6) -0.0282(4) 0.6050(3) 0.0398(19) Uani 1 2 d .
C120 C 0.3165(6) -0.0080(5) 0.6555(3) 0.0392(19) Uani 1 2 d .
C121 C 0.4024(6) 0.0090(5) 0.6753(3) 0.043(2) Uani 1 2 d .
C122 C 0.3734(6) 0.0281(5) 0.7254(3) 0.041(2) Uani 1 2 d .
C123 C 0.3715(6) -0.0433(4) 0.7598(3) 0.042(2) Uani 1 2 d .
C124 C 0.3507(6) -0.0180(4) 0.8095(2) 0.0369(18) Uani 1 2 d .
C125 C 0.3529(6) -0.0883(5) 0.8466(3) 0.0396(19) Uani 1 2 d .
C126 C 0.3356(6) -0.0590(5) 0.8947(2) 0.0367(18) Uani 1 2 d .
C127 C 0.3411(6) -0.1256(5) 0.9336(3) 0.0375(19) Uani 1 2 d .
C128 C 0.3266(6) -0.0945(5) 0.9812(2) 0.0387(19) Uani 1 2 d .
C129 C 0.3332(6) -0.1607(5) 1.0210(3) 0.0391(19) Uani 1 2 d .
C130 C 0.3211(6) -0.1275(5) 1.0678(3) 0.044(2) Uani 1 2 d .
C131 C 0.3300(7) -0.1943(5) 1.1071(3) 0.051(2) Uani 1 2 d .
C132 C 0.3194(8) -0.1626(6) 1.1532(3) 0.064(3) Uani 1 2 d .
C133 C 0.3317(10) -0.2332(7) 1.1928(3) 0.084(4) Uani 1 2 d .
C134 C 0.3256(12) -0.2059(8) 1.2374(4) 0.112(5) Uani 1 2 d .
B1 B 0.7938(9) 0.1771(7) 0.4190(5) 0.066(3) Uani 1 2 d .
B2 B 0.6456(8) 0.4693(6) 0.6240(3) 0.040(2) Uani 1 2 d .
H1 H 0.1185 0.20502 0.47875 0.0453 Uiso 1 2 calc R
H2 H 0.04286 0.17501 0.41983 0.0483 Uiso 1 2 calc R
H3 H 0.09983 0.20563 0.34351 0.0566 Uiso 1 2 calc R
H4 H 0.23693 0.25381 0.32344 0.0576 Uiso 1 2 calc R
H5 H 0.51505 0.35592 0.39996 0.0348 Uiso 1 2 calc R
H6 H 0.57569 0.37841 0.52737 0.0479 Uiso 1 2 calc R
H7 H 0.46816 0.27105 0.71045 0.0529 Uiso 1 2 calc R
H8 H 0.32929 0.24206 0.75679 0.0571 Uiso 1 2 calc R
H9 H 0.19058 0.23551 0.72621 0.0552 Uiso 1 2 calc R
H10 H 0.18276 0.25286 0.64667 0.0371 Uiso 1 2 calc R
H11 H 0.29592 0.4732 0.48509 0.0414 Uiso 1 2 calc R
H12 H 0.23564 0.61903 0.47923 0.0483 Uiso 1 2 calc R
H13 H 0.07162 0.69264 0.51495 0.0427 Uiso 1 2 calc R
H14 H -0.04028 0.62716 0.55478 0.0454 Uiso 1 2 calc R
H15 H -0.06778 0.30466 0.59926 0.0507 Uiso 1 2 calc R
H16 H 0.13772 0.06753 0.60077 0.0496 Uiso 1 2 calc R
H17 H 0.57449 -0.08658 0.57588 0.0500 Uiso 1 2 calc R
H18 H 0.72381 -0.06322 0.53986 0.0524 Uiso 1 2 calc R
H19 H 0.71738 0.06036 0.49789 0.0533 Uiso 1 2 calc R
H20 H 0.55608 0.16855 0.4915 0.0455 Uiso 1 2 calc R
H21 H 0.41968 0.35909 0.35027 0.0591 Uiso 1 2 calc R
H22 H 0.36546 0.31932 0.32005 0.0591 Uiso 1 2 calc R
H23 H 0.49151 0.1861 0.33851 0.0642 Uiso 1 2 calc R
H24 H 0.54953 0.23268 0.36193 0.0642 Uiso 1 2 calc R
H25 H 0.63506 0.19459 0.2863 0.1000 Uiso 1 2 calc R
H26 H 0.53241 0.25179 0.26491 0.1000 Uiso 1 2 calc R
H27 H 0.64834 0.30897 0.3109 0.0987 Uiso 1 2 calc R
H28 H 0.55086 0.36376 0.28507 0.0987 Uiso 1 2 calc R
H29 H 0.71956 0.35404 0.23727 0.0674 Uiso 1 2 calc R
H30 H 0.74446 0.2569 0.23613 0.0674 Uiso 1 2 calc R
H31 H 0.60602 0.28071 0.19373 0.0864 Uiso 1 2 calc R
H32 H 0.57174 0.37797 0.19768 0.0864 Uiso 1 2 calc R
H33 H 0.75817 0.28156 0.14568 0.0646 Uiso 1 2 calc R
H34 H 0.7288 0.37809 0.151 0.0646 Uiso 1 2 calc R
H35 H 0.58262 0.4067 0.11206 0.0798 Uiso 1 2 calc R
H36 H 0.61022 0.31021 0.1073 0.0798 Uiso 1 2 calc R
H37 H 0.74029 0.40231 0.06386 0.0586 Uiso 1 2 calc R
H38 H 0.76484 0.30647 0.0583 0.0586 Uiso 1 2 calc R
H39 H 0.59185 0.43544 0.02618 0.0685 Uiso 1 2 calc R
H40 H 0.61647 0.33979 0.02058 0.0685 Uiso 1 2 calc R
H41 H 0.74477 0.43096 -0.0235 0.0641 Uiso 1 2 calc R
H42 H 0.7677 0.33571 -0.0295 0.0641 Uiso 1 2 calc R
H43 H 0.59647 0.46602 -0.06034 0.0652 Uiso 1 2 calc R
H44 H 0.61967 0.37081 -0.06642 0.0652 Uiso 1 2 calc R
H45 H 0.77035 0.36662 -0.11678 0.0702 Uiso 1 2 calc R
H46 H 0.74782 0.46166 -0.11055 0.0702 Uiso 1 2 calc R
H47 H 0.61788 0.40474 -0.15411 0.0756 Uiso 1 2 calc R
H48 H 0.60048 0.4996 -0.14947 0.0756 Uiso 1 2 calc R
H49 H 0.7732 0.39291 -0.20275 0.0842 Uiso 1 2 calc R
H50 H 0.75368 0.48829 -0.19863 0.0842 Uiso 1 2 calc R
H51 H 0.6589 0.4193 -0.25123 0.1256 Uiso 1 2 calc R
H52 H 0.69574 0.49791 -0.26425 0.1256 Uiso 1 2 calc R
H53 H 0.5892 0.50628 -0.23136 0.1256 Uiso 1 2 calc R
H54 H 0.59115 0.44687 0.38057 0.0484 Uiso 1 2 calc R
H55 H 0.69057 0.36408 0.38327 0.0484 Uiso 1 2 calc R
H56 H 0.68723 0.5265 0.3962 0.0510 Uiso 1 2 calc R
H57 H 0.78509 0.44511 0.40429 0.0510 Uiso 1 2 calc R
H58 H 0.81562 0.42039 0.32754 0.0584 Uiso 1 2 calc R
H59 H 0.80908 0.51318 0.33137 0.0584 Uiso 1 2 calc R
H60 H 0.63184 0.55734 0.3135 0.0501 Uiso 1 2 calc R
H61 H 0.65335 0.4641 0.30269 0.0501 Uiso 1 2 calc R
H62 H 0.76451 0.56699 0.25392 0.0512 Uiso 1 2 calc R
H63 H 0.78977 0.47312 0.2437 0.0512 Uiso 1 2 calc R
H64 H 0.62242 0.51054 0.21831 0.0490 Uiso 1 2 calc R
H65 H 0.60234 0.60489 0.22634 0.0490 Uiso 1 2 calc R
H66 H 0.76638 0.51053 0.16226 0.0458 Uiso 1 2 calc R
H67 H 0.74459 0.60507 0.16995 0.0458 Uiso 1 2 calc R
H68 H 0.58695 0.64483 0.13826 0.0448 Uiso 1 2 calc R
H69 H 0.60311 0.55018 0.13273 0.0448 Uiso 1 2 calc R
H70 H 0.73876 0.63551 0.08365 0.0409 Uiso 1 2 calc R
H71 H 0.75672 0.54062 0.07853 0.0409 Uiso 1 2 calc R
H72 H 0.58201 0.67355 0.05023 0.0457 Uiso 1 2 calc R
H73 H 0.60437 0.57834 0.04359 0.0457 Uiso 1 2 calc R
H74 H 0.73591 0.66876 -0.00047 0.0438 Uiso 1 2 calc R
H75 H 0.75729 0.57394 -0.00733 0.0438 Uiso 1 2 calc R
H76 H 0.5859 0.70778 -0.03748 0.0452 Uiso 1 2 calc R
H77 H 0.60476 0.61298 -0.04352 0.0452 Uiso 1 2 calc R
H78 H 0.75981 0.60344 -0.09252 0.0542 Uiso 1 2 calc R
H79 H 0.74247 0.69767 -0.08611 0.0542 Uiso 1 2 calc R
H80 H 0.61212 0.64529 -0.13236 0.0576 Uiso 1 2 calc R
H81 H 0.5934 0.73986 -0.12554 0.0576 Uiso 1 2 calc R
H82 H 0.77359 0.63495 -0.17849 0.0852 Uiso 1 2 calc R
H83 H 0.75394 0.72987 -0.17193 0.0852 Uiso 1 2 calc R
H84 H 0.657 0.6665 -0.22824 0.1226 Uiso 1 2 calc R
H85 H 0.69273 0.74592 -0.23908 0.1226 Uiso 1 2 calc R
H86 H 0.58722 0.75135 -0.20601 0.1226 Uiso 1 2 calc R
H87 H 0.58727 0.29433 0.65032 0.0591 Uiso 1 2 calc R
H88 H 0.58857 0.34896 0.60271 0.0591 Uiso 1 2 calc R
H89 H 0.65909 0.23062 0.56143 0.0622 Uiso 1 2 calc R
H90 H 0.73172 0.22326 0.59964 0.0622 Uiso 1 2 calc R
H91 H 0.58423 0.13934 0.60844 0.0749 Uiso 1 2 calc R
H92 H 0.70515 0.09693 0.59195 0.0749 Uiso 1 2 calc R
H93 H 0.60942 0.13435 0.68239 0.0831 Uiso 1 2 calc R
H94 H 0.73072 0.1216 0.66923 0.0831 Uiso 1 2 calc R
H95 H 0.6356 0.00015 0.66554 0.0929 Uiso 1 2 calc R
H96 H 0.75281 -0.01296 0.64344 0.0929 Uiso 1 2 calc R
H97 H 0.77509 -0.08727 0.70895 0.1034 Uiso 1 2 calc R
H98 H 0.78644 -0.0037 0.72051 0.1034 Uiso 1 2 calc R
H99 H 0.61556 -0.05433 0.74794 0.0925 Uiso 1 2 calc R
H100 H 0.61739 0.03456 0.75631 0.0925 Uiso 1 2 calc R
H101 H 0.75646 -0.11746 0.79286 0.0886 Uiso 1 2 calc R
H102 H 0.75413 -0.02814 0.80223 0.0886 Uiso 1 2 calc R
H103 H 0.59821 -0.09695 0.83658 0.0645 Uiso 1 2 calc R
H104 H 0.58814 -0.00433 0.84368 0.0645 Uiso 1 2 calc R
H105 H 0.74468 -0.14684 0.87766 0.0592 Uiso 1 2 calc R
H106 H 0.7319 -0.05418 0.88551 0.0592 Uiso 1 2 calc R
H107 H 0.58989 -0.13542 0.92477 0.0505 Uiso 1 2 calc R
H108 H 0.57197 -0.04101 0.93128 0.0505 Uiso 1 2 calc R
H109 H 0.71865 -0.0819 0.97056 0.0457 Uiso 1 2 calc R
H110 H 0.73916 -0.17637 0.96326 0.0457 Uiso 1 2 calc R
H111 H 0.56173 -0.07542 1.01971 0.0458 Uiso 1 2 calc R
H112 H 0.58162 -0.1698 1.01224 0.0458 Uiso 1 2 calc R
H113 H 0.71208 -0.11687 1.05694 0.0419 Uiso 1 2 calc R
H114 H 0.72945 -0.21122 1.05026 0.0419 Uiso 1 2 calc R
H115 H 0.55194 -0.10593 1.10499 0.0526 Uiso 1 2 calc R
H116 H 0.56928 -0.20014 1.09833 0.0526 Uiso 1 2 calc R
H117 H 0.68333 -0.24764 1.14759 0.0627 Uiso 1 2 calc R
H118 H 0.61518 -0.16165 1.16896 0.0627 Uiso 1 2 calc R
H119 H 0.72324 -0.17028 1.13725 0.0627 Uiso 1 2 calc R
H120 H -0.1123 0.4323 0.59979 0.0489 Uiso 1 2 calc R
H121 H -0.13649 0.52304 0.57492 0.0489 Uiso 1 2 calc R
H122 H -0.04664 0.55357 0.63146 0.0466 Uiso 1 2 calc R
H123 H -0.15662 0.54371 0.65108 0.0466 Uiso 1 2 calc R
H124 H 0.03988 0.41979 0.66156 0.0420 Uiso 1 2 calc R
H125 H -0.06947 0.4074 0.67996 0.0420 Uiso 1 2 calc R
H126 H 0.0043 0.52399 0.71355 0.0466 Uiso 1 2 calc R
H127 H -0.11002 0.51997 0.72984 0.0466 Uiso 1 2 calc R
H128 H 0.07872 0.39079 0.74732 0.0442 Uiso 1 2 calc R
H129 H -0.03385 0.38213 0.76133 0.0442 Uiso 1 2 calc R
H130 H 0.04373 0.48888 0.80009 0.0410 Uiso 1 2 calc R
H131 H -0.07668 0.49754 0.80955 0.0410 Uiso 1 2 calc R
H132 H -0.03091 0.3609 0.84508 0.0400 Uiso 1 2 calc R
H133 H 0.08906 0.3535 0.83625 0.0400 Uiso 1 2 calc R
H134 H -0.06353 0.4709 0.89332 0.0337 Uiso 1 2 calc R
H135 H 0.05886 0.45471 0.88692 0.0337 Uiso 1 2 calc R
H136 H -0.03349 0.33532 0.92985 0.0365 Uiso 1 2 calc R
H137 H 0.08823 0.32098 0.92435 0.0365 Uiso 1 2 calc R
H138 H -0.06475 0.44041 0.98023 0.0382 Uiso 1 2 calc R
H139 H 0.05764 0.42316 0.97549 0.0382 Uiso 1 2 calc R
H140 H 0.08265 0.28942 1.01116 0.0341 Uiso 1 2 calc R
H141 H -0.03972 0.30661 1.01587 0.0341 Uiso 1 2 calc R
H142 H -0.06973 0.4097 1.06699 0.0408 Uiso 1 2 calc R
H143 H 0.0526 0.39295 1.06215 0.0408 Uiso 1 2 calc R
H144 H -0.04399 0.27498 1.10292 0.0435 Uiso 1 2 calc R
H145 H 0.07859 0.25761 1.09778 0.0435 Uiso 1 2 calc R
H146 H -0.07315 0.37897 1.15409 0.0446 Uiso 1 2 calc R
H147 H 0.04941 0.36223 1.14877 0.0446 Uiso 1 2 calc R
H148 H -0.04963 0.24534 1.19073 0.0531 Uiso 1 2 calc R
H149 H 0.0739 0.22269 1.18228 0.0531 Uiso 1 2 calc R
H150 H 0.07542 0.29024 1.24057 0.0699 Uiso 1 2 calc R
H151 H -0.02416 0.26343 1.25938 0.0699 Uiso 1 2 calc R
H152 H -0.03916 0.3549 1.23681 0.0699 Uiso 1 2 calc R
H153 H 0.00982 0.03515 0.60492 0.0719 Uiso 1 2 calc R
H154 H -0.10875 0.05592 0.62846 0.0719 Uiso 1 2 calc R
H155 H 0.04992 0.06541 0.67728 0.0723 Uiso 1 2 calc R
H156 H -0.06462 0.06827 0.69952 0.0723 Uiso 1 2 calc R
H157 H 0.08687 -0.0764 0.66087 0.0606 Uiso 1 2 calc R
H158 H -0.02394 -0.07193 0.68909 0.0606 Uiso 1 2 calc R
H159 H 0.12393 -0.13098 0.73384 0.0590 Uiso 1 2 calc R
H160 H 0.13326 -0.0412 0.73012 0.0590 Uiso 1 2 calc R
H161 H -0.04013 -0.08244 0.7783 0.0488 Uiso 1 2 calc R
H162 H -0.03325 0.00848 0.77382 0.0488 Uiso 1 2 calc R
H163 H 0.10307 -0.03367 0.81783 0.0404 Uiso 1 2 calc R
H164 H 0.11475 -0.12855 0.81697 0.0404 Uiso 1 2 calc R
H165 H -0.05141 -0.10188 0.86347 0.0480 Uiso 1 2 calc R
H166 H -0.0574 -0.00857 0.86594 0.0480 Uiso 1 2 calc R
H167 H 0.08878 -0.05421 0.90663 0.0430 Uiso 1 2 calc R
H168 H 0.10177 -0.14838 0.90202 0.0430 Uiso 1 2 calc R
H169 H -0.07082 -0.0362 0.95546 0.0419 Uiso 1 2 calc R
H170 H -0.06051 -0.12956 0.95013 0.0419 Uiso 1 2 calc R
H171 H 0.09042 -0.17723 0.98876 0.0390 Uiso 1 2 calc R
H172 H 0.0794 -0.08386 0.9943 0.0390 Uiso 1 2 calc R
H173 H -0.0654 -0.16137 1.03783 0.0383 Uiso 1 2 calc R
H174 H -0.07998 -0.06682 1.04248 0.0383 Uiso 1 2 calc R
H175 H 0.07095 -0.10832 1.07944 0.0396 Uiso 1 2 calc R
H176 H 0.08795 -0.20299 1.074 0.0396 Uiso 1 2 calc R
H177 H -0.06786 -0.19198 1.12443 0.0427 Uiso 1 2 calc R
H178 H -0.08586 -0.09706 1.12962 0.0427 Uiso 1 2 calc R
H179 H 0.08454 -0.23198 1.16195 0.0523 Uiso 1 2 calc R
H180 H 0.06695 -0.13715 1.16701 0.0523 Uiso 1 2 calc R
H181 H -0.07374 -0.21773 1.2113 0.0586 Uiso 1 2 calc R
H182 H -0.08386 -0.12507 1.21812 0.0586 Uiso 1 2 calc R
H183 H 0.04896 -0.27188 1.25747 0.0898 Uiso 1 2 calc R
H184 H -0.01259 -0.18641 1.28059 0.0898 Uiso 1 2 calc R
H185 H 0.09253 -0.19653 1.24633 0.0898 Uiso 1 2 calc R
H186 H 0.40109 -0.08164 0.60232 0.0478 Uiso 1 2 calc R
H187 H 0.28225 -0.03433 0.5945 0.0478 Uiso 1 2 calc R
H188 H 0.30108 -0.05484 0.67398 0.0471 Uiso 1 2 calc R
H189 H 0.25248 0.04105 0.65866 0.0471 Uiso 1 2 calc R
H190 H 0.46663 -0.03982 0.67214 0.0514 Uiso 1 2 calc R
H191 H 0.41745 0.05629 0.65716 0.0514 Uiso 1 2 calc R
H192 H 0.42335 0.05198 0.7334 0.0496 Uiso 1 2 calc R
H193 H 0.30366 0.07117 0.72886 0.0496 Uiso 1 2 calc R
H194 H 0.43918 -0.08868 0.75537 0.0510 Uiso 1 2 calc R
H195 H 0.31659 -0.06422 0.75438 0.0510 Uiso 1 2 calc R
H196 H 0.40341 0.00605 0.8139 0.0443 Uiso 1 2 calc R
H197 H 0.28163 0.02577 0.81385 0.0443 Uiso 1 2 calc R
H198 H 0.2981 -0.11105 0.84349 0.0475 Uiso 1 2 calc R
H199 H 0.42102 -0.13309 0.84214 0.0475 Uiso 1 2 calc R
H200 H 0.38836 -0.03351 0.8968 0.0440 Uiso 1 2 calc R
H201 H 0.26631 -0.01546 0.89907 0.0440 Uiso 1 2 calc R
H202 H 0.40949 -0.17006 0.92891 0.0449 Uiso 1 2 calc R
H203 H 0.28664 -0.1499 0.93232 0.0449 Uiso 1 2 calc R
H204 H 0.25789 -0.0504 0.98584 0.0464 Uiso 1 2 calc R
H205 H 0.38046 -0.06939 0.98215 0.0464 Uiso 1 2 calc R
H206 H 0.27812 -0.18479 1.02081 0.0469 Uiso 1 2 calc R
H207 H 0.40132 -0.2055 1.01622 0.0469 Uiso 1 2 calc R
H208 H 0.25242 -0.0835 1.07287 0.0523 Uiso 1 2 calc R
H209 H 0.37537 -0.10239 1.06779 0.0523 Uiso 1 2 calc R
H210 H 0.27529 -0.21894 1.10724 0.0615 Uiso 1 2 calc R
H211 H 0.39838 -0.23858 1.10176 0.0615 Uiso 1 2 calc R
H212 H 0.2503 -0.11947 1.15912 0.0773 Uiso 1 2 calc R
H213 H 0.3731 -0.13685 1.15304 0.0773 Uiso 1 2 calc R
H214 H 0.2766 -0.25756 1.19335 0.1013 Uiso 1 2 calc R
H215 H 0.39974 -0.27719 1.186 0.1013 Uiso 1 2 calc R
H216 H 0.39508 -0.20937 1.2429 0.1339 Uiso 1 2 calc R
H217 H 0.29907 -0.24112 1.26081 0.1339 Uiso 1 2 calc R
H218 H 0.27856 -0.14859 1.23892 0.1339 Uiso 1 2 calc R

loop_
_atom_site_aniso_label
_atom_site_aniso_U_11
_atom_site_aniso_U_22
_atom_site_aniso_U_33
_atom_site_aniso_U_12
_atom_site_aniso_U_13
_atom_site_aniso_U_23
Fe1 0.0251(6) 0.0268(6) 0.0272(6) 0.0008(4) -0.0001(4) 0.0020(4)
F1 0.052(3) 0.066(4) 0.065(4) 0.003(3) 0.006(3) 0.002(3)
F2 0.089(5) 0.051(4) 0.359(14) -0.027(4) -0.134(7) 0.044(6)
F3 0.232(11) 0.080(5) 0.127(7) -0.004(6) 0.075(7) -0.011(5)
F4 0.069(4) 0.106(5) 0.122(6) -0.054(4) 0.018(4) -0.008(4)
F5 0.053(3) 0.059(3) 0.086(4) -0.016(3) -0.013(3) 0.002(3)
F6 0.083(4) 0.060(4) 0.072(4) -0.025(3) -0.011(3) 0.005(3)
F7 0.043(3) 0.141(6) 0.073(4) -0.026(3) 0.006(3) -0.040(4)
F8 0.064(4) 0.070(4) 0.103(5) -0.014(3) -0.003(3) -0.023(3)
O1 0.034(3) 0.050(3) 0.029(3) -0.018(3) 0.006(2) -0.003(2)
O2 0.025(3) 0.045(4) 0.100(5) -0.006(3) 0.001(3) 0.037(3)
O3 0.099(11) 0.110(11) 0.026(7) -0.044(9) -0.026(7) 0.005(7)
O4 0.042(8) 0.082(10) 0.27(2) -0.057(8) -0.063(10) 0.137(12)
N1 0.022(3) 0.021(3) 0.028(3) 0.001(2) -0.006(3) 0.002(2)
N2 0.030(4) 0.040(4) 0.026(3) -0.004(3) 0.000(3) 0.005(3)
N3 0.022(3) 0.016(3) 0.021(3) 0.003(2) -0.006(2) 0.008(2)
N4 0.023(3) 0.030(3) 0.025(3) 0.007(3) -0.001(3) -0.000(3)
N5 0.019(3) 0.051(4) 0.024(3) 0.000(3) 0.002(3) -0.006(3)
N6 0.020(3) 0.035(4) 0.021(3) 0.001(3) -0.007(2) -0.001(3)
N7 0.019(3) 0.034(4) 0.037(4) 0.004(3) -0.004(3) 0.006(3)
N8 0.027(3) 0.025(3) 0.034(4) 0.001(3) -0.000(3) 0.002(3)
N9 0.027(3) 0.026(3) 0.022(3) 0.005(3) 0.008(3) -0.001(2)
N10 0.033(4) 0.026(3) 0.037(4) -0.001(3) -0.003(3) 0.006(3)
C1 0.022(4) 0.019(4) 0.053(5) 0.012(3) -0.005(4) 0.001(3)
C2 0.026(4) 0.026(4) 0.051(5) 0.007(3) -0.009(4) -0.007(4)
C3 0.031(4) 0.026(4) 0.055(6) 0.005(3) -0.009(4) -0.011(4)
C4 0.048(5) 0.046(5) 0.046(5) -0.004(4) -0.025(4) -0.007(4)
C5 0.045(5) 0.059(6) 0.039(5) -0.013(4) -0.017(4) 0.002(4)
C6 0.031(4) 0.026(4) 0.039(5) -0.002(3) -0.016(4) 0.005(3)
C7 0.037(4) 0.028(4) 0.027(4) -0.007(3) -0.007(3) -0.002(3)
C8 0.027(4) 0.024(4) 0.035(4) 0.003(3) 0.001(3) 0.009(3)
C9 0.033(4) 0.030(4) 0.017(4) -0.004(3) 0.003(3) -0.002(3)
C10 0.023(4) 0.029(4) 0.036(4) -0.000(3) 0.005(3) 0.000(3)
C11 0.032(5) 0.049(5) 0.036(5) -0.009(4) 0.000(4) -0.013(4)
C12 0.023(4) 0.024(4) 0.033(4) 0.003(3) 0.005(3) 0.002(3)
C13 0.038(5) 0.028(4) 0.022(4) -0.003(3) -0.002(3) -0.007(3)
C14 0.028(4) 0.048(5) 0.021(4) 0.004(3) 0.005(3) -0.003(3)
C15 0.034(5) 0.057(5) 0.031(5) -0.003(4) -0.005(4) 0.001(4)
C16 0.043(5) 0.052(5) 0.020(4) 0.014(4) 0.003(4) -0.002(4)
C17 0.043(5) 0.045(5) 0.021(4) 0.014(4) 0.010(4) -0.001(3)
C18 0.028(4) 0.027(4) 0.023(4) 0.006(3) 0.004(3) -0.005(3)
C19 0.034(5) 0.034(4) 0.033(4) 0.002(3) 0.010(4) 0.009(3)
C20 0.025(4) 0.032(4) 0.027(4) -0.004(3) -0.003(3) -0.000(3)
C21 0.030(4) 0.030(4) 0.036(4) -0.002(3) -0.008(3) 0.005(3)
C22 0.038(5) 0.040(5) 0.037(5) -0.004(4) -0.011(4) 0.002(4)
C23 0.033(4) 0.019(4) 0.040(5) 0.005(3) -0.004(4) 0.007(3)
C24 0.020(4) 0.035(5) 0.041(5) 0.011(3) -0.001(3) -0.003(3)
C25 0.024(4) 0.028(4) 0.025(4) 0.003(3) -0.004(3) -0.003(3)
C26 0.018(4) 0.036(4) 0.020(4) 0.001(3) 0.002(3) 0.003(3)
C27 0.031(4) 0.029(4) 0.023(4) -0.007(3) -0.007(3) 0.006(3)
C28 0.022(4) 0.048(5) 0.042(5) 0.001(4) -0.002(3) 0.011(4)
C29 0.030(5) 0.046(5) 0.049(5) -0.005(4) -0.013(4) 0.023(4)
C30 0.037(5) 0.033(5) 0.044(5) -0.003(4) -0.007(4) 0.011(4)
C31 0.025(4) 0.031(4) 0.034(4) -0.005(3) -0.005(3) 0.005(3)
C32 0.019(4) 0.034(4) 0.028(4) 0.006(3) 0.001(3) 0.003(3)
C33 0.034(4) 0.022(4) 0.033(4) -0.000(3) -0.002(3) 0.002(3)
C34 0.052(5) 0.027(4) 0.032(4) 0.006(4) -0.013(4) 0.001(3)
C35 0.032(5) 0.034(5) 0.046(5) 0.004(4) 0.009(4) 0.007(4)
C36 0.026(4) 0.050(5) 0.045(5) 0.000(4) -0.006(4) 0.000(4)
C37 0.021(4) 0.042(5) 0.035(4) 0.002(3) 0.008(3) 0.001(3)
C38 0.016(4) 0.028(4) 0.033(4) 0.006(3) -0.002(3) -0.004(3)
C39 0.076(7) 0.048(5) 0.019(4) -0.021(5) -0.005(4) 0.008(4)
C40 0.043(5) 0.074(7) 0.039(5) -0.022(5) 0.017(4) -0.010(4)
C41 0.088(9) 0.077(8) 0.077(8) -0.016(7) 0.002(6) -0.023(6)
C42 0.123(10) 0.087(8) 0.053(7) -0.047(8) -0.022(7) -0.017(6)
C43 0.065(6) 0.067(6) 0.042(5) -0.035(5) 0.012(5) -0.012(5)
C44 0.064(7) 0.092(8) 0.082(8) -0.056(6) 0.008(6) -0.023(6)
C45 0.040(5) 0.058(6) 0.060(6) -0.017(4) 0.018(5) -0.021(5)
C46 0.055(6) 0.076(7) 0.081(8) -0.039(5) 0.024(5) -0.042(6)
C47 0.038(5) 0.057(6) 0.057(6) -0.024(4) 0.001(4) -0.012(4)
C48 0.034(5) 0.057(6) 0.083(7) -0.017(4) 0.011(5) -0.033(5)
C49 0.047(6) 0.048(6) 0.067(7) -0.018(4) 0.002(5) -0.013(5)
C50 0.034(5) 0.051(6) 0.079(7) -0.009(4) -0.005(5) -0.026(5)
C51 0.047(6) 0.055(6) 0.081(7) -0.025(5) -0.008(5) -0.010(5)
C52 0.043(6) 0.064(6) 0.087(8) -0.016(5) -0.021(5) -0.014(6)
C53 0.069(7) 0.099(8) 0.053(7) -0.043(6) -0.017(6) 0.010(6)
C54 0.065(8) 0.144(12) 0.104(11) -0.035(8) -0.019(7) 0.006(9)
C55 0.035(5) 0.041(5) 0.037(5) -0.008(4) 0.004(4) 0.003(4)
C56 0.046(5) 0.041(5) 0.044(5) -0.023(4) -0.003(4) 0.005(4)
C57 0.044(5) 0.061(6) 0.039(5) -0.019(4) -0.007(4) 0.014(4)
C58 0.040(5) 0.046(5) 0.032(5) -0.010(4) 0.002(4) 0.003(4)
C59 0.049(5) 0.045(5) 0.038(5) -0.023(4) -0.010(4) 0.009(4)
C60 0.042(5) 0.047(5) 0.030(4) -0.015(4) -0.006(4) 0.011(4)
C61 0.040(5) 0.037(5) 0.036(5) -0.015(4) -0.006(4) 0.007(3)
C62 0.039(5) 0.038(5) 0.038(5) -0.018(4) -0.006(4) 0.004(3)
C63 0.032(4) 0.041(5) 0.027(4) -0.010(3) 0.001(3) -0.007(3)
C64 0.035(5) 0.039(5) 0.037(5) -0.011(4) -0.005(4) 0.003(4)
C65 0.021(4) 0.045(5) 0.038(5) -0.005(3) -0.000(3) -0.012(4)
C66 0.031(4) 0.048(5) 0.030(4) -0.010(4) 0.007(3) -0.011(4)
C67 0.036(5) 0.056(5) 0.044(5) -0.011(4) -0.010(4) -0.010(4)
C68 0.037(5) 0.075(6) 0.037(5) -0.022(4) -0.006(4) -0.008(4)
C69 0.051(6) 0.141(10) 0.019(5) -0.033(6) 0.008(4) -0.014(5)
C70 0.077(8) 0.209(15) 0.032(6) -0.064(9) 0.005(5) -0.019(7)
C71 0.035(5) 0.071(6) 0.041(5) -0.012(4) -0.012(4) -0.008(4)
C72 0.020(4) 0.070(6) 0.045(5) 0.007(4) -0.004(4) 0.003(4)
C73 0.036(5) 0.087(7) 0.036(5) 0.004(5) -0.001(4) 0.020(5)
C74 0.055(6) 0.091(8) 0.045(6) -0.011(5) -0.001(5) 0.011(5)
C75 0.080(8) 0.083(8) 0.080(8) -0.044(6) -0.036(6) 0.040(6)
C76 0.066(8) 0.120(10) 0.069(8) -0.029(7) -0.025(6) 0.022(7)
C77 0.060(7) 0.131(10) 0.047(6) -0.043(7) -0.025(5) 0.024(6)
C78 0.053(6) 0.116(9) 0.062(7) -0.044(6) -0.019(5) 0.021(6)
C79 0.045(5) 0.066(6) 0.050(6) -0.021(5) -0.020(4) 0.023(5)
C80 0.039(5) 0.062(6) 0.049(5) -0.022(4) -0.013(4) 0.012(4)
C81 0.036(5) 0.040(5) 0.042(5) -0.007(4) -0.004(4) 0.009(4)
C82 0.036(5) 0.041(5) 0.035(5) -0.013(4) -0.003(4) 0.003(4)
C83 0.035(5) 0.041(5) 0.040(5) -0.012(4) -0.013(4) 0.005(4)
C84 0.036(4) 0.027(4) 0.042(5) -0.008(3) -0.007(4) -0.009(3)
C85 0.051(5) 0.045(5) 0.039(5) -0.020(4) -0.011(4) 0.003(4)
C86 0.058(6) 0.046(5) 0.050(6) -0.009(4) -0.020(5) -0.000(4)
C87 0.021(4) 0.046(5) 0.040(5) 0.006(3) 0.001(3) -0.004(4)
C88 0.030(4) 0.043(5) 0.030(4) 0.001(3) 0.003(3) -0.002(3)
C89 0.021(4) 0.038(4) 0.036(4) -0.001(3) 0.006(3) -0.001(3)
C90 0.035(5) 0.043(5) 0.031(4) -0.006(4) 0.004(3) -0.008(4)
C91 0.039(5) 0.042(5) 0.028(4) -0.012(4) -0.005(3) -0.001(3)
C92 0.031(4) 0.037(4) 0.034(4) -0.007(3) -0.004(3) -0.013(3)
C93 0.036(4) 0.029(4) 0.034(4) -0.012(3) -0.001(3) 0.004(3)
C94 0.030(4) 0.033(4) 0.019(4) -0.006(3) -0.005(3) -0.006(3)
C95 0.033(4) 0.025(4) 0.035(4) -0.012(3) -0.004(3) -0.001(3)
C96 0.030(4) 0.032(4) 0.030(4) -0.007(3) -0.004(3) 0.002(3)
C97 0.021(4) 0.020(4) 0.040(4) 0.000(3) -0.004(3) -0.007(3)
C98 0.031(4) 0.037(5) 0.027(4) -0.004(3) -0.001(3) -0.005(3)
C99 0.039(5) 0.039(5) 0.027(4) -0.010(4) -0.001(3) -0.004(3)
C100 0.039(5) 0.038(5) 0.032(4) -0.010(4) -0.000(3) -0.006(3)
C101 0.046(5) 0.040(5) 0.040(5) -0.011(4) 0.004(4) -0.001(4)
C102 0.076(7) 0.068(6) 0.028(5) -0.024(5) -0.000(4) -0.004(4)
C103 0.041(5) 0.049(6) 0.076(7) -0.009(4) 0.001(5) 0.016(5)
C104 0.062(6) 0.071(7) 0.043(6) -0.018(5) 0.003(5) -0.011(5)
C105 0.067(6) 0.045(5) 0.028(5) -0.010(4) 0.000(4) 0.005(4)
C106 0.041(5) 0.059(6) 0.034(5) -0.007(4) 0.007(4) 0.003(4)
C107 0.046(5) 0.048(5) 0.025(4) -0.014(4) -0.007(4) 0.003(3)
C108 0.036(4) 0.039(4) 0.026(4) -0.016(4) 0.003(3) -0.003(3)
C109 0.038(5) 0.042(5) 0.038(5) -0.018(4) 0.011(4) -0.001(4)
C110 0.044(5) 0.036(4) 0.031(4) -0.018(4) -0.005(4) -0.000(3)
C111 0.045(5) 0.033(4) 0.027(4) -0.018(4) 0.005(3) -0.006(3)
C112 0.032(4) 0.029(4) 0.041(5) -0.013(3) -0.004(3) -0.009(3)
C113 0.036(4) 0.027(4) 0.035(4) -0.015(3) -0.000(3) 0.000(3)
C114 0.039(5) 0.031(4) 0.035(4) -0.019(3) -0.007(4) -0.002(3)
C115 0.043(5) 0.030(4) 0.032(4) -0.011(3) 0.002(4) -0.006(3)
C116 0.054(5) 0.045(5) 0.039(5) -0.028(4) -0.012(4) 0.011(4)
C117 0.067(6) 0.045(5) 0.028(5) -0.015(4) 0.003(4) -0.005(4)
C118 0.107(9) 0.052(6) 0.069(7) -0.035(6) -0.006(6) 0.004(5)
C119 0.046(5) 0.026(4) 0.040(5) -0.007(4) -0.004(4) 0.010(3)
C120 0.038(5) 0.033(4) 0.040(5) -0.006(4) -0.002(4) 0.002(3)
C121 0.038(5) 0.036(5) 0.038(5) 0.003(4) 0.000(4) 0.010(4)
C122 0.036(5) 0.034(5) 0.041(5) 0.001(4) -0.002(4) -0.001(4)
C123 0.040(5) 0.030(4) 0.038(5) 0.008(3) 0.001(4) 0.000(3)
C124 0.038(5) 0.033(4) 0.033(4) -0.006(3) -0.000(3) -0.000(3)
C125 0.037(5) 0.037(5) 0.040(5) -0.008(4) -0.001(4) -0.001(4)
C126 0.034(4) 0.042(5) 0.033(4) -0.011(4) -0.007(3) -0.001(3)
C127 0.036(5) 0.033(4) 0.043(5) -0.012(4) -0.005(4) 0.001(4)
C128 0.029(4) 0.053(5) 0.032(4) -0.015(4) -0.001(3) -0.002(4)
C129 0.038(5) 0.048(5) 0.032(4) -0.017(4) -0.005(4) 0.004(4)
C130 0.039(5) 0.054(5) 0.036(5) -0.017(4) -0.006(4) 0.008(4)
C131 0.053(6) 0.060(6) 0.042(5) -0.025(5) -0.010(4) 0.013(4)
C132 0.075(7) 0.098(8) 0.038(5) -0.054(6) -0.015(5) 0.014(5)
C133 0.126(10) 0.109(9) 0.037(6) -0.073(8) 0.002(6) 0.009(6)
C134 0.188(15) 0.114(11) 0.072(9) -0.099(11) -0.039(9) 0.018(7)
B1 0.050(8) 0.058(8) 0.072(9) -0.008(6) 0.018(6) -0.002(6)
B2 0.055(7) 0.051(6) 0.029(5) -0.035(5) -0.015(5) 0.004(4)

loop_
_atom_type_symbol
_atom_type_description
_atom_type_scat_dispersion_real
_atom_type_scat_dispersion_imag
_atom_type_scat_source
C C 0.0033 0.0016
;
International Tables for Crystallography
(Vol. C, Tables 4.2.6.8 and 6.1.1.4)
;
H H 0.0000 0.0000
;
International Tables for Crystallography
(Vol. C, Table 6.1.1.4)
;
B B 0.0013 0.0007
;
International Tables for Crystallography
(Vol. C, Tables 4.2.6.8 and 6.1.1.4)
;
F F 0.0171 0.0103
;
International Tables for Crystallography
(Vol. C, Tables 4.2.6.8 and 6.1.1.4)
;
Fe Fe 0.3463 0.8444
;
International Tables for Crystallography
(Vol. C, Tables 4.2.6.8 and 6.1.1.4)
;
N N 0.0061 0.0033
;
International Tables for Crystallography
(Vol. C, Tables 4.2.6.8 and 6.1.1.4)
;
O O 0.0106 0.0060
;
International Tables for Crystallography
(Vol. C, Tables 4.2.6.8 and 6.1.1.4)
;

loop_
_geom_angle_atom_site_label_1
_geom_angle_atom_site_label_2
_geom_angle_atom_site_label_3
_geom_angle
_geom_angle_publ_flag
N1 Fe1 N3 79.7(3) yes
N1 Fe1 N4 160.7(3) yes
N1 Fe1 N6 93.3(2) yes
N1 Fe1 N8 102.9(3) yes
N1 Fe1 N9 93.6(2) yes
N3 Fe1 N4 81.1(3) yes
N3 Fe1 N6 99.9(2) yes
N3 Fe1 N8 177.5(3) yes
N3 Fe1 N9 98.7(2) yes
N4 Fe1 N6 91.1(2) yes
N4 Fe1 N8 96.4(3) yes
N4 Fe1 N9 88.2(2) yes
N6 Fe1 N8 80.0(2) yes
N6 Fe1 N9 161.1(2) yes
N8 Fe1 N9 81.2(2) yes
C10 O1 C55 116.8(6) yes
C29 O2 C103 118.3(6) yes
Fe1 N1 C1 139.9(5) yes
Fe1 N1 C7 114.7(5) yes
C1 N1 C7 105.4(6) yes
C6 N2 C7 107.0(6) yes
C6 N2 C39 125.0(7) yes
C7 N2 C39 127.9(7) yes
Fe1 N3 C8 120.5(5) yes
Fe1 N3 C12 118.5(4) yes
C8 N3 C12 121.0(6) yes
Fe1 N4 C13 112.6(4) yes
Fe1 N4 C19 138.7(6) yes
C13 N4 C19 106.9(6) yes
C13 N5 C14 106.8(6) yes
C13 N5 C71 128.4(6) yes
C14 N5 C71 124.1(6) yes
Fe1 N6 C20 138.9(5) yes
Fe1 N6 C26 113.8(4) yes
C20 N6 C26 106.7(5) yes
C25 N7 C26 106.7(5) yes
C25 N7 C87 121.3(6) yes
C26 N7 C87 131.8(7) yes
Fe1 N8 C27 120.5(5) yes
Fe1 N8 C31 119.1(4) yes
C27 N8 C31 120.4(6) yes
Fe1 N9 C32 113.5(4) yes
Fe1 N9 C38 138.9(5) yes
C32 N9 C38 106.2(5) yes
C32 N10 C33 106.0(6) yes
C32 N10 C119 128.3(6) yes
C33 N10 C119 125.6(5) yes
N1 C1 C2 130.7(7) yes
N1 C1 C6 109.0(7) yes
C2 C1 C6 120.3(8) yes
C1 C2 C3 118.8(7) yes
C2 C3 C4 118.9(8) yes
C3 C4 C5 122.8(9) yes
C4 C5 C6 117.9(8) yes
N2 C6 C1 106.4(7) yes
N2 C6 C5 132.3(7) yes
C1 C6 C5 121.2(8) yes
N1 C7 N2 112.1(7) yes
N1 C7 C8 115.6(6) yes
N2 C7 C8 132.3(7) yes
N3 C8 C7 109.5(6) yes
N3 C8 C9 121.5(8) yes
C7 C8 C9 129.0(7) yes
C8 C9 C10 117.3(6) yes
O1 C10 C9 124.7(6) yes
O1 C10 C11 113.1(7) yes
C9 C10 C11 122.2(7) yes
C10 C11 C12 116.9(8) yes
N3 C12 C11 120.6(6) yes
N3 C12 C13 110.0(7) yes
C11 C12 C13 129.3(8) yes
N4 C13 N5 111.3(6) yes
N4 C13 C12 116.8(7) yes
N5 C13 C12 131.8(7) yes
N5 C14 C15 131.7(8) yes
N5 C14 C19 106.5(6) yes
C15 C14 C19 121.7(7) yes
C14 C15 C16 116.6(8) yes
C15 C16 C17 122.0(7) yes
C16 C17 C18 122.6(8) yes
C17 C18 C19 116.8(8) yes
N4 C19 C14 108.3(7) yes
N4 C19 C18 131.4(8) yes
C14 C19 C18 120.2(7) yes
N6 C20 C21 130.0(5) yes
N6 C20 C25 109.9(6) yes
C21 C20 C25 120.1(7) yes
C20 C21 C22 117.5(6) yes
C21 C22 C23 120.3(8) yes
C22 C23 C24 122.9(7) yes
C23 C24 C25 116.4(6) yes
N7 C25 C20 106.0(6) yes
N7 C25 C24 131.1(6) yes
C20 C25 C24 122.8(7) yes
N6 C26 N7 110.6(6) yes
N6 C26 C27 117.1(5) yes
N7 C26 C27 132.2(6) yes
N8 C27 C26 108.2(6) yes
N8 C27 C28 120.6(6) yes
C26 C27 C28 131.3(6) yes
C27 C28 C29 117.1(6) yes
O2 C29 C28 115.2(6) yes
O2 C29 C30 122.3(7) yes
C28 C29 C30 122.4(8) yes
C29 C30 C31 117.3(7) yes
N8 C31 C30 121.7(6) yes
N8 C31 C32 108.5(7) yes
C30 C31 C32 129.8(6) yes
N9 C32 N10 111.9(6) yes
N9 C32 C31 117.1(6) yes
N10 C32 C31 130.9(7) yes
N10 C33 C34 131.7(7) yes
N10 C33 C38 108.3(5) yes
C34 C33 C38 119.9(7) yes
C33 C34 C35 117.4(7) yes
C34 C35 C36 122.2(6) yes
C35 C36 C37 121.4(7) yes
C36 C37 C38 116.0(7) yes
N9 C38 C33 107.5(6) yes
N9 C38 C37 129.4(6) yes
C33 C38 C37 123.1(6) yes
N2 C39 C40 111.2(6) yes
C39 C40 C41 116.0(7) yes
C40 C41 C42 114.9(10) yes
C41 C42 C43 111.9(10) yes
C42 C43 C44 113.2(9) yes
C43 C44 C45 115.1(9) yes
C44 C45 C46 113.7(8) yes
C45 C46 C47 114.0(8) yes
C46 C47 C48 114.0(8) yes
C47 C48 C49 116.3(8) yes
C48 C49 C50 116.6(8) yes
C49 C50 C51 117.3(8) yes
C50 C51 C52 117.5(8) yes
C51 C52 C53 115.8(8) yes
C52 C53 C54 116.0(9) yes
O1 C55 C56 107.9(7) yes
C55 C56 C57 111.9(8) yes
C56 C57 C58 116.0(7) yes
C57 C58 C59 112.7(7) yes
C58 C59 C60 115.7(7) yes
C59 C60 C61 112.1(7) yes
C60 C61 C62 115.2(7) yes
C61 C62 C63 111.6(6) yes
C62 C63 C64 114.7(6) yes
C63 C64 C65 112.9(6) yes
C64 C65 C66 115.0(6) yes
C65 C66 C67 113.7(6) yes
C66 C67 C68 115.9(7) yes
C67 C68 C69 112.6(7) yes
C68 C69 C70 111.4(8) yes
N5 C71 C72 111.7(8) yes
C71 C72 C73 115.7(7) yes
C72 C73 C74 118.5(9) yes
C73 C74 C75 111.6(9) yes
C74 C75 C76 117.0(10) yes
C75 C76 C77 118.3(9) yes
C76 C77 C78 113.3(9) yes
C77 C78 C79 117.3(8) yes
C78 C79 C80 113.4(8) yes
C79 C80 C81 116.9(7) yes
C80 C81 C82 114.4(7) yes
C81 C82 C83 115.4(7) yes
C82 C83 C84 114.4(6) yes
C83 C84 C85 113.0(6) yes
C84 C85 C86 114.9(7) yes
N7 C87 C88 113.1(7) yes
C87 C88 C89 114.5(6) yes
C88 C89 C90 111.9(6) yes
C89 C90 C91 112.8(6) yes
C90 C91 C92 113.2(6) yes
C91 C92 C93 113.2(6) yes
C92 C93 C94 113.5(6) yes
C93 C94 C95 113.8(6) yes
C94 C95 C96 115.2(6) yes
C95 C96 C97 114.4(6) yes
C96 C97 C98 114.5(6) yes
C97 C98 C99 114.1(6) yes
C98 C99 C100 113.4(6) yes
C99 C100 C101 112.2(6) yes
C100 C101 C102 115.0(7) yes
O2 C103 C104 107.6(8) yes
C103 C104 C105 112.5(8) yes
C104 C105 C106 110.1(8) yes
C105 C106 C107 116.3(7) yes
C106 C107 C108 112.6(6) yes
C107 C108 C109 114.2(6) yes
C108 C109 C110 112.6(6) yes
C109 C110 C111 113.8(6) yes
C110 C111 C112 113.5(6) yes
C111 C112 C113 114.5(6) yes
C112 C113 C114 112.8(6) yes
C113 C114 C115 113.9(6) yes
C114 C115 C116 114.2(6) yes
C115 C116 C117 114.9(7) yes
C116 C117 C118 114.7(8) yes
N10 C119 C120 113.0(7) yes
C119 C120 C121 114.4(6) yes
C120 C121 C122 113.0(7) yes
C121 C122 C123 116.6(7) yes
C122 C123 C124 111.8(7) yes
C123 C124 C125 115.0(6) yes
C124 C125 C126 111.8(7) yes
C125 C126 C127 115.3(7) yes
C126 C127 C128 113.8(7) yes
C127 C128 C129 114.8(7) yes
C128 C129 C130 113.1(7) yes
C129 C130 C131 112.7(7) yes
C130 C131 C132 113.2(8) yes
C131 C132 C133 112.0(9) yes
C132 C133 C134 113.8(10) yes
F1 B1 F2 107.9(11) yes
F1 B1 F3 108.0(9) yes
F1 B1 F4 112.0(8) yes
F2 B1 F3 105.8(10) yes
F2 B1 F4 112.2(10) yes
F3 B1 F4 110.7(12) yes
F5 B2 F6 104.8(7) yes
F5 B2 F7 113.0(7) yes
F5 B2 F8 105.5(8) yes
F6 B2 F7 110.6(9) yes
F6 B2 F8 107.9(7) yes
F7 B2 F8 114.3(9) yes
C1 C2 H1 120.581 no
C3 C2 H1 120.580 no
C2 C3 H2 120.562 no
C4 C3 H2 120.547 no
C3 C4 H3 118.572 no
C5 C4 H3 118.579 no
C4 C5 H4 121.056 no
C6 C5 H4 121.063 no
C8 C9 H5 121.334 no
C10 C9 H5 121.337 no
C10 C11 H6 121.541 no
C12 C11 H6 121.548 no
C14 C15 H7 121.694 no
C16 C15 H7 121.724 no
C15 C16 H8 118.973 no
C17 C16 H8 118.988 no
C16 C17 H9 118.687 no
C18 C17 H9 118.708 no
C17 C18 H10 121.629 no
C19 C18 H10 121.592 no
C20 C21 H11 121.266 no
C22 C21 H11 121.260 no
C21 C22 H12 119.862 no
C23 C22 H12 119.864 no
C22 C23 H13 118.549 no
C24 C23 H13 118.551 no
C23 C24 H14 121.777 no
C25 C24 H14 121.805 no
C27 C28 H15 121.428 no
C29 C28 H15 121.438 no
C29 C30 H16 121.365 no
C31 C30 H16 121.364 no
C33 C34 H17 121.319 no
C35 C34 H17 121.324 no
C34 C35 H18 118.924 no
C36 C35 H18 118.912 no
C35 C36 H19 119.299 no
C37 C36 H19 119.306 no
C36 C37 H20 122.014 no
C38 C37 H20 122.012 no
N2 C39 H21 109.403 no
N2 C39 H22 109.399 no
C40 C39 H21 109.395 no
C40 C39 H22 109.381 no
H21 C39 H22 108.013 no
C39 C40 H23 108.277 no
C39 C40 H24 108.265 no
C41 C40 H23 108.289 no
C41 C40 H24 108.284 no
H23 C40 H24 107.382 no
C40 C41 H25 108.542 no
C40 C41 H26 108.550 no
C42 C41 H25 108.534 no
C42 C41 H26 108.538 no
H25 C41 H26 107.532 no
C41 C42 H27 109.233 no
C41 C42 H28 109.225 no
C43 C42 H27 109.247 no
C43 C42 H28 109.236 no
H27 C42 H28 107.934 no
C42 C43 H29 108.938 no
C42 C43 H30 108.948 no
C44 C43 H29 108.950 no
C44 C43 H30 108.951 no
H29 C43 H30 107.747 no
C43 C44 H31 108.480 no
C43 C44 H32 108.479 no
C45 C44 H31 108.503 no
C45 C44 H32 108.495 no
H31 C44 H32 107.503 no
C44 C45 H33 108.832 no
C44 C45 H34 108.844 no
C46 C45 H33 108.824 no
C46 C45 H34 108.830 no
H33 C45 H34 107.695 no
C45 C46 H35 108.757 no
C45 C46 H36 108.755 no
C47 C46 H35 108.742 no
C47 C46 H36 108.740 no
H35 C46 H36 107.654 no
C46 C47 H37 108.767 no
C46 C47 H38 108.753 no
C48 C47 H37 108.755 no
C48 C47 H38 108.771 no
H37 C47 H38 107.642 no
C47 C48 H39 108.213 no
C47 C48 H40 108.215 no
C49 C48 H39 108.203 no
C49 C48 H40 108.189 no
H39 C48 H40 107.351 no
C48 C49 H41 108.119 no
C48 C49 H42 108.138 no
C50 C49 H41 108.148 no
C50 C49 H42 108.157 no
H41 C49 H42 107.310 no
C49 C50 H43 107.988 no
C49 C50 H44 107.976 no
C51 C50 H43 107.964 no
C51 C50 H44 107.973 no
H43 C50 H44 107.233 no
C50 C51 H45 107.943 no
C50 C51 H46 107.950 no
C52 C51 H45 107.937 no
C52 C51 H46 107.928 no
H45 C51 H46 107.211 no
C51 C52 H47 108.334 no
C51 C52 H48 108.337 no
C53 C52 H47 108.326 no
C53 C52 H48 108.312 no
H47 C52 H48 107.415 no
C52 C53 H49 108.283 no
C52 C53 H50 108.299 no
C54 C53 H49 108.309 no
C54 C53 H50 108.297 no
H49 C53 H50 107.395 no
C53 C54 H51 109.472 no
C53 C54 H52 109.470 no
C53 C54 H53 109.473 no
H51 C54 H52 109.468 no
H51 C54 H53 109.466 no
H52 C54 H53 109.479 no
O1 C55 H54 110.122 no
O1 C55 H55 110.114 no
C56 C55 H54 110.120 no
C56 C55 H55 110.120 no
H54 C55 H55 108.442 no
C55 C56 H56 109.243 no
C55 C56 H57 109.249 no
C57 C56 H56 109.246 no
C57 C56 H57 109.238 no
H56 C56 H57 107.909 no
C56 C57 H58 108.295 no
C56 C57 H59 108.295 no
C58 C57 H58 108.292 no
C58 C57 H59 108.283 no
H58 C57 H59 107.394 no
C57 C58 H60 109.051 no
C57 C58 H61 109.048 no
C59 C58 H60 109.078 no
C59 C58 H61 109.061 no
H60 C58 H61 107.818 no
C58 C59 H62 108.351 no
C58 C59 H63 108.362 no
C60 C59 H62 108.344 no
C60 C59 H63 108.338 no
H62 C59 H63 107.423 no
C59 C60 H64 109.194 no
C59 C60 H65 109.191 no
C61 C60 H64 109.187 no
C61 C60 H65 109.190 no
H64 C60 H65 107.896 no
C60 C61 H66 108.481 no
C60 C61 H67 108.477 no
C62 C61 H66 108.471 no
C62 C61 H67 108.483 no
H66 C61 H67 107.504 no
C61 C62 H68 109.296 no
C61 C62 H69 109.300 no
C63 C62 H68 109.293 no
C63 C62 H69 109.300 no
H68 C62 H69 107.956 no
C62 C63 H70 108.586 no
C62 C63 H71 108.584 no
C64 C63 H70 108.597 no
C64 C63 H71 108.586 no
H70 C63 H71 107.566 no
C63 C64 H72 109.001 no
C63 C64 H73 109.008 no
C65 C64 H72 109.005 no
C65 C64 H73 109.015 no
H72 C64 H73 107.785 no
C64 C65 H74 108.518 no
C64 C65 H75 108.519 no
C66 C65 H74 108.520 no
C66 C65 H75 108.511 no
H74 C65 H75 107.515 no
C65 C66 H76 108.815 no
C65 C66 H77 108.818 no
C67 C66 H76 108.828 no
C67 C66 H77 108.829 no
H76 C66 H77 107.682 no
C66 C67 H78 108.323 no
C66 C67 H79 108.312 no
C68 C67 H78 108.298 no
C68 C67 H79 108.308 no
H78 C67 H79 107.413 no
C67 C68 H80 109.087 no
C67 C68 H81 109.091 no
C69 C68 H80 109.074 no
C69 C68 H81 109.072 no
H80 C68 H81 107.824 no
C68 C69 H82 109.346 no
C68 C69 H83 109.352 no
C70 C69 H82 109.361 no
C70 C69 H83 109.352 no
H82 C69 H83 107.987 no
C69 C70 H84 109.478 no
C69 C70 H85 109.464 no
C69 C70 H86 109.468 no
H84 C70 H85 109.471 no
H84 C70 H86 109.479 no
H85 C70 H86 109.468 no
N5 C71 H87 109.300 no
N5 C71 H88 109.290 no
C72 C71 H87 109.286 no
C72 C71 H88 109.280 no
H87 C71 H88 107.959 no
C71 C72 H89 108.364 no
C71 C72 H90 108.361 no
C73 C72 H89 108.361 no
C73 C72 H90 108.355 no
H89 C72 H90 107.441 no
C72 C73 H91 107.683 no
C72 C73 H92 107.680 no
C74 C73 H91 107.693 no
C74 C73 H92 107.695 no
H91 C73 H92 107.081 no
C73 C74 H93 109.300 no
C73 C74 H94 109.301 no
C75 C74 H93 109.285 no
C75 C74 H94 109.284 no
H93 C74 H94 107.948 no
C74 C75 H95 108.045 no
C74 C75 H96 108.052 no
C76 C75 H95 108.058 no
C76 C75 H96 108.057 no
H95 C75 H96 107.258 no
C75 C76 H97 107.729 no
C75 C76 H98 107.730 no
C77 C76 H97 107.748 no
C77 C76 H98 107.741 no
H97 C76 H98 107.107 no
C76 C77 H99 108.897 no
C76 C77 H100 108.899 no
C78 C77 H99 108.912 no
C78 C77 H100 108.915 no
H99 C77 H100 107.737 no
C77 C78 H101 107.987 no
C77 C78 H102 107.986 no
C79 C78 H101 107.988 no
C79 C78 H102 107.979 no
H101 C78 H102 107.241 no
C78 C79 H103 108.881 no
C78 C79 H104 108.881 no
C80 C79 H103 108.887 no
C80 C79 H104 108.899 no
H103 C79 H104 107.708 no
C79 C80 H105 108.079 no
C79 C80 H106 108.084 no
C81 C80 H105 108.082 no
C81 C80 H106 108.078 no
H105 C80 H106 107.289 no
C80 C81 H107 108.663 no
C80 C81 H108 108.660 no
C82 C81 H107 108.658 no
C82 C81 H108 108.679 no
H107 C81 H108 107.597 no
C81 C82 H109 108.426 no
C81 C82 H110 108.435 no
C83 C82 H109 108.433 no
C83 C82 H110 108.449 no
H109 C82 H110 107.475 no
C82 C83 H111 108.670 no
C82 C83 H112 108.650 no
C84 C83 H111 108.659 no
C84 C83 H112 108.668 no
H111 C83 H112 107.598 no
C83 C84 H113 108.995 no
C83 C84 H114 108.986 no
C85 C84 H113 108.988 no
C85 C84 H114 108.990 no
H113 C84 H114 107.777 no
C84 C85 H115 108.553 no
C84 C85 H116 108.562 no
C86 C85 H115 108.557 no
C86 C85 H116 108.545 no
H115 C85 H116 107.541 no
C85 C86 H117 109.470 no
C85 C86 H118 109.474 no
C85 C86 H119 109.478 no
H117 C86 H118 109.464 no
H117 C86 H119 109.467 no
H118 C86 H119 109.474 no
N7 C87 H120 108.961 no
N7 C87 H121 108.961 no
C88 C87 H120 108.976 no
C88 C87 H121 108.969 no
H120 C87 H121 107.756 no
C87 C88 H122 108.635 no
C87 C88 H123 108.625 no
C89 C88 H122 108.651 no
C89 C88 H123 108.647 no
H122 C88 H123 107.589 no
C88 C89 H124 109.229 no
C88 C89 H125 109.225 no
C90 C89 H124 109.218 no
C90 C89 H125 109.225 no
H124 C89 H125 107.909 no
C89 C90 H126 109.036 no
C89 C90 H127 109.037 no
C91 C90 H126 109.029 no
C91 C90 H127 109.036 no
H126 C90 H127 107.814 no
C90 C91 H128 108.952 no
C90 C91 H129 108.935 no
C92 C91 H128 108.951 no
C92 C91 H129 108.951 no
H128 C91 H129 107.753 no
C91 C92 H130 108.936 no
C91 C92 H131 108.953 no
C93 C92 H130 108.938 no
C93 C92 H131 108.932 no
H130 C92 H131 107.753 no
C92 C93 H132 108.841 no
C92 C93 H133 108.858 no
C94 C93 H132 108.867 no
C94 C93 H133 108.863 no
H132 C93 H133 107.704 no
C93 C94 H134 108.810 no
C93 C94 H135 108.811 no
C95 C94 H134 108.803 no
C95 C94 H135 108.803 no
H134 C94 H135 107.680 no
C94 C95 H136 108.461 no
C94 C95 H137 108.478 no
C96 C95 H136 108.495 no
C96 C95 H137 108.479 no
H136 C95 H137 107.496 no
C95 C96 H138 108.650 no
C95 C96 H139 108.650 no
C97 C96 H138 108.641 no
C97 C96 H139 108.650 no
H138 C96 H139 107.600 no
C96 C97 H140 108.629 no
C96 C97 H141 108.630 no
C98 C97 H140 108.629 no
C98 C97 H141 108.628 no
H140 C97 H141 107.579 no
C97 C98 H142 108.740 no
C97 C98 H143 108.728 no
C99 C98 H142 108.728 no
C99 C98 H143 108.750 no
H142 C98 H143 107.643 no
C98 C99 H144 108.911 no
C98 C99 H145 108.898 no
C100 C99 H144 108.898 no
C100 C99 H145 108.895 no
H144 C99 H145 107.739 no
C99 C100 H146 109.151 no
C99 C100 H147 109.154 no
C101 C100 H146 109.170 no
C101 C100 H147 109.162 no
H146 C100 H147 107.882 no
C100 C101 H148 108.505 no
C100 C101 H149 108.512 no
C102 C101 H148 108.519 no
C102 C101 H149 108.505 no
H148 C101 H149 107.511 no
C101 C102 H150 109.477 no
C101 C102 H151 109.485 no
C101 C102 H152 109.477 no
H150 C102 H151 109.461 no
H150 C102 H152 109.471 no
H151 C102 H152 109.456 no
O2 C103 H153 110.177 no
O2 C103 H154 110.179 no
C104 C103 H153 110.181 no
C104 C103 H154 110.176 no
H153 C103 H154 108.486 no
C103 C104 H155 109.116 no
C103 C104 H156 109.108 no
C105 C104 H155 109.103 no
C105 C104 H156 109.092 no
H155 C104 H156 107.832 no
C104 C105 H157 109.637 no
C104 C105 H158 109.652 no
C106 C105 H157 109.647 no
C106 C105 H158 109.645 no
H157 C105 H158 108.157 no
C105 C106 H159 108.210 no
C105 C106 H160 108.219 no
C107 C106 H159 108.220 no
C107 C106 H160 108.233 no
H159 C106 H160 107.367 no
C106 C107 H161 109.079 no
C106 C107 H162 109.080 no
C108 C107 H161 109.084 no
C108 C107 H162 109.068 no
H161 C107 H162 107.824 no
C107 C108 H163 108.720 no
C107 C108 H164 108.706 no
C109 C108 H163 108.700 no
C109 C108 H164 108.713 no
H163 C108 H164 107.624 no
C108 C109 H165 109.087 no
C108 C109 H166 109.088 no
C110 C109 H165 109.087 no
C110 C109 H166 109.080 no
H165 C109 H166 107.833 no
C109 C110 H167 108.813 no
C109 C110 H168 108.803 no
C111 C110 H167 108.792 no
C111 C110 H168 108.803 no
H167 C110 H168 107.683 no
C110 C111 H169 108.884 no
C110 C111 H170 108.876 no
C112 C111 H169 108.871 no
C112 C111 H170 108.882 no
H169 C111 H170 107.711 no
C111 C112 H171 108.630 no
C111 C112 H172 108.626 no
C113 C112 H171 108.625 no
C113 C112 H172 108.635 no
H171 C112 H172 107.585 no
C112 C113 H173 109.048 no
C112 C113 H174 109.055 no
C114 C113 H173 109.034 no
C114 C113 H174 109.024 no
H173 C113 H174 107.801 no
C113 C114 H175 108.782 no
C113 C114 H176 108.773 no
C115 C114 H175 108.790 no
C115 C114 H176 108.794 no
H175 C114 H176 107.668 no
C114 C115 H177 108.710 no
C114 C115 H178 108.713 no
C116 C115 H177 108.700 no
C116 C115 H178 108.713 no
H177 C115 H178 107.626 no
C115 C116 H179 108.555 no
C115 C116 H180 108.548 no
C117 C116 H179 108.536 no
C117 C116 H180 108.544 no
H179 C116 H180 107.532 no
C116 C117 H181 108.612 no
C116 C117 H182 108.599 no
C118 C117 H181 108.592 no
C118 C117 H182 108.585 no
H181 C117 H182 107.560 no
C117 C118 H183 109.465 no
C117 C118 H184 109.478 no
C117 C118 H185 109.477 no
H183 C118 H184 109.471 no
H183 C118 H185 109.466 no
H184 C118 H185 109.471 no
N10 C119 H186 108.997 no
N10 C119 H187 108.988 no
C120 C119 H186 108.978 no
C120 C119 H187 108.982 no
H186 C119 H187 107.774 no
C119 C120 H188 108.655 no
C119 C120 H189 108.657 no
C121 C120 H188 108.651 no
C121 C120 H189 108.647 no
H188 C120 H189 107.587 no
C120 C121 H190 108.971 no
C120 C121 H191 108.978 no
C122 C121 H190 108.965 no
C122 C121 H191 108.972 no
H190 C121 H191 107.780 no
C121 C122 H192 108.119 no
C121 C122 H193 108.128 no
C123 C122 H192 108.139 no
C123 C122 H193 108.137 no
H192 C122 H193 107.320 no
C122 C123 H194 109.257 no
C122 C123 H195 109.257 no
C124 C123 H194 109.278 no
C124 C123 H195 109.262 no
H194 C123 H195 107.931 no
C123 C124 H196 108.497 no
C123 C124 H197 108.505 no
C125 C124 H196 108.525 no
C125 C124 H197 108.523 no
H196 C124 H197 107.521 no
C124 C125 H198 109.251 no
C124 C125 H199 109.253 no
C126 C125 H198 109.243 no
C126 C125 H199 109.240 no
H198 C125 H199 107.938 no
C125 C126 H200 108.445 no
C125 C126 H201 108.453 no
C127 C126 H200 108.440 no
C127 C126 H201 108.443 no
H200 C126 H201 107.476 no
C126 C127 H202 108.798 no
C126 C127 H203 108.799 no
C128 C127 H202 108.790 no
C128 C127 H203 108.786 no
H202 C127 H203 107.675 no
C127 C128 H204 108.562 no
C127 C128 H205 108.565 no
C129 C128 H204 108.553 no
C129 C128 H205 108.542 no
H204 C128 H205 107.547 no
C128 C129 H206 108.937 no
C128 C129 H207 108.945 no
C130 C129 H206 108.966 no
C130 C129 H207 108.968 no
H206 C129 H207 107.752 no
C129 C130 H208 109.038 no
C129 C130 H209 109.038 no
C131 C130 H208 109.049 no
C131 C130 H209 109.047 no
H208 C130 H209 107.815 no
C130 C131 H210 108.935 no
C130 C131 H211 108.940 no
C132 C131 H210 108.929 no
C132 C131 H211 108.925 no
H210 C131 H211 107.738 no
C131 C132 H212 109.210 no
C131 C132 H213 109.209 no
C133 C132 H212 109.218 no
C133 C132 H213 109.213 no
H212 C132 H213 107.892 no
C132 C133 H214 108.800 no
C132 C133 H215 108.800 no
C134 C133 H214 108.787 no
C134 C133 H215 108.794 no
H214 C133 H215 107.672 no
C133 C134 H216 109.467 no
C133 C134 H217 109.465 no
C133 C134 H218 109.467 no
H216 C134 H217 109.471 no
H216 C134 H218 109.474 no
H217 C134 H218 109.483 no

loop_
_geom_bond_atom_site_label_1
_geom_bond_atom_site_label_2
_geom_bond_distance
_geom_bond_publ_flag
Fe1 N1 1.969(6) yes
Fe1 N3 1.912(6) yes
Fe1 N4 1.972(6) yes
Fe1 N6 1.967(5) yes
Fe1 N8 1.893(6) yes
Fe1 N9 1.949(5) yes
F1 B1 1.433(13) yes
F2 B1 1.328(17) yes
F3 B1 1.356(16) yes
F4 B1 1.308(15) yes
F5 B2 1.499(10) yes
F6 B2 1.426(12) yes
F7 B2 1.267(11) yes
F8 B2 1.382(14) yes
O1 C10 1.358(10) yes
O1 C55 1.454(9) yes
O2 C29 1.378(11) yes
O2 C103 1.482(11) yes
N1 C1 1.398(11) yes
N1 C7 1.343(9) yes
N2 C6 1.389(11) yes
N2 C7 1.358(10) yes
N2 C39 1.494(10) yes
N3 C8 1.338(9) yes
N3 C12 1.362(10) yes
N4 C13 1.351(11) yes
N4 C19 1.383(9) yes
N5 C13 1.373(10) yes
N5 C14 1.394(9) yes
N5 C71 1.465(11) yes
N6 C20 1.375(9) yes
N6 C26 1.342(9) yes
N7 C25 1.406(10) yes
N7 C26 1.373(8) yes
N7 C87 1.476(8) yes
N8 C27 1.372(8) yes
N8 C31 1.372(9) yes
N9 C32 1.337(10) yes
N9 C38 1.404(8) yes
N10 C32 1.377(8) yes
N10 C33 1.375(10) yes
N10 C119 1.475(10) yes
C1 C2 1.381(12) yes
C1 C6 1.390(11) yes
C2 C3 1.400(13) yes
C3 C4 1.394(12) yes
C4 C5 1.351(14) yes
C5 C6 1.388(13) yes
C7 C8 1.459(13) yes
C8 C9 1.408(11) yes
C9 C10 1.371(12) yes
C10 C11 1.411(10) yes
C11 C12 1.403(12) yes
C12 C13 1.441(9) yes
C14 C15 1.407(11) yes
C14 C19 1.416(13) yes
C15 C16 1.381(12) yes
C16 C17 1.375(14) yes
C17 C18 1.398(10) yes
C18 C19 1.399(11) yes
C20 C21 1.418(11) yes
C20 C25 1.376(8) yes
C21 C22 1.395(10) yes
C22 C23 1.400(9) yes
C23 C24 1.367(11) yes
C24 C25 1.400(10) yes
C26 C27 1.437(10) yes
C27 C28 1.417(11) yes
C28 C29 1.410(12) yes
C29 C30 1.388(10) yes
C30 C31 1.401(12) yes
C31 C32 1.449(9) yes
C33 C34 1.421(9) yes
C33 C38 1.393(10) yes
C34 C35 1.356(12) yes
C35 C36 1.399(11) yes
C36 C37 1.407(9) yes
C37 C38 1.376(10) yes
C39 C40 1.520(11) yes
C40 C41 1.570(14) yes
C41 C42 1.37(2) yes
C42 C43 1.616(13) yes
C43 C44 1.528(15) yes
C44 C45 1.514(13) yes
C45 C46 1.517(14) yes
C46 C47 1.530(13) yes
C47 C48 1.510(13) yes
C48 C49 1.511(12) yes
C49 C50 1.495(14) yes
C50 C51 1.509(13) yes
C51 C52 1.535(15) yes
C52 C53 1.493(13) yes
C53 C54 1.499(17) yes
C55 C56 1.517(13) yes
C56 C57 1.514(11) yes
C57 C58 1.521(12) yes
C58 C59 1.531(10) yes
C59 C60 1.527(12) yes
C60 C61 1.522(10) yes
C61 C62 1.526(11) yes
C62 C63 1.561(10) yes
C63 C64 1.511(11) yes
C64 C65 1.529(10) yes
C65 C66 1.512(11) yes
C66 C67 1.511(10) yes
C67 C68 1.528(12) yes
C68 C69 1.523(11) yes
C69 C70 1.531(14) yes
C71 C72 1.535(11) yes
C72 C73 1.536(14) yes
C73 C74 1.518(12) yes
C74 C75 1.539(15) yes
C75 C76 1.510(15) yes
C76 C77 1.416(14) yes
C77 C78 1.545(14) yes
C78 C79 1.468(12) yes
C79 C80 1.523(12) yes
C80 C81 1.490(11) yes
C81 C82 1.512(11) yes
C82 C83 1.544(10) yes
C83 C84 1.497(11) yes
C84 C85 1.544(10) yes
C85 C86 1.500(12) yes
C87 C88 1.536(12) yes
C88 C89 1.504(9) yes
C89 C90 1.560(11) yes
C90 C91 1.512(10) yes
C91 C92 1.530(11) yes
C92 C93 1.526(10) yes
C93 C94 1.509(10) yes
C94 C95 1.536(9) yes
C95 C96 1.515(10) yes
C96 C97 1.513(9) yes
C97 C98 1.518(10) yes
C98 C99 1.531(10) yes
C99 C100 1.529(11) yes
C100 C101 1.553(10) yes
C101 C102 1.504(12) yes
C103 C104 1.531(14) yes
C104 C105 1.522(12) yes
C105 C106 1.554(12) yes
C106 C107 1.518(10) yes
C107 C108 1.522(11) yes
C108 C109 1.534(10) yes
C109 C110 1.536(11) yes
C110 C111 1.538(10) yes
C111 C112 1.533(10) yes
C112 C113 1.505(10) yes
C113 C114 1.515(11) yes
C114 C115 1.532(10) yes
C115 C116 1.545(11) yes
C116 C117 1.508(11) yes
C117 C118 1.523(14) yes
C119 C120 1.534(11) yes
C120 C121 1.534(13) yes
C121 C122 1.519(11) yes
C122 C123 1.510(10) yes
C123 C124 1.540(11) yes
C124 C125 1.534(10) yes
C125 C126 1.522(11) yes
C126 C127 1.520(10) yes
C127 C128 1.528(11) yes
C128 C129 1.533(10) yes
C129 C130 1.526(12) yes
C130 C131 1.529(11) yes
C131 C132 1.498(13) yes
C132 C133 1.573(14) yes
C133 C134 1.436(17) yes
C2 H1 0.950 no
C3 H2 0.950 no
C4 H3 0.950 no
C5 H4 0.950 no
C9 H5 0.950 no
C11 H6 0.950 no
C15 H7 0.950 no
C16 H8 0.950 no
C17 H9 0.950 no
C18 H10 0.950 no
C21 H11 0.950 no
C22 H12 0.950 no
C23 H13 0.950 no
C24 H14 0.950 no
C28 H15 0.950 no
C30 H16 0.950 no
C34 H17 0.950 no
C35 H18 0.950 no
C36 H19 0.950 no
C37 H20 0.950 no
C39 H21 0.990 no
C39 H22 0.990 no
C40 H23 0.990 no
C40 H24 0.990 no
C41 H25 0.990 no
C41 H26 0.990 no
C42 H27 0.990 no
C42 H28 0.990 no
C43 H29 0.990 no
C43 H30 0.990 no
C44 H31 0.990 no
C44 H32 0.990 no
C45 H33 0.990 no
C45 H34 0.990 no
C46 H35 0.990 no
C46 H36 0.990 no
C47 H37 0.990 no
C47 H38 0.990 no
C48 H39 0.990 no
C48 H40 0.990 no
C49 H41 0.990 no
C49 H42 0.990 no
C50 H43 0.990 no
C50 H44 0.990 no
C51 H45 0.990 no
C51 H46 0.990 no
C52 H47 0.990 no
C52 H48 0.990 no
C53 H49 0.990 no
C53 H50 0.990 no
C54 H51 0.980 no
C54 H52 0.980 no
C54 H53 0.980 no
C55 H54 0.990 no
C55 H55 0.990 no
C56 H56 0.990 no
C56 H57 0.990 no
C57 H58 0.990 no
C57 H59 0.990 no
C58 H60 0.990 no
C58 H61 0.990 no
C59 H62 0.990 no
C59 H63 0.990 no
C60 H64 0.990 no
C60 H65 0.990 no
C61 H66 0.990 no
C61 H67 0.990 no
C62 H68 0.990 no
C62 H69 0.990 no
C63 H70 0.990 no
C63 H71 0.990 no
C64 H72 0.990 no
C64 H73 0.990 no
C65 H74 0.990 no
C65 H75 0.990 no
C66 H76 0.990 no
C66 H77 0.990 no
C67 H78 0.990 no
C67 H79 0.990 no
C68 H80 0.990 no
C68 H81 0.990 no
C69 H82 0.990 no
C69 H83 0.990 no
C70 H84 0.980 no
C70 H85 0.980 no
C70 H86 0.980 no
C71 H87 0.990 no
C71 H88 0.990 no
C72 H89 0.990 no
C72 H90 0.990 no
C73 H91 0.990 no
C73 H92 0.990 no
C74 H93 0.990 no
C74 H94 0.990 no
C75 H95 0.990 no
C75 H96 0.990 no
C76 H97 0.990 no
C76 H98 0.990 no
C77 H99 0.990 no
C77 H100 0.990 no
C78 H101 0.990 no
C78 H102 0.990 no
C79 H103 0.990 no
C79 H104 0.990 no
C80 H105 0.990 no
C80 H106 0.990 no
C81 H107 0.990 no
C81 H108 0.990 no
C82 H109 0.990 no
C82 H110 0.990 no
C83 H111 0.990 no
C83 H112 0.990 no
C84 H113 0.990 no
C84 H114 0.990 no
C85 H115 0.990 no
C85 H116 0.990 no
C86 H117 0.980 no
C86 H118 0.980 no
C86 H119 0.980 no
C87 H120 0.990 no
C87 H121 0.990 no
C88 H122 0.990 no
C88 H123 0.990 no
C89 H124 0.990 no
C89 H125 0.990 no
C90 H126 0.990 no
C90 H127 0.990 no
C91 H128 0.990 no
C91 H129 0.990 no
C92 H130 0.990 no
C92 H131 0.990 no
C93 H132 0.990 no
C93 H133 0.990 no
C94 H134 0.990 no
C94 H135 0.990 no
C95 H136 0.990 no
C95 H137 0.990 no
C96 H138 0.990 no
C96 H139 0.990 no
C97 H140 0.990 no
C97 H141 0.990 no
C98 H142 0.990 no
C98 H143 0.990 no
C99 H144 0.990 no
C99 H145 0.990 no
C100 H146 0.990 no
C100 H147 0.990 no
C101 H148 0.990 no
C101 H149 0.990 no
C102 H150 0.980 no
C102 H151 0.980 no
C102 H152 0.980 no
C103 H153 0.990 no
C103 H154 0.990 no
C104 H155 0.990 no
C104 H156 0.990 no
C105 H157 0.990 no
C105 H158 0.990 no
C106 H159 0.990 no
C106 H160 0.990 no
C107 H161 0.990 no
C107 H162 0.990 no
C108 H163 0.990 no
C108 H164 0.990 no
C109 H165 0.990 no
C109 H166 0.990 no
C110 H167 0.990 no
C110 H168 0.990 no
C111 H169 0.990 no
C111 H170 0.990 no
C112 H171 0.990 no
C112 H172 0.990 no
C113 H173 0.990 no
C113 H174 0.990 no
C114 H175 0.990 no
C114 H176 0.990 no
C115 H177 0.990 no
C115 H178 0.990 no
C116 H179 0.990 no
C116 H180 0.990 no
C117 H181 0.990 no
C117 H182 0.990 no
C118 H183 0.980 no
C118 H184 0.980 no
C118 H185 0.980 no
C119 H186 0.990 no
C119 H187 0.990 no
C120 H188 0.990 no
C120 H189 0.990 no
C121 H190 0.990 no
C121 H191 0.990 no
C122 H192 0.990 no
C122 H193 0.990 no
C123 H194 0.990 no
C123 H195 0.990 no
C124 H196 0.990 no
C124 H197 0.990 no
C125 H198 0.990 no
C125 H199 0.990 no
C126 H200 0.990 no
C126 H201 0.990 no
C127 H202 0.990 no
C127 H203 0.990 no
C128 H204 0.990 no
C128 H205 0.990 no
C129 H206 0.990 no
C129 H207 0.990 no
C130 H208 0.990 no
C130 H209 0.990 no
C131 H210 0.990 no
C131 H211 0.990 no
C132 H212 0.990 no
C132 H213 0.990 no
C133 H214 0.990 no
C133 H215 0.990 no
C134 H216 0.980 no
C134 H217 0.980 no
C134 H218 0.980 no

loop_
_geom_contact_atom_site_label_1
_geom_contact_atom_site_label_2
_geom_contact_distance
_geom_contact_publ_flag
_geom_contact_site_symmetry_2
O1 C12 3.591(9) no .
N1 C5 3.587(11) no .
N2 C2 3.538(10) no .
N2 C9 3.261(11) no .
N3 C10 2.738(10) no .
N3 C20 3.472(7) no .
N3 C21 3.345(8) no .
N3 C37 3.313(8) no .
N3 C38 3.442(8) no .
N4 C26 3.468(9) no .
N4 C31 3.576(11) no .
N4 C32 3.378(11) no .
N4 C38 3.507(9) no .
N5 C11 3.261(9) no .
N5 C18 3.580(10) no .
N5 C73 3.027(10) no .
N6 C24 3.588(8) no .
N7 C21 3.574(10) no .
N7 C28 3.299(11) no .
N7 C89 3.186(9) no .
N8 C1 3.587(10) no .
N8 C2 3.501(11) no .
N8 C18 3.297(10) no .
N8 C19 3.372(12) no .
N8 C29 2.758(11) no .
N9 C12 3.581(11) no .
N9 C13 3.371(11) no .
N9 C19 3.488(10) no .
N10 C30 3.254(9) no .
N10 C37 3.561(10) no .
N10 C121 3.023(10) no .
C1 C4 2.739(14) no .
C1 C8 3.548(12) no .
C2 C5 2.805(11) no .
C2 C7 3.540(12) no .
C3 C6 2.757(12) no .
C5 C7 3.578(13) no .
C5 C39 3.188(15) no .
C6 C40 3.435(11) no .
C7 C12 3.583(12) no .
C7 C40 3.307(10) no .
C8 C11 2.770(13) no .
C8 C13 3.566(10) no .
C8 C39 3.260(11) no .
C9 C12 2.778(10) no .
C9 C39 3.310(12) no .
C9 C40 3.597(12) no .
C9 C55 2.802(12) no .
C11 C71 3.362(11) no .
C11 C72 3.523(11) no .
C12 C19 3.547(10) no .
C12 C37 3.483(10) no .
C12 C71 3.249(12) no .
C12 C72 3.532(11) no .
C13 C18 3.574(10) no .
C13 C72 3.185(11) no .
C14 C17 2.742(11) no .
C14 C72 3.494(10) no .
C14 C73 3.538(10) no .
C15 C18 2.861(13) no .
C15 C71 3.165(11) no .
C16 C19 2.771(11) no .
C17 C122 3.587(10) no .
C18 C27 3.551(11) no .
C18 C31 3.505(11) no .
C20 C23 2.756(10) no .
C20 C27 3.530(11) no .
C21 C24 2.847(9) no .
C21 C26 3.573(11) no .
C22 C25 2.752(11) no .
C24 C87 3.103(12) no .
C24 C88 3.440(10) no .
C25 C88 3.175(9) no .
C26 C31 3.578(9) no .
C26 C88 3.575(9) no .
C27 C30 2.805(10) no .
C27 C32 3.589(8) no .
C27 C87 3.323(9) no .
C28 C31 2.789(9) no .
C28 C87 3.462(11) no .
C29 C104 3.162(12) no .
C30 C103 2.825(13) no .
C30 C104 3.288(12) no .
C30 C119 3.306(10) no .
C30 C120 3.497(10) no .
C31 C38 3.558(9) no .
C31 C119 3.240(9) no .
C32 C37 3.540(10) no .
C32 C120 3.288(10) no .
C33 C36 2.755(11) no .
C33 C120 3.493(10) no .
C33 C121 3.494(10) no .
C34 C37 2.855(11) no .
C34 C119 3.184(12) no .
C35 C38 2.739(9) no .
C36 C73 3.448(13) no .
C39 C42 3.137(15) no .
C41 C44 3.102(15) no .
C55 C58 3.019(10) no .
C71 C74 3.282(13) no .
C74 C77 3.333(14) no .
C104 C107 3.198(11) no .
C120 C123 3.235(11) no .
F1 O3 3.500(16) no .
F1 O4 3.458(18) no 2_756
F1 C36 3.539(9) no .
F1 C103 3.444(9) no 2_656
F1 C105 3.455(9) no 2_656
F1 C119 3.339(12) no 2_656
F2 C9 3.294(8) no .
F2 C10 3.594(10) no .
F2 C40 3.398(13) no .
F2 C119 3.222(12) no 2_656
F3 O1 3.403(9) no .
F3 O3 2.915(17) no .
F3 C10 3.305(10) no .
F3 C11 3.553(10) no .
F3 C36 3.521(14) no .
F4 C3 3.342(11) no 1_655
F5 C71 3.166(12) no .
F5 C87 3.347(11) no 1_655
F6 O1 3.376(7) no 2_666
F6 C9 3.031(8) no 2_666
F6 C10 3.183(8) no 2_666
F6 C11 3.422(11) no .
F6 C21 3.186(9) no 2_666
F6 C22 3.263(9) no 2_666
F6 C55 3.465(8) no 2_666
F6 C71 3.084(11) no .
F7 C54 3.389(15) no 1_556
F7 C55 3.558(9) no 2_666
F7 C58 3.543(10) no 2_666
F7 C71 3.494(13) no .
F8 N2 3.011(9) no 2_666
F8 C7 3.123(9) no 2_666
F8 C8 3.221(9) no 2_666
F8 C9 3.158(8) no 2_666
F8 C21 3.455(9) no 2_666
F8 C39 2.917(10) no 2_666
F8 C87 2.876(9) no 1_655
F8 C88 3.190(11) no 1_655
O1 F3 3.403(9) no .
O1 F6 3.376(7) no 2_666
O1 C21 3.568(11) no 2_666
O1 C22 3.267(11) no 2_666
O2 O3 3.088(14) no 1_455
O3 F1 3.500(16) no .
O3 F3 2.915(17) no .
O3 O2 3.088(14) no 1_655
O3 O4 2.469(18) no .
O3 O4 2.89(2) no 2_756
O3 C29 3.215(18) no 1_655
O3 C103 3.402(15) no 1_655
O3 B1 3.595(19) no .
O4 F1 3.458(18) no 2_756
O4 O3 2.469(18) no .
O4 O3 2.89(2) no 2_756
O4 O4 2.82(2) no 2_756
O4 C2 3.599(17) no 1_655
O4 C3 3.364(17) no 1_655
O4 C35 3.530(16) no 2_756
O4 C36 3.484(15) no 2_756
N2 F8 3.011(9) no 2_666
N7 C24 3.531(11) no 2_566
N7 C25 3.482(9) no 2_566
N9 C34 3.569(10) no 2_656
N9 C35 3.562(11) no 2_656
N10 C35 3.488(11) no 2_656
N10 C36 3.315(11) no 2_656
C2 O4 3.599(17) no 1_455
C2 C23 3.497(9) no 2_566
C2 C24 3.318(9) no 2_566
C2 C35 3.544(9) no 2_656
C3 F4 3.342(11) no 1_455
C3 O4 3.364(17) no 1_455
C7 F8 3.123(9) no 2_666
C8 F8 3.221(9) no 2_666
C9 F2 3.294(8) no .
C9 F6 3.031(8) no 2_666
C9 F8 3.158(8) no 2_666
C9 B2 3.463(11) no 2_666
C10 F2 3.594(10) no .
C10 F3 3.305(10) no .
C10 F6 3.183(8) no 2_666
C11 F3 3.553(10) no .
C11 F6 3.422(11) no .
C21 F6 3.186(9) no 2_666
C21 F8 3.455(9) no 2_666
C21 O1 3.568(11) no 2_666
C21 C87 3.526(12) no 2_566
C22 F6 3.263(9) no 2_666
C22 O1 3.267(11) no 2_666
C23 C2 3.497(9) no 2_566
C24 N7 3.531(11) no 2_566
C24 C2 3.318(9) no 2_566
C24 C26 3.395(11) no 2_566
C25 N7 3.482(9) no 2_566
C25 C25 3.480(11) no 2_566
C26 C24 3.395(11) no 2_566
C29 O3 3.215(18) no 1_455
C32 C35 3.410(11) no 2_656
C33 C33 3.542(10) no 2_656
C33 C34 3.594(11) no 2_656
C33 C38 3.557(11) no 2_656
C34 N9 3.569(10) no 2_656
C34 C33 3.594(11) no 2_656
C34 C38 3.324(12) no 2_656
C35 O4 3.530(16) no 2_756
C35 N9 3.562(11) no 2_656
C35 N10 3.488(11) no 2_656
C35 C2 3.544(9) no 2_656
C35 C32 3.410(11) no 2_656
C36 F1 3.539(9) no .
C36 F3 3.521(14) no .
C36 O4 3.484(15) no 2_756
C36 N10 3.315(11) no 2_656
C36 C119 3.560(12) no 2_656
C38 C33 3.557(11) no 2_656
C38 C34 3.324(12) no 2_656
C39 F8 2.917(10) no 2_666
C40 F2 3.398(13) no .
C54 F7 3.389(15) no 1_554
C55 F6 3.465(8) no 2_666
C55 F7 3.558(9) no 2_666
C58 F7 3.543(10) no 2_666
C71 F5 3.166(12) no .
C71 F6 3.084(11) no .
C71 F7 3.494(13) no .
C71 B2 3.448(16) no .
C87 F5 3.347(11) no 1_455
C87 F8 2.876(9) no 1_455
C87 C21 3.526(12) no 2_566
C88 F8 3.190(11) no 1_455
C103 F1 3.444(9) no 2_656
C103 O3 3.402(15) no 1_455
C105 F1 3.455(9) no 2_656
C119 F1 3.339(12) no 2_656
C119 F2 3.222(12) no 2_656
C119 C36 3.560(12) no 2_656
B1 O3 3.595(19) no .
B2 C9 3.463(11) no 2_666
B2 C71 3.448(16) no .
Fe1 H1 3.5632 no .
Fe1 H11 3.5474 no .
Fe1 H20 3.5475 no .
O1 H5 2.6569 no .
O1 H6 2.4796 no .
O1 H56 2.6323 no .
O1 H57 2.5464 no .
O2 H15 2.5307 no .
O2 H16 2.6423 no .
O2 H155 2.5321 no .
O2 H156 2.6941 no .
N1 H1 2.7857 no .
N2 H4 2.8209 no .
N2 H5 3.1005 no .
N2 H23 2.5991 no .
N2 H24 2.7184 no .
N3 H5 3.2526 no .
N3 H6 3.2623 no .
N3 H11 2.6765 no .
N3 H20 2.6615 no .
N4 H10 2.8209 no .
N5 H6 3.1181 no .
N5 H7 2.8436 no .
N5 H89 2.7205 no .
N5 H90 3.3158 no .
N5 H91 2.6668 no .
N5 H93 3.4519 no .
N6 H11 2.8057 no .
N7 H14 2.8372 no .
N7 H15 3.1681 no .
N7 H122 2.6343 no .
N7 H123 3.3313 no .
N7 H124 2.9043 no .
N7 H125 3.5154 no .
N8 H1 2.8186 no .
N8 H10 2.6631 no .
N8 H15 3.2827 no .
N8 H16 3.2797 no .
N9 H20 2.7841 no .
N10 H16 3.1023 no .
N10 H17 2.8381 no .
N10 H188 3.3396 no .
N10 H189 2.7589 no .
N10 H190 3.2801 no .
N10 H191 2.6957 no .
C1 H2 3.2565 no .
C1 H4 3.2801 no .
C2 H3 3.2577 no .
C3 H4 3.2689 no .
C4 H1 3.2694 no .
C5 H2 3.2594 no .
C5 H22 2.8487 no .
C5 H23 3.5854 no .
C6 H1 3.2639 no .
C6 H3 3.2048 no .
C6 H21 3.2692 no .
C6 H22 2.6602 no .
C6 H23 3.1909 no .
C7 H5 2.8383 no .
C7 H11 3.4280 no .
C7 H20 3.4816 no .
C7 H21 2.7496 no .
C7 H22 3.3084 no .
C7 H23 3.4772 no .
C7 H24 3.1262 no .
C8 H11 2.7882 no .
C8 H20 2.8477 no .
C8 H21 3.0657 no .
C8 H24 3.2253 no .
C9 H6 3.2923 no .
C9 H11 3.1748 no .
C9 H20 3.3221 no .
C9 H21 2.8032 no .
C9 H24 2.9361 no .
C9 H54 2.6322 no .
C9 H55 2.8644 no .
C10 H11 3.3790 no .
C10 H20 3.5594 no .
C10 H54 2.5998 no .
C10 H55 2.6924 no .
C11 H5 3.2961 no .
C11 H11 3.3496 no .
C11 H20 3.3789 no .
C11 H88 2.9510 no .
C11 H89 2.7984 no .
C12 H11 3.0363 no .
C12 H20 2.8634 no .
C12 H88 3.1898 no .
C12 H89 2.9386 no .
C13 H6 2.8289 no .
C13 H20 3.4801 no .
C13 H87 3.3220 no .
C13 H88 2.8207 no .
C13 H89 2.9843 no .
C13 H91 3.1360 no .
C14 H8 3.2366 no .
C14 H10 3.3080 no .
C14 H87 2.5973 no .
C14 H88 3.2085 no .
C14 H91 2.9991 no .
C14 H93 3.2305 no .
C15 H9 3.2543 no .
C15 H87 2.7608 no .
C15 H93 2.9085 no .
C16 H10 3.2900 no .
C16 H128 3.4729 no .
C16 H192 3.2230 no .
C16 H193 3.2372 no .
C17 H7 3.2723 no .
C17 H128 2.9793 no .
C17 H192 3.4938 no .
C17 H193 2.8789 no .
C18 H8 3.2767 no .
C18 H124 3.1826 no .
C18 H191 3.4859 no .
C18 H193 3.5254 no .
C19 H7 3.3287 no .
C19 H9 3.2418 no .
C19 H91 3.5619 no .
C19 H191 3.5717 no .
C20 H12 3.2706 no .
C20 H14 3.2958 no .
C21 H13 3.2709 no .
C22 H14 3.2920 no .
C23 H11 3.2884 no .
C24 H12 3.2754 no .
C24 H121 2.9523 no .
C24 H122 2.8169 no .
C25 H11 3.2825 no .
C25 H13 3.2149 no .
C25 H120 3.3059 no .
C25 H121 2.7113 no .
C25 H122 2.8301 no .
C26 H10 3.3599 no .
C26 H15 2.8729 no .
C26 H120 2.7288 no .
C26 H121 3.2559 no .
C26 H124 3.2166 no .
C27 H1 3.1461 no .
C27 H10 2.7506 no .
C27 H120 3.0038 no .
C27 H124 3.5398 no .
C28 H1 3.5727 no .
C28 H10 3.1587 no .
C28 H16 3.3098 no .
C28 H120 2.7641 no .
C28 H125 3.5900 no .
C29 H10 3.4265 no .
C29 H153 2.5769 no .
C29 H154 3.2434 no .
C29 H155 2.8360 no .
C30 H1 3.4785 no .
C30 H10 3.2875 no .
C30 H15 3.3070 no .
C30 H153 2.5231 no .
C30 H155 2.7745 no .
C30 H187 2.8644 no .
C30 H189 2.7950 no .
C31 H1 3.0539 no .
C31 H10 2.8771 no .
C31 H187 3.1152 no .
C31 H189 3.0815 no .
C32 H10 3.5261 no .
C32 H16 2.8389 no .
C32 H186 3.3218 no .
C32 H187 2.7815 no .
C32 H189 3.1141 no .
C32 H191 3.2923 no .
C33 H18 3.2364 no .
C33 H20 3.2953 no .
C33 H91 3.4154 no .
C33 H186 2.6249 no .
C33 H187 3.2218 no .
C33 H190 3.4742 no .
C33 H191 2.9903 no .
C34 H19 3.2549 no .
C34 H91 3.5781 no .
C34 H95 3.5723 no .
C34 H186 2.8099 no .
C34 H190 3.4143 no .
C34 H191 3.4837 no .
C35 H20 3.3115 no .
C35 H91 3.4440 no .
C35 H92 3.0376 no .
C36 H17 3.2736 no .
C36 H89 3.5712 no .
C36 H91 3.2098 no .
C36 H92 2.8080 no .
C37 H18 3.2935 no .
C37 H89 3.3749 no .
C37 H91 3.0944 no .
C37 H92 3.3262 no .
C38 H17 3.2991 no .
C38 H19 3.2231 no .
C38 H91 3.1531 no .
C39 H4 2.9968 no .
C39 H5 2.7323 no .
C39 H25 3.4370 no .
C39 H26 2.8099 no .
C39 H27 3.3628 no .
C39 H28 2.8368 no .
C40 H5 2.9677 no .
C40 H27 2.6256 no .
C40 H28 2.7019 no .
C41 H21 2.8786 no .
C41 H22 2.7643 no .
C41 H29 3.2937 no .
C41 H30 2.6662 no .
C41 H31 2.8324 no .
C41 H32 3.3364 no .
C42 H5 3.5284 no .
C42 H21 2.9376 no .
C42 H22 3.3437 no .
C42 H23 3.2865 no .
C42 H24 2.6900 no .
C42 H31 2.8240 no .
C42 H32 2.7484 no .
C42 H55 3.5995 no .
C42 H61 3.0274 no .
C43 H25 2.5841 no .
C43 H26 2.6653 no .
C43 H33 2.7782 no .
C43 H34 2.7376 no .
C43 H61 3.3265 no .
C43 H63 3.5941 no .
C43 H64 3.2556 no .
C44 H25 3.3253 no .
C44 H26 2.7556 no .
C44 H27 3.4520 no .
C44 H28 2.7896 no .
C44 H35 2.7288 no .
C44 H36 2.7149 no .
C44 H64 3.2977 no .
C45 H29 2.7287 no .
C45 H30 2.7991 no .
C45 H37 2.7295 no .
C45 H38 2.7540 no .
C45 H66 3.5677 no .
C45 H69 3.5096 no .
C46 H31 2.7370 no .
C46 H32 2.6955 no .
C46 H39 2.7199 no .
C46 H40 2.7209 no .
C46 H69 3.4093 no .
C47 H33 2.7331 no .
C47 H34 2.7470 no .
C47 H41 2.7425 no .
C47 H42 2.7555 no .
C47 H71 3.5237 no .
C47 H73 3.5538 no .
C48 H35 2.7236 no .
C48 H36 2.7484 no .
C48 H43 2.7364 no .
C48 H44 2.7384 no .
C48 H73 3.3634 no .
C49 H37 2.7610 no .
C49 H38 2.7621 no .
C49 H45 2.7527 no .
C49 H46 2.7480 no .
C49 H75 3.5823 no .
C50 H39 2.7389 no .
C50 H40 2.7517 no .
C50 H47 2.7756 no .
C50 H48 2.8131 no .
C50 H77 3.4225 no .
C51 H41 2.7503 no .
C51 H42 2.7524 no .
C51 H49 2.7359 no .
C51 H50 2.7528 no .
C51 H78 3.5730 no .
C52 H43 2.7785 no .
C52 H44 2.7836 no .
C52 H51 2.9647 no .
C52 H52 3.3104 no .
C52 H53 2.5812 no .
C52 H80 3.4389 no .
C53 H45 2.7279 no .
C53 H46 2.7658 no .
C54 H47 2.7151 no .
C54 H48 2.7313 no .
C54 H84 3.4533 no .
C55 H5 2.5119 no .
C55 H27 3.3586 no .
C55 H58 2.7545 no .
C55 H59 3.3489 no .
C55 H60 3.1716 no .
C55 H61 2.7678 no .
C56 H60 2.7104 no .
C56 H61 2.8408 no .
C57 H54 2.7601 no .
C57 H55 2.6768 no .
C57 H62 2.7270 no .
C57 H63 2.6990 no .
C58 H29 3.3209 no .
C58 H54 2.7409 no .
C58 H55 3.2079 no .
C58 H56 2.8345 no .
C58 H57 3.4011 no .
C58 H64 2.7675 no .
C58 H65 2.8122 no .
C59 H29 3.1129 no .
C59 H58 2.7807 no .
C59 H59 2.6426 no .
C59 H66 2.6938 no .
C59 H67 2.7073 no .
C60 H29 3.2325 no .
C60 H34 3.5663 no .
C60 H60 2.8015 no .
C60 H61 2.7745 no .
C60 H68 2.7972 no .
C60 H69 2.7512 no .
C61 H34 3.2421 no .
C61 H62 2.7230 no .
C61 H63 2.6757 no .
C61 H70 2.7353 no .
C61 H71 2.7208 no .
C62 H34 3.4471 no .
C62 H64 2.7642 no .
C62 H65 2.7773 no .
C62 H72 2.7553 no .
C62 H73 2.7903 no .
C63 H37 3.3101 no .
C63 H66 2.6929 no .
C63 H67 2.7424 no .
C63 H74 2.7083 no .
C63 H75 2.7160 no .
C64 H37 3.5437 no .
C64 H39 3.5906 no .
C64 H68 2.7968 no .
C64 H69 2.7830 no .
C64 H76 2.7634 no .
C64 H77 2.7437 no .
C65 H41 3.3733 no .
C65 H70 2.6919 no .
C65 H71 2.7274 no .
C65 H78 2.7133 no .
C65 H79 2.7011 no .
C66 H72 2.7575 no .
C66 H73 2.7649 no .
C66 H80 2.7818 no .
C66 H81 2.7721 no .
C67 H46 3.3842 no .
C67 H74 2.7216 no .
C67 H75 2.7016 no .
C67 H82 2.7256 no .
C67 H83 2.7334 no .
C68 H76 2.7619 no .
C68 H77 2.7736 no .
C68 H84 2.9474 no .
C68 H85 3.3098 no .
C68 H86 2.5329 no .
C69 H50 3.5018 no .
C69 H78 2.7142 no .
C69 H79 2.7041 no .
C70 H80 2.6992 no .
C70 H81 2.7069 no .
C71 H6 2.8608 no .
C71 H7 2.9920 no .
C71 H91 2.7581 no .
C71 H92 3.4121 no .
C71 H93 3.1561 no .
C71 H94 3.3845 no .
C72 H6 3.1447 no .
C72 H93 2.9719 no .
C72 H94 2.7202 no .
C73 H87 2.8454 no .
C73 H88 3.4295 no .
C73 H95 2.7688 no .
C73 H96 2.6229 no .
C74 H7 3.4970 no .
C74 H87 3.0383 no .
C74 H89 3.4293 no .
C74 H90 2.8036 no .
C74 H97 3.3865 no .
C74 H98 2.6782 no .
C74 H100 3.0286 no .
C75 H91 2.8322 no .
C75 H92 2.5518 no .
C75 H99 2.7557 no .
C75 H100 2.6734 no .
C76 H93 2.8796 no .
C76 H94 2.7456 no .
C76 H101 2.6486 no .
C76 H102 2.6771 no .
C77 H93 3.1781 no .
C77 H94 3.5806 no .
C77 H95 2.6275 no .
C77 H96 3.2884 no .
C77 H103 2.7991 no .
C77 H104 2.7355 no .
C77 H192 3.2062 no .
C78 H97 2.6726 no .
C78 H98 2.5823 no .
C78 H105 2.6702 no .
C78 H106 2.6901 no .
C79 H99 2.7707 no .
C79 H100 2.7980 no .
C79 H107 2.7799 no .
C79 H108 2.7396 no .
C79 H196 3.2288 no .
C79 H200 3.4900 no .
C80 H101 2.6989 no .
C80 H102 2.6321 no .
C80 H109 2.7182 no .
C80 H110 2.6986 no .
C81 H103 2.7620 no .
C81 H104 2.7811 no .
C81 H111 2.7766 no .
C81 H112 2.7716 no .
C81 H200 3.3120 no .
C81 H205 3.4222 no .
C82 H105 2.7171 no .
C82 H106 2.6755 no .
C82 H113 2.7324 no .
C82 H114 2.7520 no .
C83 H107 2.7573 no .
C83 H108 2.7771 no .
C83 H115 2.7186 no .
C83 H116 2.7188 no .
C83 H205 3.3232 no .
C83 H209 3.3496 no .
C84 H109 2.7441 no .
C84 H110 2.7394 no .
C84 H117 2.9949 no .
C84 H118 3.3426 no .
C84 H119 2.5863 no .
C85 H111 2.6994 no .
C85 H112 2.7199 no .
C85 H209 3.2574 no .
C85 H211 3.5619 no .
C85 H213 3.2443 no .
C86 H113 2.7633 no .
C86 H114 2.7635 no .
C87 H14 2.9052 no .
C87 H15 2.9365 no .
C87 H124 2.7648 no .
C87 H125 2.7354 no .
C88 H14 3.0857 no .
C88 H126 2.7674 no .
C88 H127 2.6919 no .
C89 H120 2.6815 no .
C89 H121 3.3742 no .
C89 H128 2.7642 no .
C89 H129 2.7089 no .
C90 H122 2.7227 no .
C90 H123 2.6919 no .
C90 H130 2.8072 no .
C90 H131 2.6535 no .
C91 H9 3.4646 no .
C91 H124 2.7914 no .
C91 H125 2.7167 no .
C91 H132 2.7266 no .
C91 H133 2.7415 no .
C92 H126 2.7522 no .
C92 H127 2.6980 no .
C92 H134 2.6834 no .
C92 H135 2.7631 no .
C93 H128 2.8176 no .
C93 H129 2.6630 no .
C93 H136 2.7212 no .
C93 H137 2.7425 no .
C94 H130 2.7364 no .
C94 H131 2.7217 no .
C94 H138 2.7479 no .
C94 H139 2.7735 no .
C95 H132 2.6948 no .
C95 H133 2.7743 no .
C95 H140 2.7317 no .
C95 H141 2.7311 no .
C96 H134 2.7581 no .
C96 H135 2.7787 no .
C96 H142 2.7398 no .
C96 H143 2.7356 no .
C97 H136 2.7163 no .
C97 H137 2.7418 no .
C97 H144 2.7509 no .
C97 H145 2.7439 no .
C98 H138 2.7346 no .
C98 H139 2.7352 no .
C98 H146 2.7496 no .
C98 H147 2.7437 no .
C99 H140 2.7367 no .
C99 H141 2.7407 no .
C99 H148 2.7699 no .
C99 H149 2.6965 no .
C100 H142 2.7419 no .
C100 H143 2.7350 no .
C100 H150 2.9995 no .
C100 H151 3.3594 no .
C100 H152 2.6044 no .
C101 H144 2.7379 no .
C101 H145 2.7319 no .
C102 H146 2.8166 no .
C102 H147 2.7468 no .
C103 H16 2.5081 no .
C103 H157 2.6844 no .
C103 H158 2.7877 no .
C104 H16 2.8304 no .
C104 H159 3.3509 no .
C104 H160 2.6262 no .
C104 H161 3.5803 no .
C104 H162 2.8822 no .
C104 H189 3.5194 no .
C105 H16 3.4993 no .
C105 H153 2.6744 no .
C105 H154 2.8281 no .
C105 H161 2.8140 no .
C105 H162 2.7937 no .
C106 H155 2.6400 no .
C106 H156 2.7478 no .
C106 H163 2.7814 no .
C106 H164 2.6424 no .
C106 H188 3.2984 no .
C106 H195 3.4414 no .
C107 H155 3.4250 no .
C107 H156 2.9181 no .
C107 H157 3.4271 no .
C107 H158 2.7566 no .
C107 H165 2.7365 no .
C107 H166 2.7833 no .
C108 H159 2.7089 no .
C108 H160 2.6875 no .
C108 H167 2.7609 no .
C108 H168 2.7069 no .
C108 H198 3.2615 no .
C109 H161 2.6912 no .
C109 H162 2.8274 no .
C109 H169 2.7716 no .
C109 H170 2.7495 no .
C110 H163 2.7552 no .
C110 H164 2.7073 no .
C110 H171 2.7439 no .
C110 H172 2.7493 no .
C110 H198 3.5460 no .
C110 H203 3.2673 no .
C111 H165 2.7383 no .
C111 H166 2.7912 no .
C111 H173 2.7605 no .
C111 H174 2.7323 no .
C112 H167 2.7621 no .
C112 H168 2.7403 no .
C112 H175 2.7082 no .
C112 H176 2.6890 no .
C112 H203 3.4918 no .
C112 H206 3.2975 no .
C113 H169 2.7519 no .
C113 H170 2.7466 no .
C113 H177 2.7435 no .
C113 H178 2.7355 no .
C114 H171 2.7077 no .
C114 H172 2.6789 no .
C114 H179 2.7662 no .
C114 H180 2.7631 no .
C114 H206 3.4051 no .
C114 H208 3.5381 no .
C114 H210 3.3331 no .
C115 H173 2.7325 no .
C115 H174 2.7514 no .
C115 H181 2.7253 no .
C115 H182 2.7839 no .
C116 H175 2.7628 no .
C116 H176 2.7708 no .
C116 H183 2.9791 no .
C116 H184 3.3283 no .
C116 H185 2.5866 no .
C116 H210 3.4235 no .
C116 H212 3.4830 no .
C116 H214 3.3800 no .
C117 H177 2.7659 no .
C117 H178 2.7631 no .
C118 H179 2.7059 no .
C118 H180 2.7643 no .
C118 H214 3.4498 no .
C119 H16 2.7598 no .
C119 H17 3.0049 no .
C119 H190 2.7662 no .
C119 H191 2.7722 no .
C120 H16 2.9938 no .
C120 H155 3.4303 no .
C120 H160 3.2465 no .
C120 H192 3.3679 no .
C120 H193 2.6568 no .
C120 H194 3.5402 no .
C120 H195 2.9715 no .
C121 H95 3.1421 no .
C121 H186 2.8266 no .
C121 H187 3.4114 no .
C121 H194 2.7501 no .
C121 H195 2.8181 no .
C122 H9 3.5978 no .
C122 H99 3.2915 no .
C122 H188 2.7239 no .
C122 H189 2.7300 no .
C122 H196 2.6792 no .
C122 H197 2.7212 no .
C123 H99 3.2759 no .
C123 H160 3.5316 no .
C123 H188 2.9163 no .
C123 H189 3.5583 no .
C123 H190 2.7178 no .
C123 H191 3.3907 no .
C123 H198 2.8045 no .
C123 H199 2.7757 no .
C124 H103 3.4015 no .
C124 H163 3.4960 no .
C124 H192 2.6492 no .
C124 H193 2.7229 no .
C124 H200 2.6824 no .
C124 H201 2.7185 no .
C125 H103 3.3087 no .
C125 H163 3.4672 no .
C125 H194 2.7717 no .
C125 H195 2.8118 no .
C125 H202 2.7492 no .
C125 H203 2.7741 no .
C126 H107 3.5185 no .
C126 H167 3.3460 no .
C126 H196 2.6897 no .
C126 H197 2.7198 no .
C126 H204 2.7406 no .
C126 H205 2.7304 no .
C127 H107 3.3538 no .
C127 H167 3.4602 no .
C127 H198 2.7884 no .
C127 H199 2.7544 no .
C127 H206 2.7818 no .
C127 H207 2.7617 no .
C128 H112 3.5373 no .
C128 H172 3.3201 no .
C128 H200 2.7184 no .
C128 H201 2.7439 no .
C128 H208 2.7473 no .
C128 H209 2.7307 no .
C129 H112 3.3515 no .
C129 H172 3.4763 no .
C129 H202 2.7624 no .
C129 H203 2.7726 no .
C129 H210 2.7318 no .
C129 H211 2.7226 no .
C130 H112 3.5697 no .
C130 H116 3.4465 no .
C130 H175 3.3221 no .
C130 H204 2.7410 no .
C130 H205 2.7203 no .
C130 H212 2.7268 no .
C130 H213 2.7061 no .
C131 H116 3.2435 no .
C131 H175 3.5550 no .
C131 H206 2.7355 no .
C131 H207 2.7187 no .
C131 H214 2.7465 no .
C131 H215 2.7182 no .
C132 H116 3.4446 no .
C132 H180 3.3251 no .
C132 H208 2.7249 no .
C132 H209 2.7158 no .
C132 H216 2.9305 no .
C132 H217 3.3187 no .
C132 H218 2.5320 no .
C133 H185 3.3065 no .
C133 H210 2.7278 no .
C133 H211 2.7062 no .
C134 H185 3.1392 no .
C134 H212 2.7469 no .
C134 H213 2.7202 no .
H1 H2 2.3662 no .
H2 H3 2.3315 no .
H3 H4 2.2959 no .
H4 H22 2.4059 no .
H4 H23 3.3844 no .
H5 H21 2.1127 no .
H5 H24 2.3985 no .
H5 H27 2.9851 no .
H5 H28 3.3505 no .
H5 H54 2.1613 no .
H5 H55 2.4479 no .
H6 H88 2.2488 no .
H6 H89 2.5666 no .
H6 H90 3.5349 no .
H7 H8 2.3412 no .
H7 H87 2.3217 no .
H7 H93 2.6129 no .
H8 H9 2.2915 no .
H8 H128 3.5506 no .
H8 H192 3.2067 no .
H8 H193 3.3177 no .
H9 H10 2.3529 no .
H9 H128 2.6839 no .
H9 H129 3.3525 no .
H9 H193 2.7254 no .
H10 H124 2.9136 no .
H10 H189 3.4419 no .
H11 H12 2.3616 no .
H12 H13 2.3268 no .
H13 H14 2.3219 no .
H14 H121 2.5591 no .
H14 H122 2.4702 no .
H14 H123 3.4585 no .
H15 H120 2.0794 no .
H15 H121 3.5760 no .
H15 H125 3.1407 no .
H16 H153 2.0168 no .
H16 H154 3.4450 no .
H16 H155 2.3937 no .
H16 H157 3.1040 no .
H16 H187 2.1521 no .
H16 H188 3.3778 no .
H16 H189 2.4175 no .
H17 H18 2.3099 no .
H17 H95 3.5501 no .
H17 H186 2.3741 no .
H17 H190 3.0566 no .
H17 H191 3.5531 no .
H18 H19 2.3233 no .
H18 H92 3.2491 no .
H18 H96 3.4080 no .
H19 H20 2.3760 no .
H19 H89 3.4763 no .
H19 H92 2.8959 no .
H20 H89 3.1687 no .
H20 H91 3.5026 no .
H21 H23 2.8550 no .
H21 H24 2.3244 no .
H21 H26 3.1795 no .
H21 H27 3.0399 no .
H21 H28 2.4409 no .
H21 H54 3.5057 no .
H22 H23 2.4185 no .
H22 H24 2.8567 no .
H22 H26 2.5915 no .
H22 H28 2.9280 no .
H23 H25 2.3474 no .
H23 H26 2.4119 no .
H23 H27 3.4859 no .
H23 H28 3.5822 no .
H24 H25 2.4092 no .
H24 H26 2.8899 no .
H24 H27 2.4525 no .
H24 H28 3.0173 no .
H25 H27 2.2678 no .
H25 H28 2.7475 no .
H25 H29 3.4432 no .
H25 H30 2.3860 no .
H25 H31 2.9742 no .
H26 H27 2.7482 no .
H26 H28 2.2056 no .
H26 H29 3.5622 no .
H26 H30 2.9478 no .
H26 H31 2.2667 no .
H26 H32 2.9105 no .
H27 H29 2.4013 no .
H27 H30 2.4848 no .
H27 H54 3.1520 no .
H27 H55 2.6713 no .
H27 H61 2.6945 no .
H28 H29 2.4879 no .
H28 H30 2.9356 no .
H28 H31 3.0780 no .
H28 H32 2.5481 no .
H28 H54 3.5269 no .
H28 H61 2.7373 no .
H28 H64 3.3577 no .
H29 H31 2.8623 no .
H29 H32 2.4055 no .
H29 H33 3.0173 no .
H29 H34 2.5275 no .
H29 H61 2.7068 no .
H29 H63 2.6075 no .
H29 H64 2.6072 no .
H29 H66 3.4665 no .
H30 H31 2.3470 no .
H30 H32 2.8618 no .
H30 H33 2.6469 no .
H30 H34 3.0639 no .
H31 H33 2.3454 no .
H31 H34 2.8514 no .
H31 H35 3.0330 no .
H31 H36 2.5435 no .
H32 H33 2.8513 no .
H32 H34 2.3792 no .
H32 H35 2.5141 no .
H32 H36 2.9473 no .
H32 H64 2.7842 no .
H32 H69 3.4704 no .
H33 H35 2.8556 no .
H33 H36 2.3719 no .
H33 H37 2.9854 no .
H33 H38 2.5629 no .
H34 H35 2.3608 no .
H34 H36 2.8556 no .
H34 H37 2.5515 no .
H34 H38 3.0450 no .
H34 H64 3.0330 no .
H34 H66 2.5939 no .
H34 H69 2.9135 no .
H34 H71 3.4235 no .
H35 H37 2.3878 no .
H35 H38 2.8646 no .
H35 H39 2.5225 no .
H35 H40 2.9784 no .
H35 H69 2.7492 no .
H35 H73 3.4671 no .
H36 H37 2.8647 no .
H36 H38 2.3674 no .
H36 H39 3.0154 no .
H36 H40 2.5502 no .
H37 H39 2.3551 no .
H37 H40 2.8451 no .
H37 H41 2.5689 no .
H37 H42 3.0405 no .
H37 H69 3.3065 no .
H37 H71 2.5794 no .
H37 H73 3.0170 no .
H37 H75 3.4870 no .
H38 H39 2.8451 no .
H38 H40 2.3545 no .
H38 H41 3.0216 no .
H38 H42 2.5842 no .
H39 H41 2.3557 no .
H39 H42 2.8403 no .
H39 H43 2.5474 no .
H39 H44 3.0034 no .
H39 H73 2.6588 no .
H39 H77 3.5339 no .
H40 H41 2.8402 no .
H40 H42 2.3446 no .
H40 H43 3.0206 no .
H40 H44 2.5633 no .
H41 H43 2.3352 no .
H41 H44 2.8267 no .
H41 H45 3.0249 no .
H41 H46 2.5644 no .
H41 H73 3.2782 no .
H41 H75 2.6487 no .
H41 H77 3.1126 no .
H41 H78 3.4606 no .
H42 H43 2.8269 no .
H42 H44 2.3333 no .
H42 H45 2.5718 no .
H42 H46 3.0205 no .
H43 H45 2.8350 no .
H43 H46 2.3468 no .
H43 H47 3.0252 no .
H43 H48 2.6285 no .
H43 H77 2.6981 no .
H44 H45 2.3424 no .
H44 H46 2.8351 no .
H44 H47 2.5939 no .
H44 H48 3.0929 no .
H45 H47 2.3881 no .
H45 H48 2.8575 no .
H45 H49 2.5273 no .
H45 H50 2.9959 no .
H46 H47 2.8575 no .
H46 H48 2.3553 no .
H46 H49 3.0299 no .
H46 H50 2.5859 no .
H46 H77 3.3295 no .
H46 H78 2.6426 no .
H46 H80 3.1264 no .
H46 H82 3.5001 no .
H47 H49 2.3437 no .
H47 H50 2.8295 no .
H47 H51 2.8376 no .
H47 H53 2.7046 no .
H48 H49 2.8294 no .
H48 H50 2.3296 no .
H48 H51 3.3329 no .
H48 H52 3.4404 no .
H48 H53 2.4409 no .
H48 H80 2.6982 no .
H49 H51 2.1989 no .
H49 H52 2.4972 no .
H49 H53 2.8001 no .
H50 H51 2.7897 no .
H50 H52 2.1852 no .
H50 H53 2.5202 no .
H50 H80 3.3771 no .
H50 H82 2.7936 no .
H50 H84 2.9874 no .
H52 H84 3.0716 no .
H53 H84 3.2427 no .
H54 H56 2.3502 no .
H54 H57 2.8693 no .
H54 H58 3.1485 no .
H54 H60 2.7203 no .
H54 H61 2.3492 no .
H55 H56 2.8702 no .
H55 H57 2.4146 no .
H55 H58 2.5568 no .
H55 H59 3.5945 no .
H55 H61 2.7806 no .
H56 H58 2.8491 no .
H56 H59 2.3166 no .
H56 H60 2.6210 no .
H56 H61 3.2487 no .
H57 H58 2.3075 no .
H57 H59 2.3642 no .
H58 H60 2.8529 no .
H58 H61 2.3146 no .
H58 H62 3.0991 no .
H58 H63 2.5755 no .
H59 H60 2.4246 no .
H59 H61 2.8518 no .
H59 H62 2.4584 no .
H59 H63 2.8428 no .
H60 H62 2.3673 no .
H60 H63 2.8651 no .
H60 H64 3.0602 no .
H60 H65 2.6636 no .
H61 H62 2.8653 no .
H61 H63 2.3896 no .
H61 H64 2.5863 no .
H61 H65 3.0878 no .
H62 H64 2.8631 no .
H62 H65 2.3572 no .
H62 H66 2.9877 no .
H62 H67 2.5276 no .
H63 H64 2.3944 no .
H63 H65 2.8625 no .
H63 H66 2.4628 no .
H63 H67 2.9357 no .
H64 H66 2.3770 no .
H64 H67 2.8601 no .
H64 H68 3.0846 no .
H64 H69 2.5753 no .
H65 H66 2.8601 no .
H65 H67 2.3663 no .
H65 H68 2.6390 no .
H65 H69 3.0333 no .
H66 H68 2.8635 no .
H66 H69 2.3956 no .
H66 H70 2.9566 no .
H66 H71 2.4861 no .
H67 H68 2.3576 no .
H67 H69 2.8641 no .
H67 H70 2.5542 no .
H67 H71 3.0095 no .
H68 H70 2.4035 no .
H68 H71 2.8915 no .
H68 H72 2.6010 no .
H68 H73 3.1004 no .
H69 H70 2.8918 no .
H69 H71 2.4149 no .
H69 H72 3.0252 no .
H69 H73 2.6236 no .
H70 H72 2.3760 no .
H70 H73 2.8514 no .
H70 H74 2.4910 no .
H70 H75 2.9567 no .
H71 H72 2.8515 no .
H71 H73 2.3475 no .
H71 H74 2.9996 no .
H71 H75 2.5372 no .
H72 H74 2.3799 no .
H72 H75 2.8644 no .
H72 H76 2.5890 no .
H72 H77 3.0163 no .
H73 H74 2.8643 no .
H73 H75 2.3740 no .
H73 H76 3.0581 no .
H73 H77 2.5759 no .
H74 H76 2.3522 no .
H74 H77 2.8502 no .
H74 H78 3.0021 no .
H74 H79 2.5176 no .
H75 H76 2.8500 no .
H75 H77 2.3683 no .
H75 H78 2.5093 no .
H75 H79 2.9524 no .
H76 H78 2.8475 no .
H76 H79 2.3622 no .
H76 H80 3.0543 no .
H76 H81 2.5922 no .
H77 H78 2.3525 no .
H77 H79 2.8474 no .
H77 H80 2.6152 no .
H77 H81 3.0571 no .
H78 H80 2.3709 no .
H78 H81 2.8626 no .
H78 H82 2.5285 no .
H78 H83 3.0043 no .
H79 H80 2.8626 no .
H79 H81 2.3793 no .
H79 H82 2.9766 no .
H79 H83 2.5262 no .
H80 H82 2.3827 no .
H80 H83 2.8681 no .
H80 H84 2.8138 no .
H80 H86 2.6610 no .
H81 H82 2.8679 no .
H81 H83 2.3766 no .
H81 H84 3.3053 no .
H81 H85 3.4239 no .
H81 H86 2.3796 no .
H82 H84 2.2410 no .
H82 H85 2.5441 no .
H82 H86 2.8304 no .
H83 H84 2.8251 no .
H83 H85 2.2341 no .
H83 H86 2.5556 no .
H87 H89 2.8676 no .
H87 H90 2.3481 no .
H87 H91 3.1079 no .
H87 H93 2.7468 no .
H87 H94 3.0001 no .
H88 H89 2.3392 no .
H88 H90 2.3748 no .
H89 H91 2.3794 no .
H89 H92 2.2882 no .
H90 H91 2.8566 no .
H90 H92 2.3861 no .
H90 H93 3.2882 no .
H90 H94 2.5454 no .
H91 H93 2.2588 no .
H91 H94 2.8364 no .
H91 H95 2.7169 no .
H91 H96 3.0463 no .
H91 H191 3.1973 no .
H92 H93 2.8314 no .
H92 H94 2.4794 no .
H92 H95 2.8382 no .
H92 H96 2.2644 no .
H93 H95 2.3287 no .
H93 H96 2.8646 no .
H93 H98 3.0205 no .
H93 H99 3.5764 no .
H93 H100 2.6117 no .
H93 H191 3.5833 no .
H93 H192 3.4262 no .
H94 H95 2.8666 no .
H94 H96 2.4438 no .
H94 H97 3.5370 no .
H94 H98 2.4539 no .
H94 H100 3.2848 no .
H95 H97 2.4390 no .
H95 H98 2.8244 no .
H95 H99 2.5155 no .
H95 H100 2.7760 no .
H95 H190 2.6330 no .
H95 H191 2.8696 no .
H95 H192 3.1847 no .
H96 H97 2.1967 no .
H96 H98 2.4358 no .
H96 H99 3.4942 no .
H96 H100 3.5940 no .
H97 H99 2.2315 no .
H97 H100 2.7716 no .
H97 H101 2.4668 no .
H97 H102 2.9968 no .
H98 H99 2.7704 no .
H98 H100 2.3046 no .
H98 H101 2.8128 no .
H98 H102 2.4018 no .
H99 H101 2.3984 no .
H99 H102 2.8712 no .
H99 H103 2.6348 no .
H99 H104 2.9912 no .
H99 H190 3.2148 no .
H99 H192 2.7183 no .
H99 H194 2.6768 no .
H99 H196 3.1635 no .
H100 H101 2.8707 no .
H100 H102 2.3742 no .
H100 H103 3.1341 no .
H100 H104 2.5963 no .
H100 H192 2.7788 no .
H100 H196 3.3316 no .
H101 H103 2.2896 no .
H101 H104 2.8125 no .
H101 H105 2.4912 no .
H101 H106 3.0016 no .
H102 H103 2.8119 no .
H102 H104 2.3439 no .
H102 H105 2.8669 no .
H102 H106 2.4415 no .
H103 H105 2.3755 no .
H103 H106 2.8553 no .
H103 H107 2.6098 no .
H103 H108 3.0028 no .
H103 H194 3.4702 no .
H103 H196 2.7959 no .
H103 H199 2.7101 no .
H103 H200 3.0620 no .
H104 H105 2.8552 no .
H104 H106 2.3589 no .
H104 H107 3.0962 no .
H104 H108 2.5873 no .
H104 H196 2.7754 no .
H104 H200 3.1218 no .
H105 H107 2.3178 no .
H105 H108 2.8281 no .
H105 H109 3.0180 no .
H105 H110 2.5183 no .
H106 H107 2.8277 no .
H106 H108 2.3522 no .
H106 H109 2.4950 no .
H106 H110 2.9222 no .
H107 H109 2.8481 no .
H107 H110 2.3665 no .
H107 H111 3.0340 no .
H107 H112 2.5795 no .
H107 H200 2.9176 no .
H107 H202 2.7446 no .
H107 H205 3.0235 no .
H108 H109 2.3503 no .
H108 H110 2.8482 no .
H108 H111 2.6062 no .
H108 H112 3.0570 no .
H108 H200 2.8425 no .
H108 H205 2.9950 no .
H109 H111 2.3849 no .
H109 H112 2.8720 no .
H109 H113 2.5504 no .
H109 H114 3.0353 no .
H110 H111 2.8721 no .
H110 H112 2.3891 no .
H110 H113 2.9973 no .
H110 H114 2.5664 no .
H111 H113 2.3570 no .
H111 H114 2.8412 no .
H111 H115 2.5079 no .
H111 H116 2.9672 no .
H111 H205 2.8671 no .
H111 H209 2.8957 no .
H112 H113 2.8415 no .
H112 H114 2.3410 no .
H112 H115 2.9981 no .
H112 H116 2.5299 no .
H112 H205 2.9311 no .
H112 H207 2.7537 no .
H112 H209 2.9696 no .
H113 H115 2.3911 no .
H113 H116 2.8763 no .
H113 H117 3.3635 no .
H113 H118 3.4740 no .
H113 H119 2.4536 no .
H114 H115 2.8762 no .
H114 H116 2.3913 no .
H114 H117 2.8910 no .
H114 H119 2.7337 no .
H115 H117 2.7904 no .
H115 H118 2.1874 no .
H115 H119 2.5275 no .
H115 H209 2.8154 no .
H115 H213 2.8347 no .
H116 H117 2.1987 no .
H116 H118 2.5069 no .
H116 H119 2.7997 no .
H116 H209 2.8470 no .
H116 H211 2.6552 no .
H116 H213 2.8481 no .
H118 H213 3.3265 no .
H120 H122 2.8657 no .
H120 H123 2.4475 no .
H120 H124 2.9407 no .
H120 H125 2.4896 no .
H121 H122 2.4441 no .
H121 H123 2.2833 no .
H121 H125 3.5591 no .
H122 H124 2.3455 no .
H122 H125 2.8485 no .
H122 H126 2.5816 no .
H122 H127 2.9520 no .
H123 H124 2.8482 no .
H123 H125 2.3691 no .
H123 H126 3.0221 no .
H123 H127 2.4677 no .
H124 H126 2.3831 no .
H124 H127 2.8934 no .
H124 H128 2.6326 no .
H124 H129 3.0362 no .
H125 H126 2.8937 no .
H125 H127 2.4425 no .
H125 H128 3.0046 no .
H125 H129 2.4930 no .
H126 H128 2.3444 no .
H126 H129 2.8551 no .
H126 H130 2.6597 no .
H126 H131 2.9256 no .
H127 H128 2.8551 no .
H127 H129 2.3875 no .
H127 H130 3.0808 no .
H127 H131 2.4366 no .
H128 H130 2.3212 no .
H128 H131 2.8627 no .
H128 H132 3.1169 no .
H128 H133 2.6487 no .
H129 H130 2.8627 no .
H129 H131 2.4451 no .
H129 H132 2.4672 no .
H129 H133 2.9010 no .
H130 H132 2.8646 no .
H130 H133 2.3711 no .
H130 H134 2.9513 no .
H130 H135 2.5927 no .
H131 H132 2.3826 no .
H131 H133 2.8647 no .
H131 H134 2.4915 no .
H131 H135 3.0515 no .
H132 H134 2.3931 no .
H132 H135 2.8495 no .
H132 H136 2.4920 no .
H132 H137 2.9594 no .
H133 H134 2.8494 no .
H133 H135 2.3289 no .
H133 H136 3.0491 no .
H133 H137 2.6001 no .
H134 H136 2.3895 no .
H134 H137 2.8674 no .
H134 H138 2.5620 no .
H134 H139 3.0444 no .
H135 H136 2.8671 no .
H135 H137 2.3725 no .
H135 H138 3.0367 no .
H135 H139 2.6117 no .
H136 H138 2.3722 no .
H136 H139 2.8506 no .
H136 H140 2.9828 no .
H136 H141 2.5286 no .
H137 H138 2.8507 no .
H137 H139 2.3506 no .
H137 H140 2.5566 no .
H137 H141 3.0219 no .
H138 H140 2.8504 no .
H138 H141 2.3609 no .
H138 H142 2.5542 no .
H138 H143 3.0076 no .
H139 H140 2.3604 no .
H139 H141 2.8505 no .
H139 H142 3.0149 no .
H139 H143 2.5505 no .
H140 H142 2.8545 no .
H140 H143 2.3670 no .
H140 H144 3.0193 no .
H140 H145 2.5529 no .
H141 H142 2.3639 no .
H141 H143 2.8545 no .
H141 H144 2.5648 no .
H141 H145 3.0147 no .
H142 H144 2.3767 no .
H142 H145 2.8667 no .
H142 H146 2.5655 no .
H142 H147 3.0183 no .
H143 H144 2.8668 no .
H143 H145 2.3826 no .
H143 H146 3.0165 no .
H143 H147 2.5519 no .
H144 H146 2.3793 no .
H144 H147 2.8690 no .
H144 H148 2.5823 no .
H144 H149 2.9472 no .
H145 H146 2.8691 no .
H145 H147 2.3840 no .
H145 H148 3.0511 no .
H145 H149 2.4976 no .
H146 H148 2.3716 no .
H146 H149 2.8823 no .
H146 H150 3.4165 no .
H146 H151 3.5223 no .
H146 H152 2.5259 no .
H147 H148 2.8828 no .
H147 H149 2.4294 no .
H147 H150 2.8729 no .
H147 H152 2.7035 no .
H148 H150 2.7964 no .
H148 H151 2.1947 no .
H148 H152 2.5244 no .
H149 H150 2.2064 no .
H149 H151 2.5035 no .
H149 H152 2.8055 no .
H153 H155 2.4561 no .
H153 H156 2.8772 no .
H153 H157 2.4429 no .
H153 H158 2.9974 no .
H153 H187 3.5032 no .
H154 H155 2.8751 no .
H154 H156 2.3367 no .
H154 H157 3.0748 no .
H154 H158 2.7208 no .
H155 H157 2.4222 no .
H155 H158 2.8671 no .
H155 H159 3.4884 no .
H155 H160 2.3621 no .
H155 H162 3.0850 no .
H155 H188 3.3587 no .
H155 H189 2.6565 no .
H156 H157 2.8676 no .
H156 H158 2.3418 no .
H156 H160 2.9416 no .
H156 H161 3.2462 no .
H156 H162 2.3542 no .
H157 H159 2.3126 no .
H157 H160 2.4475 no .
H157 H187 3.3185 no .
H157 H188 3.2013 no .
H157 H189 3.5471 no .
H158 H159 2.4625 no .
H158 H160 2.8822 no .
H158 H161 2.6040 no .
H158 H162 2.9781 no .
H159 H161 2.3565 no .
H159 H162 2.8542 no .
H159 H163 3.0911 no .
H159 H164 2.4487 no .
H159 H188 3.3440 no .
H159 H195 3.4151 no .
H160 H161 2.8540 no .
H160 H162 2.3738 no .
H160 H163 2.5747 no .
H160 H164 2.8436 no .
H160 H188 2.5825 no .
H160 H189 3.0029 no .
H160 H193 3.5383 no .
H160 H195 2.6291 no .
H161 H163 2.8580 no .
H161 H164 2.4305 no .
H161 H165 2.4902 no .
H161 H166 2.9698 no .
H162 H163 2.3201 no .
H162 H164 2.8572 no .
H162 H165 3.1080 no .
H162 H166 2.6866 no .
H163 H165 2.8704 no .
H163 H166 2.3653 no .
H163 H167 2.5948 no .
H163 H168 2.9962 no .
H163 H195 3.1434 no .
H163 H197 2.9720 no .
H163 H198 2.7439 no .
H164 H165 2.4034 no .
H164 H166 2.8703 no .
H164 H167 3.0054 no .
H164 H168 2.4858 no .
H164 H195 3.5326 no .
H164 H198 2.8944 no .
H165 H167 2.8728 no .
H165 H168 2.4085 no .
H165 H169 3.0144 no .
H165 H170 2.5435 no .
H166 H167 2.3661 no .
H166 H168 2.8725 no .
H166 H169 2.6239 no .
H166 H170 3.0620 no .
H167 H169 2.3779 no .
H167 H170 2.8724 no .
H167 H171 3.0312 no .
H167 H172 2.5756 no .
H167 H198 3.0892 no .
H167 H201 2.7333 no .
H167 H203 2.8286 no .
H167 H204 3.5904 no .
H168 H169 2.8726 no .
H168 H170 2.3955 no .
H168 H171 2.5464 no .
H168 H172 3.0060 no .
H168 H198 3.1990 no .
H168 H203 2.8336 no .
H169 H171 2.8678 no .
H169 H172 2.3788 no .
H169 H173 3.0535 no .
H169 H174 2.5586 no .
H170 H171 2.3833 no .
H170 H172 2.8678 no .
H170 H173 2.5833 no .
H170 H174 3.0014 no .
H171 H173 2.3451 no .
H171 H174 2.8477 no .
H171 H175 3.0042 no .
H171 H176 2.5060 no .
H171 H203 3.1024 no .
H171 H206 2.8605 no .
H172 H173 2.8476 no .
H172 H174 2.3685 no .
H172 H175 2.4957 no .
H172 H176 2.9300 no .
H172 H203 3.0661 no .
H172 H204 2.6945 no .
H172 H206 2.8674 no .
H172 H208 3.5984 no .
H173 H175 2.8564 no .
H173 H176 2.3745 no .
H173 H177 2.5519 no .
H173 H178 2.9954 no .
H174 H175 2.3592 no .
H174 H176 2.8562 no .
H174 H177 3.0370 no .
H174 H178 2.5637 no .
H175 H177 2.8670 no .
H175 H178 2.3834 no .
H175 H179 3.0323 no .
H175 H180 2.5757 no .
H175 H206 3.0441 no .
H175 H208 2.6645 no .
H175 H210 2.9848 no .
H176 H177 2.3770 no .
H176 H178 2.8670 no .
H176 H179 2.5876 no .
H176 H180 3.0398 no .
H176 H206 2.9358 no .
H176 H208 3.5672 no .
H176 H210 2.8306 no .
H177 H179 2.3878 no .
H177 H180 2.8740 no .
H177 H181 2.5497 no .
H177 H182 3.0805 no .
H178 H179 2.8741 no .
H178 H180 2.3904 no .
H178 H181 2.9852 no .
H178 H182 2.6093 no .
H179 H181 2.3795 no .
H179 H182 2.8447 no .
H179 H183 2.8345 no .
H179 H185 2.6721 no .
H179 H210 2.9296 no .
H179 H212 3.4781 no .
H179 H214 2.8262 no .
H180 H181 2.8448 no .
H180 H182 2.3312 no .
H180 H183 3.3713 no .
H180 H184 3.4664 no .
H180 H185 2.4754 no .
H180 H210 3.0885 no .
H180 H212 2.6294 no .
H180 H214 3.0762 no .
H181 H183 2.2250 no .
H181 H184 2.5240 no .
H181 H185 2.8201 no .
H182 H183 2.8111 no .
H182 H184 2.2137 no .
H182 H185 2.5438 no .
H183 H214 3.4755 no .
H185 H212 3.5496 no .
H185 H214 2.6987 no .
H185 H217 2.7761 no .
H185 H218 2.9375 no .
H186 H188 2.3389 no .
H186 H189 2.8663 no .
H186 H190 2.6550 no .
H186 H191 3.1370 no .
H187 H188 2.3796 no .
H187 H189 2.3359 no .
H188 H190 2.3846 no .
H188 H191 2.8688 no .
H188 H193 2.8887 no .
H188 H194 3.1870 no .
H188 H195 2.4054 no .
H189 H190 2.8688 no .
H189 H191 2.3798 no .
H189 H192 3.5526 no .
H189 H193 2.4679 no .
H189 H195 3.2515 no .
H190 H192 2.4208 no .
H190 H193 2.8496 no .
H190 H194 2.5203 no .
H190 H195 3.0244 no .
H191 H192 2.2632 no .
H191 H193 2.4121 no .
H191 H194 3.5837 no .
H192 H194 2.3880 no .
H192 H195 2.8474 no .
H192 H196 2.4234 no .
H192 H197 2.9283 no .
H193 H194 2.8482 no .
H193 H195 2.3302 no .
H193 H196 2.9763 no .
H193 H197 2.5466 no .
H194 H196 2.4055 no .
H194 H197 2.8745 no .
H194 H198 3.0667 no .
H194 H199 2.5892 no .
H195 H196 2.8739 no .
H195 H197 2.3724 no .
H195 H198 2.6635 no .
H195 H199 3.0845 no .
H196 H198 2.8701 no .
H196 H199 2.3959 no .
H196 H200 2.4628 no .
H196 H201 2.9692 no .
H197 H198 2.3723 no .
H197 H199 2.8706 no .
H197 H200 2.9601 no .
H197 H201 2.5335 no .
H198 H200 2.8604 no .
H198 H201 2.3585 no .
H198 H202 3.0566 no .
H198 H203 2.6281 no .
H199 H200 2.3866 no .
H199 H201 2.8608 no .
H199 H202 2.5645 no .
H199 H203 3.0423 no .
H200 H202 2.3771 no .
H200 H203 2.8553 no .
H200 H204 2.9896 no .
H200 H205 2.5224 no .
H201 H202 2.8554 no .
H201 H203 2.3564 no .
H201 H204 2.5606 no .
H201 H205 3.0132 no .
H202 H204 2.8626 no .
H202 H205 2.3793 no .
H202 H206 3.0544 no .
H202 H207 2.5773 no .
H203 H204 2.3709 no .
H203 H205 2.8625 no .
H203 H206 2.6097 no .
H203 H207 3.0390 no .
H204 H206 2.3725 no .
H204 H207 2.8674 no .
H204 H208 2.5659 no .
H204 H209 3.0093 no .
H205 H206 2.8672 no .
H205 H207 2.3889 no .
H205 H208 3.0030 no .
H205 H209 2.5260 no .
H206 H208 2.3718 no .
H206 H209 2.8663 no .
H206 H210 2.5529 no .
H206 H211 3.0064 no .
H207 H208 2.8662 no .
H207 H209 2.3850 no .
H207 H210 2.9950 no .
H207 H211 2.5251 no .
H208 H210 2.3773 no .
H208 H211 2.8684 no .
H208 H212 2.5522 no .
H208 H213 2.9901 no .
H209 H210 2.8683 no .
H209 H211 2.3847 no .
H209 H212 3.0076 no .
H209 H213 2.5201 no .
H210 H212 2.3460 no .
H210 H213 2.8464 no .
H210 H214 2.5577 no .
H210 H215 2.9878 no .
H211 H212 2.8463 no .
H211 H213 2.3625 no .
H211 H214 2.9992 no .
H211 H215 2.5042 no .
H212 H214 2.4103 no .
H212 H215 2.9018 no .
H212 H216 3.3272 no .
H212 H217 3.4767 no .
H212 H218 2.4210 no .
H213 H214 2.9019 no .
H213 H215 2.4327 no .
H213 H216 2.8168 no .
H213 H218 2.6839 no .
H214 H216 2.7509 no .
H214 H217 2.1372 no .
H214 H218 2.4604 no .
H215 H216 2.1484 no .
H215 H217 2.4421 no .
H215 H218 2.7587 no .
F1 H2 3.5764 no 1_655
F1 H16 2.7973 no 2_656
F1 H19 2.6683 no .
F1 H153 2.5236 no 2_656
F1 H157 2.5457 no 2_656
F1 H187 2.3774 no 2_656
F2 H5 3.1180 no .
F2 H19 3.4908 no .
F2 H20 3.2504 no .
F2 H24 2.4625 no .
F2 H27 3.1276 no .
F2 H55 2.8528 no .
F2 H157 3.2544 no 2_656
F2 H186 2.8660 no 2_656
F2 H187 2.7148 no 2_656
F2 H188 3.4870 no 2_656
F3 H13 3.5595 no 2_666
F3 H19 2.8272 no .
F3 H20 3.0892 no .
F3 H55 3.3549 no .
F3 H89 3.0758 no .
F4 H2 2.6024 no 1_655
F4 H3 3.4211 no 1_655
F4 H55 2.8597 no .
F4 H157 2.8737 no 2_656
F5 H12 3.1802 no 2_666
F5 H15 2.6779 no 1_655
F5 H51 3.5756 no 1_556
F5 H87 2.9840 no .
F5 H88 2.6010 no .
F5 H90 3.1201 no .
F5 H120 2.4871 no 1_655
F5 H121 3.4969 no 1_655
F5 H125 3.4347 no 1_655
F6 H5 3.0363 no 2_666
F6 H6 2.5285 no .
F6 H11 2.5826 no 2_666
F6 H12 2.7166 no 2_666
F6 H54 2.7407 no 2_666
F6 H87 3.4185 no .
F6 H88 2.1038 no .
F7 H5 3.0953 no 2_666
F7 H21 2.7986 no 2_666
F7 H28 3.1724 no 2_666
F7 H51 3.0320 no 1_556
F7 H52 3.1663 no 1_556
F7 H53 3.4145 no 1_556
F7 H54 2.5681 no 2_666
F7 H60 3.1069 no 2_666
F7 H61 3.0281 no 2_666
F7 H87 3.1936 no .
F7 H88 2.8886 no .
F8 H5 2.9154 no 2_666
F8 H11 2.9728 no 2_666
F8 H21 2.2239 no 2_666
F8 H22 3.2121 no 2_666
F8 H52 3.5319 no 1_556
F8 H120 2.6549 no 1_655
F8 H121 2.4668 no 1_655
F8 H123 2.5901 no 1_655
O1 H11 3.5696 no 2_666
O1 H12 3.0512 no 2_666
O2 H90 2.8056 no 1_455
O2 H94 3.2441 no 1_455
O2 H184 3.4642 no 2_557
O3 H1 3.1965 no 1_655
O3 H2 3.1416 no 1_655
O3 H13 2.9924 no 2_666
O3 H90 3.4327 no .
O3 H153 3.0786 no 1_655
O3 H154 3.4651 no 1_655
O4 H1 3.2905 no 1_655
O4 H2 2.8172 no 1_655
O4 H18 2.9295 no 2_756
O4 H19 2.8461 no 2_756
O4 H92 3.5084 no 2_756
O4 H153 3.3590 no 2_656
O4 H154 3.5209 no 2_656
N1 H14 3.2754 no 2_566
N1 H17 3.3129 no 2_656
N1 H18 3.5952 no 2_656
N1 H121 3.5996 no 2_566
N2 H17 3.3664 no 2_656
N2 H123 3.3613 no 2_566
N4 H56 3.1709 no 2_666
N5 H56 3.0708 no 2_666
N5 H60 3.2701 no 2_666
N6 H14 3.4636 no 2_566
N6 H121 3.4340 no 2_566
N9 H17 3.5600 no 2_656
N9 H18 3.5599 no 2_656
N10 H19 3.4975 no 2_656
C1 H14 2.7233 no 2_566
C1 H17 3.1586 no 2_656
C1 H18 3.0009 no 2_656
C2 H13 2.9417 no 2_566
C2 H14 2.6092 no 2_566
C2 H18 2.6475 no 2_656
C3 H13 3.1518 no 2_566
C3 H14 3.0921 no 2_566
C3 H18 3.1340 no 2_656
C3 H96 3.5801 no 2_656
C4 H14 3.5541 no 2_566
C4 H96 3.3242 no 2_656
C4 H97 3.1406 no 2_656
C5 H85 3.4694 no 2_665
C5 H97 3.4308 no 2_656
C5 H122 3.4922 no 2_566
C5 H123 3.4775 no 2_566
C6 H14 3.2936 no 2_566
C6 H17 3.2200 no 2_656
C6 H123 3.3779 no 2_566
C7 H17 3.4004 no 2_656
C7 H121 3.5159 no 2_566
C11 H12 3.3446 no 2_666
C12 H56 3.4578 no 2_666
C13 H56 2.9001 no 2_666
C14 H56 3.3561 no 2_666
C14 H60 2.9917 no 2_666
C15 H60 2.8669 no 2_666
C15 H62 3.3431 no 2_666
C15 H65 3.2821 no 2_666
C15 H216 3.2396 no 2_657
C16 H60 3.5757 no 2_666
C16 H62 3.0677 no 2_666
C16 H65 3.5042 no 2_666
C16 H118 3.4215 no 2_657
C17 H62 3.5266 no 2_666
C17 H181 3.2484 no 2_557
C19 H56 3.4085 no 2_666
C20 H56 3.4835 no 2_666
C20 H57 3.1369 no 2_666
C20 H121 2.9506 no 2_566
C21 H56 3.4112 no 2_666
C21 H57 3.0600 no 2_666
C21 H120 3.4379 no 2_566
C21 H121 2.8575 no 2_566
C22 H6 3.3854 no 2_666
C22 H15 3.5147 no 2_566
C22 H57 2.9897 no 2_666
C22 H120 3.3141 no 2_566
C22 H121 3.3796 no 2_566
C23 H1 3.2605 no 2_566
C23 H15 3.5183 no 2_566
C23 H57 2.9969 no 2_666
C24 H1 3.3590 no 2_566
C24 H57 3.1073 no 2_666
C25 H57 3.1300 no 2_666
C25 H121 3.5578 no 2_566
C26 H14 3.4503 no 2_566
C27 H13 3.4801 no 2_566
C28 H13 3.3635 no 2_566
C29 H184 3.5329 no 2_557
C32 H18 3.3711 no 2_656
C35 H1 3.5959 no 2_656
C36 H186 3.5527 no 2_656
C36 H187 3.1808 no 2_656
C37 H17 3.5526 no 2_656
C37 H186 3.3562 no 2_656
C38 H17 3.4429 no 2_656
C39 H123 3.4879 no 2_566
C40 H186 3.0529 no 2_656
C40 H188 3.3590 no 2_656
C40 H190 3.3645 no 2_656
C41 H86 3.5895 no 2_665
C41 H188 3.2920 no 2_656
C41 H194 3.2592 no 2_656
C41 H195 3.3118 no 2_656
C43 H148 3.5019 no 1_654
C43 H159 3.4090 no 2_656
C44 H53 3.5268 no 2_665
C45 H144 3.4308 no 1_654
C45 H146 3.5207 no 1_654
C46 H48 3.5453 no 2_665
C46 H80 3.4484 no 2_665
C47 H141 3.3803 no 1_654
C47 H142 3.4959 no 1_654
C47 H144 3.5664 no 1_654
C48 H77 3.4356 no 2_665
C48 H206 3.5351 no 2_656
C49 H136 3.4053 no 1_654
C49 H138 3.5340 no 1_654
C49 H141 3.5780 no 1_654
C49 H206 3.4855 no 2_656
C50 H73 3.4634 no 2_665
C50 H210 3.4725 no 2_656
C51 H132 3.3832 no 1_654
C51 H134 3.5102 no 1_654
C51 H210 3.4273 no 2_656
C52 H35 3.5265 no 2_665
C52 H69 3.4842 no 2_665
C52 H214 3.3462 no 2_656
C52 H215 3.5108 no 2_656
C53 H127 3.3874 no 1_654
C53 H129 3.2715 no 1_654
C53 H131 3.2935 no 1_654
C53 H214 3.2549 no 2_656
C54 H32 3.5236 no 2_665
C54 H127 3.5296 no 1_654
C57 H126 3.2556 no 2_666
C59 H128 3.4113 no 2_666
C59 H130 3.1832 no 2_666
C59 H152 3.4826 no 1_654
C61 H117 3.1624 no 1_564
C61 H130 3.4293 no 2_666
C61 H133 3.5136 no 2_666
C61 H135 3.2823 no 2_666
C61 H146 3.5459 no 1_654
C62 H47 3.4903 no 2_665
C62 H116 3.4817 no 1_564
C62 H117 3.1716 no 1_564
C62 H215 3.5609 no 1_564
C63 H114 3.5111 no 1_564
C63 H116 3.4201 no 1_564
C63 H117 3.4101 no 1_564
C63 H135 3.3337 no 2_666
C63 H139 3.4185 no 2_666
C64 H44 3.4655 no 2_665
C64 H112 3.4939 no 1_564
C64 H116 3.4345 no 1_564
C65 H112 3.3603 no 1_564
C65 H114 3.5083 no 1_564
C65 H139 3.3286 no 2_666
C65 H143 3.4924 no 2_666
C66 H40 3.4660 no 2_665
C66 H107 3.5246 no 1_564
C66 H112 3.4222 no 1_564
C67 H107 3.4064 no 1_564
C67 H110 3.5923 no 1_564
C67 H143 3.3300 no 2_666
C67 H147 3.4874 no 2_666
C68 H36 3.4922 no 2_665
C68 H107 3.4637 no 1_564
C69 H101 3.5578 no 1_564
C69 H103 3.5152 no 1_564
C69 H105 3.5277 no 1_564
C69 H131 3.5566 no 1_654
C69 H147 3.1964 no 2_666
C69 H150 3.2843 no 2_666
C70 H4 3.3465 no 2_665
C70 H22 3.3122 no 2_665
C70 H26 3.0703 no 2_665
C70 H31 3.5911 no 2_665
C70 H103 3.5394 no 1_564
C73 H154 3.1693 no 1_655
C74 H154 2.8732 no 1_655
C74 H216 3.3537 no 2_657
C74 H218 3.3438 no 2_657
C75 H154 3.0372 no 1_655
C76 H3 3.5476 no 2_656
C76 H154 3.5536 no 1_655
C76 H158 3.1139 no 1_655
C76 H218 3.4533 no 2_657
C77 H218 3.4173 no 2_657
C78 H83 3.5049 no 1_546
C78 H149 3.3919 no 2_657
C78 H161 3.3003 no 1_655
C79 H83 3.4482 no 1_546
C79 H115 3.5182 no 2_657
C79 H213 3.4066 no 2_657
C80 H79 3.5149 no 1_546
C80 H83 3.4454 no 1_546
C80 H145 3.5275 no 2_657
C80 H165 3.4309 no 1_655
C80 H209 3.5826 no 2_657
C81 H79 3.4111 no 1_546
C81 H81 3.5915 no 1_546
C81 H111 3.5311 no 2_657
C81 H209 3.4535 no 2_657
C82 H74 3.4749 no 1_546
C82 H79 3.4666 no 1_546
C82 H140 3.5824 no 2_657
C82 H170 3.4465 no 1_655
C82 H205 3.5585 no 2_657
C83 H74 3.3504 no 1_546
C83 H76 3.5475 no 1_546
C83 H108 3.5382 no 2_657
C83 H205 3.4777 no 2_657
C84 H70 3.4352 no 1_546
C84 H74 3.4028 no 1_546
C84 H137 3.5867 no 2_657
C84 H173 3.5033 no 1_655
C84 H200 3.5113 no 2_657
C85 H68 3.4996 no 1_546
C85 H70 3.4153 no 1_546
C85 H72 3.5233 no 1_546
C85 H104 3.5271 no 2_657
C85 H200 3.4109 no 2_657
C86 H8 3.0342 no 2_657
C86 H67 3.4092 no 1_546
C86 H68 3.4300 no 1_546
C86 H70 3.4583 no 1_546
C86 H196 3.3179 no 2_657
C86 H197 3.5929 no 2_657
C89 H59 3.3705 no 2_666
C89 H183 3.5205 no 2_557
C90 H50 3.4569 no 1_456
C90 H52 3.5853 no 1_456
C90 H59 3.2683 no 2_666
C91 H49 3.4123 no 1_456
C91 H50 3.3429 no 1_456
C91 H62 3.2307 no 2_666
C91 H181 3.3782 no 2_557
C91 H183 3.0321 no 2_557
C92 H50 3.1939 no 1_456
C92 H62 3.3846 no 2_666
C92 H67 3.5783 no 2_666
C92 H82 3.5152 no 1_456
C92 H147 3.4070 no 2_567
C92 H152 3.5385 no 2_567
C93 H45 3.5937 no 1_456
C93 H46 3.5824 no 1_456
C93 H67 3.2688 no 2_666
C93 H177 3.3481 no 2_557
C93 H179 3.5561 no 2_557
C93 H181 3.3856 no 2_557
C94 H46 3.4032 no 1_456
C94 H67 3.4839 no 2_666
C94 H70 3.5174 no 2_666
C94 H143 3.3791 no 2_567
C94 H147 3.5189 no 2_567
C95 H70 3.3292 no 2_666
C95 H173 3.3760 no 2_557
C95 H176 3.5838 no 2_557
C95 H177 3.3421 no 2_557
C96 H41 3.4260 no 1_456
C96 H70 3.5819 no 2_666
C96 H74 3.5368 no 2_666
C96 H139 3.3717 no 2_567
C96 H143 3.5244 no 2_567
C97 H74 3.4134 no 2_666
C97 H170 3.4066 no 2_557
C97 H171 3.4961 no 2_557
C97 H173 3.3385 no 2_557
C98 H37 3.4127 no 1_456
C98 H79 3.5061 no 2_666
C98 H135 3.3914 no 2_567
C98 H139 3.5274 no 2_567
C99 H79 3.3946 no 2_666
C99 H105 3.5984 no 2_657
C99 H165 3.3486 no 2_557
C99 H168 3.5203 no 2_557
C99 H170 3.3261 no 2_557
C100 H34 3.5024 no 1_456
C100 H66 3.5442 no 1_456
C100 H83 3.3906 no 2_666
C100 H130 3.3849 no 2_567
C100 H135 3.5033 no 2_567
C101 H83 3.2703 no 2_666
C101 H101 3.4667 no 2_657
C101 H161 3.1398 no 2_557
C101 H164 3.4360 no 2_557
C101 H165 3.2645 no 2_557
C102 H63 3.4375 no 1_456
C102 H83 3.4651 no 2_666
C102 H126 3.5720 no 2_567
C102 H130 3.5933 no 2_567
C103 H90 3.4796 no 1_455
C103 H94 3.0154 no 1_455
C103 H96 3.5027 no 1_455
C104 H94 3.4378 no 1_455
C104 H98 3.2826 no 1_455
C104 H184 3.0408 no 2_557
C104 H185 3.4909 no 2_557
C105 H98 3.2482 no 1_455
C106 H30 3.3979 no 2_656
C107 H98 3.5047 no 1_455
C107 H102 3.3682 no 1_455
C107 H148 3.2680 no 2_557
C107 H149 3.5657 no 2_557
C107 H182 3.5889 no 2_557
C108 H148 3.1271 no 2_557
C108 H178 3.5941 no 2_557
C108 H180 3.4804 no 2_557
C108 H182 3.5437 no 2_557
C109 H106 3.4710 no 1_455
C109 H144 3.4828 no 2_557
C109 H148 3.4512 no 2_557
C109 H175 3.4174 no 2_557
C109 H178 3.5493 no 2_557
C109 H180 3.3702 no 2_557
C110 H144 3.2381 no 2_557
C110 H174 3.4885 no 2_557
C110 H175 3.3380 no 2_557
C110 H178 3.4995 no 2_557
C111 H109 3.5029 no 1_455
C111 H141 3.5515 no 2_557
C111 H144 3.4878 no 2_557
C111 H172 3.4095 no 2_557
C111 H174 3.5343 no 2_557
C111 H175 3.3441 no 2_557
C112 H141 3.2586 no 2_557
C112 H169 3.4609 no 2_557
C112 H172 3.3890 no 2_557
C112 H174 3.5039 no 2_557
C113 H113 3.5212 no 1_455
C113 H136 3.5273 no 2_557
C113 H141 3.5077 no 2_557
C113 H167 3.4198 no 2_557
C113 H169 3.5040 no 2_557
C113 H172 3.4391 no 2_557
C114 H136 3.2915 no 2_557
C114 H166 3.4648 no 2_557
C114 H167 3.3643 no 2_557
C114 H169 3.4133 no 2_557
C115 H119 3.4695 no 1_455
C115 H132 3.4528 no 2_557
C115 H136 3.5123 no 2_557
C115 H163 3.5673 no 2_557
C115 H166 3.4670 no 2_557
C115 H167 3.4236 no 2_557
C116 H132 3.2440 no 2_557
C116 H163 3.5180 no 2_557
C116 H166 3.3743 no 2_557
C117 H9 2.9431 no 2_557
C117 H129 3.3059 no 2_557
C117 H132 3.5043 no 2_557
C117 H162 3.5065 no 2_557
C117 H163 3.5398 no 2_557
C118 H9 3.1664 no 2_557
C118 H129 3.0123 no 2_557
C118 H155 3.2406 no 2_557
C118 H156 3.2131 no 2_557
C118 H162 3.5316 no 2_557
C119 H19 3.4445 no 2_656
C119 H23 3.3535 no 2_656
C119 H24 3.4154 no 2_656
C120 H23 3.2989 no 2_656
C120 H25 3.3737 no 2_656
C121 H23 3.2278 no 2_656
C123 H25 3.1335 no 2_656
C123 H26 3.5093 no 2_656
C124 H118 3.4549 no 2_657
C124 H119 3.5453 no 2_657
C125 H31 3.5061 no 2_656
C126 H113 3.3352 no 2_657
C127 H36 3.3643 no 2_656
C128 H109 3.3471 no 2_657
C128 H113 3.5770 no 2_657
C129 H40 3.2816 no 2_656
C129 H44 3.5955 no 2_656
C130 H106 3.3869 no 2_657
C130 H109 3.5442 no 2_657
C131 H44 3.2288 no 2_656
C132 H102 3.4599 no 2_657
C132 H104 3.5649 no 2_657
C133 H47 3.1231 no 2_656
C133 H49 3.5124 no 2_656
C133 H51 3.4412 no 2_656
C134 H7 3.2456 no 2_657
C134 H93 3.1888 no 2_657
C134 H94 3.1415 no 2_657
C134 H100 3.3612 no 2_657
B1 H2 3.4357 no 1_655
B1 H19 3.1985 no .
B1 H55 3.1733 no .
B1 H157 3.0128 no 2_656
B1 H187 3.0968 no 2_656
B2 H5 3.1449 no 2_666
B2 H11 3.3200 no 2_666
B2 H12 3.4827 no 2_666
B2 H21 2.9481 no 2_666
B2 H54 3.1002 no 2_666
B2 H87 3.3750 no .
B2 H88 2.6457 no .
B2 H120 3.1564 no 1_655
B2 H121 3.5052 no 1_655
H1 O3 3.1965 no 1_455
H1 O4 3.2905 no 1_455
H1 C23 3.2605 no 2_566
H1 C24 3.3590 no 2_566
H1 C35 3.5959 no 2_656
H1 H13 2.5972 no 2_566
H1 H14 2.8387 no 2_566
H1 H18 2.6984 no 2_656
H2 F1 3.5764 no 1_455
H2 F4 2.6024 no 1_455
H2 O3 3.1416 no 1_455
H2 O4 2.8172 no 1_455
H2 B1 3.4357 no 1_455
H2 H13 3.0061 no 2_566
H2 H14 3.5852 no 2_566
H2 H18 3.4483 no 2_656
H3 F4 3.4211 no 1_455
H3 C76 3.5476 no 2_656
H3 H96 3.2595 no 2_656
H3 H97 2.6512 no 2_656
H3 H150 3.2337 no 1_554
H3 H151 3.1176 no 1_554
H3 H158 3.1587 no 2_556
H4 C70 3.3465 no 2_665
H4 H84 3.3386 no 2_665
H4 H85 2.5299 no 2_665
H4 H97 3.2153 no 2_656
H4 H123 3.4289 no 2_566
H4 H150 3.4371 no 1_554
H5 F2 3.1180 no .
H5 F6 3.0363 no 2_666
H5 F7 3.0953 no 2_666
H5 F8 2.9154 no 2_666
H5 B2 3.1449 no 2_666
H6 F6 2.5285 no .
H6 C22 3.3854 no 2_666
H6 H11 3.5587 no 2_666
H6 H12 2.6004 no 2_666
H7 C134 3.2456 no 2_657
H7 H60 2.8609 no 2_666
H7 H62 3.5544 no 2_666
H7 H65 2.8270 no 2_666
H7 H216 2.3866 no 2_657
H7 H217 3.3109 no 2_657
H8 C86 3.0342 no 2_657
H8 H62 3.0993 no 2_666
H8 H65 3.2269 no 2_666
H8 H67 3.3981 no 2_666
H8 H117 2.8195 no 2_657
H8 H118 2.5334 no 2_657
H8 H119 3.2970 no 2_657
H9 C117 2.9431 no 2_557
H9 C118 3.1664 no 2_557
H9 H181 2.3182 no 2_557
H9 H182 2.9983 no 2_557
H9 H183 3.1139 no 2_557
H9 H184 2.9144 no 2_557
H10 H184 3.3414 no 2_557
H11 F6 2.5826 no 2_666
H11 F8 2.9728 no 2_666
H11 O1 3.5696 no 2_666
H11 B2 3.3200 no 2_666
H11 H6 3.5587 no 2_666
H11 H56 3.5606 no 2_666
H11 H57 3.5795 no 2_666
H11 H121 3.0263 no 2_566
H12 F5 3.1802 no 2_666
H12 F6 2.7166 no 2_666
H12 O1 3.0512 no 2_666
H12 C11 3.3446 no 2_666
H12 B2 3.4827 no 2_666
H12 H6 2.6004 no 2_666
H12 H15 3.3740 no 2_566
H12 H57 3.4910 no 2_666
H12 H88 3.2891 no 2_666
H12 H89 3.4196 no 2_666
H12 H90 3.4796 no 2_666
H12 H120 3.4687 no 2_566
H13 F3 3.5595 no 2_666
H13 O3 2.9924 no 2_666
H13 C2 2.9417 no 2_566
H13 C3 3.1518 no 2_566
H13 C27 3.4801 no 2_566
H13 C28 3.3635 no 2_566
H13 H1 2.5972 no 2_566
H13 H2 3.0061 no 2_566
H13 H15 3.3849 no 2_566
H13 H57 3.4893 no 2_666
H14 N1 3.2754 no 2_566
H14 N6 3.4636 no 2_566
H14 C1 2.7233 no 2_566
H14 C2 2.6092 no 2_566
H14 C3 3.0921 no 2_566
H14 C4 3.5541 no 2_566
H14 C6 3.2936 no 2_566
H14 C26 3.4503 no 2_566
H14 H1 2.8387 no 2_566
H14 H2 3.5852 no 2_566
H15 F5 2.6779 no 1_455
H15 C22 3.5147 no 2_566
H15 C23 3.5183 no 2_566
H15 H12 3.3740 no 2_566
H15 H13 3.3849 no 2_566
H15 H90 3.5224 no 1_455
H16 F1 2.7973 no 2_656
H17 N1 3.3129 no 2_656
H17 N2 3.3664 no 2_656
H17 N9 3.5600 no 2_656
H17 C1 3.1586 no 2_656
H17 C6 3.2200 no 2_656
H17 C7 3.4004 no 2_656
H17 C37 3.5526 no 2_656
H17 C38 3.4429 no 2_656
H17 H20 3.5927 no 2_656
H17 H23 3.0872 no 2_656
H18 O4 2.9295 no 2_756
H18 N1 3.5952 no 2_656
H18 N9 3.5599 no 2_656
H18 C1 3.0009 no 2_656
H18 C2 2.6475 no 2_656
H18 C3 3.1340 no 2_656
H18 C32 3.3711 no 2_656
H18 H1 2.6984 no 2_656
H18 H2 3.4483 no 2_656
H19 F1 2.6683 no .
H19 F2 3.4908 no .
H19 F3 2.8272 no .
H19 O4 2.8461 no 2_756
H19 N10 3.4975 no 2_656
H19 C119 3.4445 no 2_656
H19 B1 3.1985 no .
H19 H186 3.5362 no 2_656
H19 H187 2.8247 no 2_656
H20 F2 3.2504 no .
H20 F3 3.0892 no .
H20 H17 3.5927 no 2_656
H20 H186 3.1926 no 2_656
H20 H187 3.5837 no 2_656
H21 F7 2.7986 no 2_666
H21 F8 2.2239 no 2_666
H21 B2 2.9481 no 2_666
H21 H52 3.4911 no 2_665
H21 H123 3.4362 no 2_566
H22 F8 3.2121 no 2_666
H22 C70 3.3122 no 2_665
H22 H52 3.2841 no 2_665
H22 H84 2.7574 no 2_665
H22 H85 3.0970 no 2_665
H22 H123 3.0974 no 2_566
H23 C119 3.3535 no 2_656
H23 C120 3.2989 no 2_656
H23 C121 3.2278 no 2_656
H23 H17 3.0872 no 2_656
H23 H186 2.5962 no 2_656
H23 H188 2.9708 no 2_656
H23 H190 2.4431 no 2_656
H23 H194 3.2615 no 2_656
H24 F2 2.4625 no .
H24 C119 3.4154 no 2_656
H24 H186 2.5979 no 2_656
H24 H188 3.2433 no 2_656
H25 C120 3.3737 no 2_656
H25 C123 3.1335 no 2_656
H25 H159 3.1016 no 2_656
H25 H160 3.3774 no 2_656
H25 H188 2.4851 no 2_656
H25 H190 3.4604 no 2_656
H25 H194 2.8680 no 2_656
H25 H195 2.5186 no 2_656
H26 C70 3.0703 no 2_665
H26 C123 3.5093 no 2_656
H26 H84 2.8268 no 2_665
H26 H85 3.3099 no 2_665
H26 H86 2.6075 no 2_665
H26 H194 2.8397 no 2_656
H26 H195 3.2497 no 2_656
H27 F2 3.1276 no .
H28 F7 3.1724 no 2_666
H28 H52 3.5137 no 2_665
H28 H53 2.9022 no 2_665
H29 H146 3.5777 no 1_654
H29 H148 3.2600 no 1_654
H29 H151 3.4718 no 1_654
H29 H152 3.3397 no 1_654
H30 C106 3.3979 no 2_656
H30 H148 2.8955 no 1_654
H30 H151 3.4219 no 1_654
H30 H159 2.4767 no 2_656
H30 H164 2.8342 no 2_656
H31 C70 3.5911 no 2_665
H31 C125 3.5061 no 2_656
H31 H80 3.5412 no 2_665
H31 H84 3.4356 no 2_665
H31 H86 2.8741 no 2_665
H31 H198 3.0330 no 2_656
H31 H199 3.0450 no 2_656
H32 C54 3.5236 no 2_665
H32 H48 3.0056 no 2_665
H32 H53 2.5709 no 2_665
H32 H80 3.5866 no 2_665
H32 H84 3.4691 no 2_665
H33 H144 2.7925 no 1_654
H33 H146 3.3771 no 1_654
H33 H148 3.0017 no 1_654
H33 H164 2.8274 no 2_656
H33 H168 2.8010 no 2_656
H33 H198 3.2780 no 2_656
H34 C100 3.5024 no 1_654
H34 H142 3.5709 no 1_654
H34 H144 3.2136 no 1_654
H34 H146 2.7605 no 1_654
H34 H148 3.4106 no 1_654
H35 C52 3.5265 no 2_665
H35 H43 3.1498 no 2_665
H35 H48 2.6310 no 2_665
H35 H80 3.0779 no 2_665
H36 C68 3.4922 no 2_665
H36 C127 3.3643 no 2_656
H36 H77 3.5505 no 2_665
H36 H80 2.8876 no 2_665
H36 H81 3.1753 no 2_665
H36 H198 3.4578 no 2_656
H36 H199 3.3853 no 2_656
H36 H202 2.8834 no 2_656
H36 H203 2.9328 no 2_656
H37 C98 3.4127 no 1_654
H37 H138 3.5400 no 1_654
H37 H141 3.1083 no 1_654
H37 H142 2.6916 no 1_654
H37 H144 3.3147 no 1_654
H38 H141 2.7910 no 1_654
H38 H142 3.4166 no 1_654
H38 H144 2.9957 no 1_654
H38 H168 2.9441 no 2_656
H38 H171 2.7707 no 2_656
H38 H203 3.0094 no 2_656
H38 H206 3.5794 no 2_656
H39 H39 3.2111 no 2_665
H39 H43 2.6779 no 2_665
H39 H77 3.0668 no 2_665
H40 C66 3.4660 no 2_665
H40 C129 3.2816 no 2_656
H40 H76 3.1349 no 2_665
H40 H77 2.8633 no 2_665
H40 H202 3.2437 no 2_656
H40 H203 3.3125 no 2_656
H40 H206 2.8842 no 2_656
H40 H207 2.7871 no 2_656
H41 C96 3.4260 no 1_654
H41 H134 3.5124 no 1_654
H41 H136 3.1114 no 1_654
H41 H138 2.7163 no 1_654
H41 H141 3.3009 no 1_654
H42 H136 2.8156 no 1_654
H42 H138 3.4692 no 1_654
H42 H141 3.0333 no 1_654
H42 H171 3.0055 no 2_656
H42 H176 2.7708 no 2_656
H42 H206 2.8735 no 2_656
H42 H210 3.4874 no 2_656
H43 H35 3.1498 no 2_665
H43 H39 2.6779 no 2_665
H43 H73 3.0840 no 2_665
H44 C64 3.4655 no 2_665
H44 C129 3.5955 no 2_656
H44 C131 3.2288 no 2_656
H44 H72 3.0955 no 2_665
H44 H73 2.8958 no 2_665
H44 H206 3.2533 no 2_656
H44 H207 3.1489 no 2_656
H44 H210 2.8324 no 2_656
H44 H211 2.7343 no 2_656
H45 C93 3.5937 no 1_654
H45 H132 2.7698 no 1_654
H45 H134 3.4493 no 1_654
H45 H136 3.0912 no 1_654
H45 H176 3.0859 no 2_656
H45 H179 2.8048 no 2_656
H45 H210 2.8161 no 2_656
H45 H214 3.3924 no 2_656
H46 C93 3.5824 no 1_654
H46 C94 3.4032 no 1_654
H46 H131 3.2742 no 1_654
H46 H132 3.1063 no 1_654
H46 H134 2.6905 no 1_654
H46 H136 3.3560 no 1_654
H47 C62 3.4903 no 2_665
H47 C133 3.1231 no 2_656
H47 H68 3.1877 no 2_665
H47 H69 2.8585 no 2_665
H47 H210 3.2747 no 2_656
H47 H211 3.1635 no 2_656
H47 H214 2.7472 no 2_656
H47 H215 2.6069 no 2_656
H48 C46 3.5453 no 2_665
H48 H32 3.0056 no 2_665
H48 H35 2.6310 no 2_665
H48 H69 3.1726 no 2_665
H49 C91 3.4123 no 1_654
H49 C133 3.5124 no 2_656
H49 H127 3.4394 no 1_654
H49 H129 2.6585 no 1_654
H49 H131 3.2826 no 1_654
H49 H132 3.1059 no 1_654
H49 H179 3.0355 no 2_656
H49 H183 2.9988 no 2_656
H49 H185 3.5436 no 2_656
H49 H214 2.6397 no 2_656
H49 H215 3.5676 no 2_656
H50 C90 3.4569 no 1_654
H50 C91 3.3429 no 1_654
H50 C92 3.1939 no 1_654
H50 H127 2.7375 no 1_654
H50 H129 3.0061 no 1_654
H50 H131 2.4585 no 1_654
H50 H132 3.3713 no 1_654
H51 F5 3.5756 no 1_554
H51 F7 3.0320 no 1_554
H51 C133 3.4412 no 2_656
H51 H214 3.0279 no 2_656
H51 H215 3.1933 no 2_656
H51 H217 2.9760 no 2_656
H52 F7 3.1663 no 1_554
H52 F8 3.5319 no 1_554
H52 C90 3.5853 no 1_654
H52 H21 3.4911 no 2_665
H52 H22 3.2841 no 2_665
H52 H28 3.5137 no 2_665
H52 H123 3.1756 no 1_654
H52 H125 3.3250 no 1_654
H52 H127 2.8185 no 1_654
H53 F7 3.4145 no 1_554
H53 C44 3.5268 no 2_665
H53 H28 2.9022 no 2_665
H53 H32 2.5709 no 2_665
H53 H64 3.0007 no 2_665
H54 F6 2.7407 no 2_666
H54 F7 2.5681 no 2_666
H54 B2 3.1002 no 2_666
H54 H88 3.5784 no 2_666
H55 F2 2.8528 no .
H55 F3 3.3549 no .
H55 F4 2.8597 no .
H55 B1 3.1733 no .
H56 N4 3.1709 no 2_666
H56 N5 3.0708 no 2_666
H56 C12 3.4578 no 2_666
H56 C13 2.9001 no 2_666
H56 C14 3.3561 no 2_666
H56 C19 3.4085 no 2_666
H56 C20 3.4835 no 2_666
H56 C21 3.4112 no 2_666
H56 H11 3.5606 no 2_666
H57 C20 3.1369 no 2_666
H57 C21 3.0600 no 2_666
H57 C22 2.9897 no 2_666
H57 C23 2.9969 no 2_666
H57 C24 3.1073 no 2_666
H57 C25 3.1300 no 2_666
H57 H11 3.5795 no 2_666
H57 H12 3.4910 no 2_666
H57 H13 3.4893 no 2_666
H58 H126 3.0053 no 2_666
H58 H151 3.4702 no 1_654
H58 H152 3.1520 no 1_654
H59 C89 3.3705 no 2_666
H59 C90 3.2683 no 2_666
H59 H122 3.3966 no 2_666
H59 H124 2.7673 no 2_666
H59 H126 2.6033 no 2_666
H59 H128 3.2109 no 2_666
H60 F7 3.1069 no 2_666
H60 N5 3.2701 no 2_666
H60 C14 2.9917 no 2_666
H60 C15 2.8669 no 2_666
H60 C16 3.5757 no 2_666
H60 H7 2.8609 no 2_666
H60 H87 3.3309 no 2_666
H61 F7 3.0281 no 2_666
H62 C15 3.3431 no 2_666
H62 C16 3.0677 no 2_666
H62 C17 3.5266 no 2_666
H62 C91 3.2307 no 2_666
H62 C92 3.3846 no 2_666
H62 H7 3.5544 no 2_666
H62 H8 3.0993 no 2_666
H62 H126 3.2753 no 2_666
H62 H128 2.5134 no 2_666
H62 H130 2.7806 no 2_666
H62 H133 3.5280 no 2_666
H63 C102 3.4375 no 1_654
H63 H126 3.3158 no 2_666
H63 H128 3.5011 no 2_666
H63 H130 2.7034 no 2_666
H63 H146 3.2482 no 1_654
H63 H152 2.5265 no 1_654
H64 H53 3.0007 no 2_665
H65 C15 3.2821 no 2_666
H65 C16 3.5042 no 2_666
H65 H7 2.8270 no 2_666
H65 H8 3.2269 no 2_666
H65 H117 3.5979 no 1_564
H65 H215 3.1509 no 1_564
H65 H216 3.5040 no 1_564
H66 C100 3.5442 no 1_654
H66 H130 3.0176 no 2_666
H66 H133 3.5930 no 2_666
H66 H135 2.8276 no 2_666
H66 H142 3.5354 no 1_654
H66 H146 2.5681 no 1_654
H67 C86 3.4092 no 1_564
H67 C92 3.5783 no 2_666
H67 C93 3.2688 no 2_666
H67 C94 3.4839 no 2_666
H67 H8 3.3981 no 2_666
H67 H117 2.4349 no 1_564
H67 H130 3.0256 no 2_666
H67 H133 2.6137 no 2_666
H67 H135 2.8751 no 2_666
H68 C85 3.4996 no 1_564
H68 C86 3.4300 no 1_564
H68 H47 3.1877 no 2_665
H68 H116 2.7462 no 1_564
H68 H117 2.7040 no 1_564
H68 H211 2.9561 no 1_564
H68 H215 2.7119 no 1_564
H69 C52 3.4842 no 2_665
H69 H47 2.8585 no 2_665
H69 H48 3.1726 no 2_665
H70 C84 3.4352 no 1_564
H70 C85 3.4153 no 1_564
H70 C86 3.4583 no 1_564
H70 C94 3.5174 no 2_666
H70 C95 3.3292 no 2_666
H70 C96 3.5819 no 2_666
H70 H114 2.6864 no 1_564
H70 H116 3.0143 no 1_564
H70 H117 2.7649 no 1_564
H70 H135 2.9028 no 2_666
H70 H137 2.7181 no 2_666
H70 H139 2.9764 no 2_666
H71 H135 2.9265 no 2_666
H71 H139 3.0172 no 2_666
H71 H142 2.6703 no 1_654
H72 C85 3.5233 no 1_564
H72 H44 3.0955 no 2_665
H72 H112 2.8088 no 1_564
H72 H114 3.3170 no 1_564
H72 H116 2.6937 no 1_564
H72 H207 2.8777 no 1_564
H72 H211 2.7741 no 1_564
H73 C50 3.4634 no 2_665
H73 H43 3.0840 no 2_665
H73 H44 2.8958 no 2_665
H74 C82 3.4749 no 1_564
H74 C83 3.3504 no 1_564
H74 C84 3.4028 no 1_564
H74 C96 3.5368 no 2_666
H74 C97 3.4134 no 2_666
H74 H110 2.7806 no 1_564
H74 H112 2.8868 no 1_564
H74 H114 2.6786 no 1_564
H74 H139 2.9058 no 2_666
H74 H140 2.8079 no 2_666
H74 H143 3.0963 no 2_666
H75 H138 2.7329 no 1_654
H75 H139 2.8849 no 2_666
H75 H143 3.0544 no 2_666
H76 C83 3.5475 no 1_564
H76 H40 3.1349 no 2_665
H76 H107 2.8263 no 1_564
H76 H110 3.3962 no 1_564
H76 H112 2.7043 no 1_564
H76 H202 2.8420 no 1_564
H76 H207 2.8072 no 1_564
H77 C48 3.4356 no 2_665
H77 H36 3.5505 no 2_665
H77 H39 3.0668 no 2_665
H77 H40 2.8633 no 2_665
H78 H134 2.7182 no 1_654
H78 H143 2.9023 no 2_666
H78 H147 3.0870 no 2_666
H79 C80 3.5149 no 1_564
H79 C81 3.4111 no 1_564
H79 C82 3.4666 no 1_564
H79 C98 3.5061 no 2_666
H79 C99 3.3946 no 2_666
H79 H105 2.7860 no 1_564
H79 H107 2.9413 no 1_564
H79 H110 2.7544 no 1_564
H79 H143 2.8740 no 2_666
H79 H145 2.8013 no 2_666
H79 H147 3.0740 no 2_666
H80 C46 3.4484 no 2_665
H80 H31 3.5412 no 2_665
H80 H32 3.5866 no 2_665
H80 H35 3.0779 no 2_665
H80 H36 2.8876 no 2_665
H81 C81 3.5915 no 1_564
H81 H36 3.1753 no 2_665
H81 H103 2.9330 no 1_564
H81 H105 3.3514 no 1_564
H81 H107 2.7527 no 1_564
H81 H199 2.8273 no 1_564
H81 H202 2.8295 no 1_564
H82 C92 3.5152 no 1_654
H82 H127 3.4028 no 1_654
H82 H131 2.5680 no 1_654
H82 H147 2.7492 no 2_666
H82 H150 3.0824 no 2_666
H83 C78 3.5049 no 1_564
H83 C79 3.4482 no 1_564
H83 C80 3.4454 no 1_564
H83 C100 3.3906 no 2_666
H83 C101 3.2703 no 2_666
H83 C102 3.4651 no 2_666
H83 H101 2.7341 no 1_564
H83 H103 3.0310 no 1_564
H83 H105 2.6918 no 1_564
H83 H145 3.5129 no 2_666
H83 H147 2.7762 no 2_666
H83 H149 2.7412 no 2_666
H83 H150 2.8046 no 2_666
H84 H4 3.3386 no 2_665
H84 H22 2.7574 no 2_665
H84 H26 2.8268 no 2_665
H84 H31 3.4356 no 2_665
H84 H32 3.4691 no 2_665
H84 H127 3.4793 no 1_654
H85 C5 3.4694 no 2_665
H85 H4 2.5299 no 2_665
H85 H22 3.0970 no 2_665
H85 H26 3.3099 no 2_665
H85 H97 3.5622 no 1_564
H85 H99 3.2393 no 1_564
H85 H101 3.0908 no 1_564
H85 H103 3.4900 no 1_564
H85 H150 3.0375 no 2_666
H86 C41 3.5895 no 2_665
H86 H26 2.6075 no 2_665
H86 H31 2.8741 no 2_665
H86 H103 3.1100 no 1_564
H86 H194 3.0323 no 1_564
H86 H199 2.7807 no 1_564
H87 F5 2.9840 no .
H87 F6 3.4185 no .
H87 F7 3.1936 no .
H87 B2 3.3750 no .
H87 H60 3.3309 no 2_666
H87 H216 3.3306 no 2_657
H87 H217 3.1586 no 2_657
H88 F5 2.6010 no .
H88 F6 2.1038 no .
H88 F7 2.8886 no .
H88 B2 2.6457 no .
H88 H12 3.2891 no 2_666
H88 H54 3.5784 no 2_666
H89 F3 3.0758 no .
H89 H12 3.4196 no 2_666
H90 F5 3.1201 no .
H90 O2 2.8056 no 1_655
H90 O3 3.4327 no .
H90 C103 3.4796 no 1_655
H90 H12 3.4796 no 2_666
H90 H15 3.5224 no 1_655
H90 H154 3.0871 no 1_655
H92 O4 3.5084 no 2_756
H92 H154 2.7797 no 1_655
H93 C134 3.1888 no 2_657
H93 H216 2.6801 no 2_657
H93 H217 3.3072 no 2_657
H93 H218 3.0761 no 2_657
H94 O2 3.2441 no 1_655
H94 C103 3.0154 no 1_655
H94 C104 3.4378 no 1_655
H94 C134 3.1415 no 2_657
H94 H154 2.3187 no 1_655
H94 H156 2.9075 no 1_655
H94 H216 3.1225 no 2_657
H94 H217 2.9861 no 2_657
H94 H218 2.7900 no 2_657
H96 C3 3.5801 no 2_656
H96 C4 3.3242 no 2_656
H96 C103 3.5027 no 1_655
H96 H3 3.2595 no 2_656
H96 H154 2.5470 no 1_655
H96 H158 3.3472 no 1_655
H97 C4 3.1406 no 2_656
H97 C5 3.4308 no 2_656
H97 H3 2.6512 no 2_656
H97 H4 3.2153 no 2_656
H97 H85 3.5622 no 1_546
H97 H158 2.8448 no 1_655
H97 H161 3.5552 no 1_655
H98 C104 3.2826 no 1_655
H98 C105 3.2482 no 1_655
H98 C107 3.5047 no 1_655
H98 H154 3.1126 no 1_655
H98 H156 2.7175 no 1_655
H98 H158 2.5385 no 1_655
H98 H161 3.0012 no 1_655
H98 H162 3.2364 no 1_655
H98 H218 2.8238 no 2_657
H99 H85 3.2393 no 1_546
H100 C134 3.3612 no 2_657
H100 H213 3.4343 no 2_657
H100 H216 2.9766 no 2_657
H100 H218 2.8503 no 2_657
H101 C69 3.5578 no 1_546
H101 C101 3.4667 no 2_657
H101 H83 2.7341 no 1_546
H101 H85 3.0908 no 1_546
H101 H149 2.5699 no 2_657
H101 H150 3.2321 no 2_657
H101 H161 3.0346 no 1_655
H102 C107 3.3682 no 1_655
H102 C132 3.4599 no 2_657
H102 H149 3.4047 no 2_657
H102 H161 2.6675 no 1_655
H102 H162 3.1837 no 1_655
H102 H165 3.2797 no 1_655
H102 H166 3.5818 no 1_655
H102 H212 2.9044 no 2_657
H102 H213 3.1087 no 2_657
H102 H218 3.0619 no 2_657
H103 C69 3.5152 no 1_546
H103 C70 3.5394 no 1_546
H103 H81 2.9330 no 1_546
H103 H83 3.0310 no 1_546
H103 H85 3.4900 no 1_546
H103 H86 3.1100 no 1_546
H104 C85 3.5271 no 2_657
H104 C132 3.5649 no 2_657
H104 H115 2.6213 no 2_657
H104 H118 3.2756 no 2_657
H104 H209 3.5781 no 2_657
H104 H212 3.5863 no 2_657
H104 H213 2.6979 no 2_657
H105 C69 3.5277 no 1_546
H105 C99 3.5984 no 2_657
H105 H79 2.7860 no 1_546
H105 H81 3.3514 no 1_546
H105 H83 2.6918 no 1_546
H105 H145 2.6709 no 2_657
H105 H149 2.8260 no 2_657
H105 H165 3.1327 no 1_655
H106 C109 3.4710 no 1_655
H106 C130 3.3869 no 2_657
H106 H165 2.8019 no 1_655
H106 H166 3.2264 no 1_655
H106 H170 3.4854 no 1_655
H106 H208 2.9020 no 2_657
H106 H209 2.9834 no 2_657
H106 H212 3.2120 no 2_657
H106 H213 3.2594 no 2_657
H107 C66 3.5246 no 1_546
H107 C67 3.4064 no 1_546
H107 C68 3.4637 no 1_546
H107 H76 2.8263 no 1_546
H107 H79 2.9413 no 1_546
H107 H81 2.7527 no 1_546
H108 C83 3.5382 no 2_657
H108 H111 2.6121 no 2_657
H108 H115 2.7291 no 2_657
H108 H209 2.8286 no 2_657
H109 C111 3.5029 no 1_655
H109 C128 3.3471 no 2_657
H109 C130 3.5442 no 2_657
H109 H169 3.2271 no 1_655
H109 H170 2.8514 no 1_655
H109 H204 2.8990 no 2_657
H109 H205 2.9094 no 2_657
H109 H208 3.1269 no 2_657
H109 H209 3.1416 no 2_657
H110 C67 3.5923 no 1_546
H110 H74 2.7806 no 1_546
H110 H76 3.3962 no 1_546
H110 H79 2.7544 no 1_546
H110 H140 2.7098 no 2_657
H110 H145 2.8736 no 2_657
H110 H170 3.1042 no 1_655
H111 C81 3.5311 no 2_657
H111 H108 2.6121 no 2_657
H111 H111 2.8085 no 2_657
H111 H200 3.5703 no 2_657
H111 H205 2.8812 no 2_657
H112 C64 3.4939 no 1_546
H112 C65 3.3603 no 1_546
H112 C66 3.4222 no 1_546
H112 H72 2.8088 no 1_546
H112 H74 2.8868 no 1_546
H112 H76 2.7043 no 1_546
H113 C113 3.5212 no 1_655
H113 C126 3.3352 no 2_657
H113 C128 3.5770 no 2_657
H113 H173 2.8746 no 1_655
H113 H174 3.2352 no 1_655
H113 H200 2.8828 no 2_657
H113 H201 2.8942 no 2_657
H113 H204 3.1571 no 2_657
H113 H205 3.1743 no 2_657
H114 C63 3.5111 no 1_546
H114 C65 3.5083 no 1_546
H114 H70 2.6864 no 1_546
H114 H72 3.3170 no 1_546
H114 H74 2.6786 no 1_546
H114 H137 2.7284 no 2_657
H114 H140 2.9150 no 2_657
H114 H173 3.1992 no 1_655
H115 C79 3.5182 no 2_657
H115 H104 2.6213 no 2_657
H115 H108 2.7291 no 2_657
H115 H196 3.3736 no 2_657
H115 H200 2.8071 no 2_657
H116 C62 3.4817 no 1_546
H116 C63 3.4201 no 1_546
H116 C64 3.4345 no 1_546
H116 H68 2.7462 no 1_546
H116 H70 3.0143 no 1_546
H116 H72 2.6937 no 1_546
H117 C61 3.1624 no 1_546
H117 C62 3.1716 no 1_546
H117 C63 3.4101 no 1_546
H117 H8 2.8195 no 2_657
H117 H65 3.5979 no 1_546
H117 H67 2.4349 no 1_546
H117 H68 2.7040 no 1_546
H117 H70 2.7649 no 1_546
H117 H133 3.1189 no 2_657
H117 H137 3.4350 no 2_657
H118 C16 3.4215 no 2_657
H118 C124 3.4549 no 2_657
H118 H8 2.5334 no 2_657
H118 H104 3.2756 no 2_657
H118 H192 3.5182 no 2_657
H118 H196 2.7204 no 2_657
H118 H197 3.2747 no 2_657
H119 C115 3.4695 no 1_655
H119 C124 3.5453 no 2_657
H119 H8 3.2970 no 2_657
H119 H133 3.4224 no 2_657
H119 H137 3.4336 no 2_657
H119 H177 2.7476 no 1_655
H119 H178 3.2738 no 1_655
H119 H196 3.1536 no 2_657
H119 H197 3.0171 no 2_657
H119 H200 3.4195 no 2_657
H119 H201 3.3135 no 2_657
H120 F5 2.4871 no 1_455
H120 F8 2.6549 no 1_455
H120 C21 3.4379 no 2_566
H120 C22 3.3141 no 2_566
H120 B2 3.1564 no 1_455
H120 H12 3.4687 no 2_566
H121 F5 3.4969 no 1_455
H121 F8 2.4668 no 1_455
H121 N1 3.5996 no 2_566
H121 N6 3.4340 no 2_566
H121 C7 3.5159 no 2_566
H121 C20 2.9506 no 2_566
H121 C21 2.8575 no 2_566
H121 C22 3.3796 no 2_566
H121 C25 3.5578 no 2_566
H121 B2 3.5052 no 1_455
H121 H11 3.0263 no 2_566
H122 C5 3.4922 no 2_566
H122 H59 3.3966 no 2_666
H123 F8 2.5901 no 1_455
H123 N2 3.3613 no 2_566
H123 C5 3.4775 no 2_566
H123 C6 3.3779 no 2_566
H123 C39 3.4879 no 2_566
H123 H4 3.4289 no 2_566
H123 H21 3.4362 no 2_566
H123 H22 3.0974 no 2_566
H123 H52 3.1756 no 1_456
H124 H59 2.7673 no 2_666
H125 F5 3.4347 no 1_455
H125 H52 3.3250 no 1_456
H125 H183 2.7710 no 2_557
H126 C57 3.2556 no 2_666
H126 C102 3.5720 no 2_567
H126 H58 3.0053 no 2_666
H126 H59 2.6033 no 2_666
H126 H62 3.2753 no 2_666
H126 H63 3.3158 no 2_666
H126 H150 3.3934 no 2_567
H126 H152 2.9128 no 2_567
H127 C53 3.3874 no 1_456
H127 C54 3.5296 no 1_456
H127 H49 3.4394 no 1_456
H127 H50 2.7375 no 1_456
H127 H52 2.8185 no 1_456
H127 H82 3.4028 no 1_456
H127 H84 3.4793 no 1_456
H128 C59 3.4113 no 2_666
H128 H59 3.2109 no 2_666
H128 H62 2.5134 no 2_666
H128 H63 3.5011 no 2_666
H128 H181 3.1194 no 2_557
H128 H183 3.1763 no 2_557
H129 C53 3.2715 no 1_456
H129 C117 3.3059 no 2_557
H129 C118 3.0123 no 2_557
H129 H49 2.6585 no 1_456
H129 H50 3.0061 no 1_456
H129 H179 3.4289 no 2_557
H129 H181 2.8014 no 2_557
H129 H183 2.1402 no 2_557
H129 H184 3.5631 no 2_557
H130 C59 3.1832 no 2_666
H130 C61 3.4293 no 2_666
H130 C100 3.3849 no 2_567
H130 C102 3.5933 no 2_567
H130 H62 2.7806 no 2_666
H130 H63 2.7034 no 2_666
H130 H66 3.0176 no 2_666
H130 H67 3.0256 no 2_666
H130 H146 2.9727 no 2_567
H130 H147 2.9321 no 2_567
H130 H152 2.7776 no 2_567
H131 C53 3.2935 no 1_456
H131 C69 3.5566 no 1_456
H131 H46 3.2742 no 1_456
H131 H49 3.2826 no 1_456
H131 H50 2.4585 no 1_456
H131 H82 2.5680 no 1_456
H131 H147 3.0153 no 2_567
H131 H152 3.5077 no 2_567
H132 C51 3.3832 no 1_456
H132 C115 3.4528 no 2_557
H132 C116 3.2440 no 2_557
H132 C117 3.5043 no 2_557
H132 H45 2.7698 no 1_456
H132 H46 3.1063 no 1_456
H132 H49 3.1059 no 1_456
H132 H50 3.3713 no 1_456
H132 H177 2.8648 no 2_557
H132 H179 2.6289 no 2_557
H132 H181 2.9570 no 2_557
H133 C61 3.5136 no 2_666
H133 H62 3.5280 no 2_666
H133 H66 3.5930 no 2_666
H133 H67 2.6137 no 2_666
H133 H117 3.1189 no 2_657
H133 H119 3.4224 no 2_657
H133 H177 2.9925 no 2_557
H133 H181 2.9687 no 2_557
H134 C51 3.5102 no 1_456
H134 H41 3.5124 no 1_456
H134 H45 3.4493 no 1_456
H134 H46 2.6905 no 1_456
H134 H78 2.7182 no 1_456
H134 H143 2.8979 no 2_567
H134 H147 3.0661 no 2_567
H135 C61 3.2823 no 2_666
H135 C63 3.3337 no 2_666
H135 C98 3.3914 no 2_567
H135 C100 3.5033 no 2_567
H135 H66 2.8276 no 2_666
H135 H67 2.8751 no 2_666
H135 H70 2.9028 no 2_666
H135 H71 2.9265 no 2_666
H135 H142 2.9152 no 2_567
H135 H143 2.9969 no 2_567
H135 H146 3.0492 no 2_567
H135 H147 3.1295 no 2_567
H136 C49 3.4053 no 1_456
H136 C113 3.5273 no 2_557
H136 C114 3.2915 no 2_557
H136 C115 3.5123 no 2_557
H136 H41 3.1114 no 1_456
H136 H42 2.8156 no 1_456
H136 H45 3.0912 no 1_456
H136 H46 3.3560 no 1_456
H136 H173 2.9511 no 2_557
H136 H176 2.6727 no 2_557
H136 H177 2.9185 no 2_557
H137 C84 3.5867 no 2_657
H137 H70 2.7181 no 2_666
H137 H114 2.7284 no 2_657
H137 H117 3.4350 no 2_657
H137 H119 3.4336 no 2_657
H137 H173 2.9589 no 2_557
H137 H177 2.9189 no 2_557
H138 C49 3.5340 no 1_456
H138 H37 3.5400 no 1_456
H138 H41 2.7163 no 1_456
H138 H42 3.4692 no 1_456
H138 H75 2.7329 no 1_456
H138 H138 3.5639 no 2_567
H138 H139 2.8768 no 2_567
H138 H143 3.0561 no 2_567
H139 C63 3.4185 no 2_666
H139 C65 3.3286 no 2_666
H139 C96 3.3717 no 2_567
H139 C98 3.5274 no 2_567
H139 H70 2.9764 no 2_666
H139 H71 3.0172 no 2_666
H139 H74 2.9058 no 2_666
H139 H75 2.8849 no 2_666
H139 H138 2.8768 no 2_567
H139 H139 2.9924 no 2_567
H139 H142 3.0646 no 2_567
H139 H143 3.1633 no 2_567
H140 C82 3.5824 no 2_657
H140 H74 2.8079 no 2_666
H140 H110 2.7098 no 2_657
H140 H114 2.9150 no 2_657
H140 H170 2.9660 no 2_557
H140 H171 3.5735 no 2_557
H140 H173 2.8895 no 2_557
H141 C47 3.3803 no 1_456
H141 C49 3.5780 no 1_456
H141 C111 3.5515 no 2_557
H141 C112 3.2586 no 2_557
H141 C113 3.5077 no 2_557
H141 H37 3.1083 no 1_456
H141 H38 2.7910 no 1_456
H141 H41 3.3009 no 1_456
H141 H42 3.0333 no 1_456
H141 H170 3.0120 no 2_557
H141 H171 2.5975 no 2_557
H141 H173 2.9386 no 2_557
H142 C47 3.4959 no 1_456
H142 H34 3.5709 no 1_456
H142 H37 2.6916 no 1_456
H142 H38 3.4166 no 1_456
H142 H66 3.5354 no 1_456
H142 H71 2.6703 no 1_456
H142 H135 2.9152 no 2_567
H142 H139 3.0646 no 2_567
H143 C65 3.4924 no 2_666
H143 C67 3.3300 no 2_666
H143 C94 3.3791 no 2_567
H143 C96 3.5244 no 2_567
H143 H74 3.0963 no 2_666
H143 H75 3.0544 no 2_666
H143 H78 2.9023 no 2_666
H143 H79 2.8740 no 2_666
H143 H134 2.8979 no 2_567
H143 H135 2.9969 no 2_567
H143 H138 3.0561 no 2_567
H143 H139 3.1633 no 2_567
H144 C45 3.4308 no 1_456
H144 C47 3.5664 no 1_456
H144 C109 3.4828 no 2_557
H144 C110 3.2381 no 2_557
H144 C111 3.4878 no 2_557
H144 H33 2.7925 no 1_456
H144 H34 3.2136 no 1_456
H144 H37 3.3147 no 1_456
H144 H38 2.9957 no 1_456
H144 H164 3.5438 no 2_557
H144 H165 2.9425 no 2_557
H144 H168 2.6115 no 2_557
H144 H170 2.9292 no 2_557
H145 C80 3.5275 no 2_657
H145 H79 2.8013 no 2_666
H145 H83 3.5129 no 2_666
H145 H105 2.6709 no 2_657
H145 H110 2.8736 no 2_657
H145 H165 2.9267 no 2_557
H145 H170 2.8752 no 2_557
H146 C45 3.5207 no 1_456
H146 C61 3.5459 no 1_456
H146 H29 3.5777 no 1_456
H146 H33 3.3771 no 1_456
H146 H34 2.7605 no 1_456
H146 H63 3.2482 no 1_456
H146 H66 2.5681 no 1_456
H146 H130 2.9727 no 2_567
H146 H135 3.0492 no 2_567
H147 C67 3.4874 no 2_666
H147 C69 3.1964 no 2_666
H147 C92 3.4070 no 2_567
H147 C94 3.5189 no 2_567
H147 H78 3.0870 no 2_666
H147 H79 3.0740 no 2_666
H147 H82 2.7492 no 2_666
H147 H83 2.7762 no 2_666
H147 H130 2.9321 no 2_567
H147 H131 3.0153 no 2_567
H147 H134 3.0661 no 2_567
H147 H135 3.1295 no 2_567
H148 C43 3.5019 no 1_456
H148 C107 3.2680 no 2_557
H148 C108 3.1271 no 2_557
H148 C109 3.4512 no 2_557
H148 H29 3.2600 no 1_456
H148 H30 2.8955 no 1_456
H148 H33 3.0017 no 1_456
H148 H34 3.4106 no 1_456
H148 H159 3.0963 no 2_557
H148 H161 2.7635 no 2_557
H148 H164 2.5332 no 2_557
H148 H165 2.9183 no 2_557
H149 C78 3.3919 no 2_657
H149 C107 3.5657 no 2_557
H149 H83 2.7412 no 2_666
H149 H101 2.5699 no 2_657
H149 H102 3.4047 no 2_657
H149 H105 2.8260 no 2_657
H149 H161 2.7244 no 2_557
H149 H164 3.5251 no 2_557
H149 H165 2.7561 no 2_557
H150 C69 3.2843 no 2_666
H150 H3 3.2337 no 1_556
H150 H4 3.4371 no 1_556
H150 H82 3.0824 no 2_666
H150 H83 2.8046 no 2_666
H150 H85 3.0375 no 2_666
H150 H101 3.2321 no 2_657
H150 H126 3.3934 no 2_567
H151 H3 3.1176 no 1_556
H151 H29 3.4718 no 1_456
H151 H30 3.4219 no 1_456
H151 H58 3.4702 no 1_456
H151 H158 3.3676 no 2_557
H151 H159 3.0387 no 2_557
H151 H161 3.2323 no 2_557
H152 C59 3.4826 no 1_456
H152 C92 3.5385 no 2_567
H152 H29 3.3397 no 1_456
H152 H58 3.1520 no 1_456
H152 H63 2.5265 no 1_456
H152 H126 2.9128 no 2_567
H152 H130 2.7776 no 2_567
H152 H131 3.5077 no 2_567
H153 F1 2.5236 no 2_656
H153 O3 3.0786 no 1_455
H153 O4 3.3590 no 2_656
H154 O3 3.4651 no 1_455
H154 O4 3.5209 no 2_656
H154 C73 3.1693 no 1_455
H154 C74 2.8732 no 1_455
H154 C75 3.0372 no 1_455
H154 C76 3.5536 no 1_455
H154 H90 3.0871 no 1_455
H154 H92 2.7797 no 1_455
H154 H94 2.3187 no 1_455
H154 H96 2.5470 no 1_455
H154 H98 3.1126 no 1_455
H155 C118 3.2406 no 2_557
H155 H182 3.5308 no 2_557
H155 H184 2.4264 no 2_557
H155 H185 3.2906 no 2_557
H156 C118 3.2131 no 2_557
H156 H94 2.9075 no 1_455
H156 H98 2.7175 no 1_455
H156 H184 2.7763 no 2_557
H156 H185 2.7791 no 2_557
H156 H218 3.1620 no 2_557
H157 F1 2.5457 no 2_656
H157 F2 3.2544 no 2_656
H157 F4 2.8737 no 2_656
H157 B1 3.0128 no 2_656
H158 C76 3.1139 no 1_455
H158 H3 3.1587 no 2_556
H158 H96 3.3472 no 1_455
H158 H97 2.8448 no 1_455
H158 H98 2.5385 no 1_455
H158 H151 3.3676 no 2_557
H159 C43 3.4090 no 2_656
H159 H25 3.1016 no 2_656
H159 H30 2.4767 no 2_656
H159 H148 3.0963 no 2_557
H159 H151 3.0387 no 2_557
H160 H25 3.3774 no 2_656
H160 H182 3.2360 no 2_557
H161 C78 3.3003 no 1_455
H161 C101 3.1398 no 2_557
H161 H97 3.5552 no 1_455
H161 H98 3.0012 no 1_455
H161 H101 3.0346 no 1_455
H161 H102 2.6675 no 1_455
H161 H148 2.7635 no 2_557
H161 H149 2.7244 no 2_557
H161 H151 3.2323 no 2_557
H162 C117 3.5065 no 2_557
H162 C118 3.5316 no 2_557
H162 H98 3.2364 no 1_455
H162 H102 3.1837 no 1_455
H162 H180 2.8660 no 2_557
H162 H182 3.0496 no 2_557
H162 H184 3.5137 no 2_557
H162 H185 3.0766 no 2_557
H162 H212 3.4064 no 2_557
H162 H218 3.4588 no 2_557
H163 C115 3.5673 no 2_557
H163 C116 3.5180 no 2_557
H163 C117 3.5398 no 2_557
H163 H178 2.8227 no 2_557
H163 H180 3.0977 no 2_557
H163 H182 2.7646 no 2_557
H164 C101 3.4360 no 2_557
H164 H30 2.8342 no 2_656
H164 H33 2.8274 no 2_656
H164 H144 3.5438 no 2_557
H164 H148 2.5332 no 2_557
H164 H149 3.5251 no 2_557
H165 C80 3.4309 no 1_455
H165 C99 3.3486 no 2_557
H165 C101 3.2645 no 2_557
H165 H102 3.2797 no 1_455
H165 H105 3.1327 no 1_455
H165 H106 2.8019 no 1_455
H165 H144 2.9425 no 2_557
H165 H145 2.9267 no 2_557
H165 H148 2.9183 no 2_557
H165 H149 2.7561 no 2_557
H166 C114 3.4648 no 2_557
H166 C115 3.4670 no 2_557
H166 C116 3.3743 no 2_557
H166 H102 3.5818 no 1_455
H166 H106 3.2264 no 1_455
H166 H175 2.6804 no 2_557
H166 H178 3.1591 no 2_557
H166 H180 2.5611 no 2_557
H166 H208 3.0342 no 2_557
H166 H212 2.9464 no 2_557
H167 C113 3.4198 no 2_557
H167 C114 3.3643 no 2_557
H167 C115 3.4236 no 2_557
H167 H174 2.6857 no 2_557
H167 H175 2.9342 no 2_557
H167 H178 2.6993 no 2_557
H168 C99 3.5203 no 2_557
H168 H33 2.8010 no 2_656
H168 H38 2.9441 no 2_656
H168 H144 2.6115 no 2_557
H169 C112 3.4609 no 2_557
H169 C113 3.5040 no 2_557
H169 C114 3.4133 no 2_557
H169 H109 3.2271 no 1_455
H169 H172 2.6602 no 2_557
H169 H174 3.1968 no 2_557
H169 H175 2.5909 no 2_557
H169 H204 2.9022 no 2_557
H169 H208 2.8143 no 2_557
H170 C82 3.4465 no 1_455
H170 C97 3.4066 no 2_557
H170 C99 3.3261 no 2_557
H170 H106 3.4854 no 1_455
H170 H109 2.8514 no 1_455
H170 H110 3.1042 no 1_455
H170 H140 2.9660 no 2_557
H170 H141 3.0120 no 2_557
H170 H144 2.9292 no 2_557
H170 H145 2.8752 no 2_557
H171 C97 3.4961 no 2_557
H171 H38 2.7707 no 2_656
H171 H42 3.0055 no 2_656
H171 H140 3.5735 no 2_557
H171 H141 2.5975 no 2_557
H172 C111 3.4095 no 2_557
H172 C112 3.3890 no 2_557
H172 C113 3.4391 no 2_557
H172 H169 2.6602 no 2_557
H172 H172 2.9849 no 2_557
H172 H174 2.7074 no 2_557
H173 C84 3.5033 no 1_455
H173 C95 3.3760 no 2_557
H173 C97 3.3385 no 2_557
H173 H113 2.8746 no 1_455
H173 H114 3.1992 no 1_455
H173 H136 2.9511 no 2_557
H173 H137 2.9589 no 2_557
H173 H140 2.8895 no 2_557
H173 H141 2.9386 no 2_557
H174 C110 3.4885 no 2_557
H174 C111 3.5343 no 2_557
H174 C112 3.5039 no 2_557
H174 H113 3.2352 no 1_455
H174 H167 2.6857 no 2_557
H174 H169 3.1968 no 2_557
H174 H172 2.7074 no 2_557
H174 H201 2.8721 no 2_557
H174 H204 2.7628 no 2_557
H175 C109 3.4174 no 2_557
H175 C110 3.3380 no 2_557
H175 C111 3.3441 no 2_557
H175 H166 2.6804 no 2_557
H175 H167 2.9342 no 2_557
H175 H169 2.5909 no 2_557
H176 C95 3.5838 no 2_557
H176 H42 2.7708 no 2_656
H176 H45 3.0859 no 2_656
H176 H136 2.6727 no 2_557
H177 C93 3.3481 no 2_557
H177 C95 3.3421 no 2_557
H177 H119 2.7476 no 1_455
H177 H132 2.8648 no 2_557
H177 H133 2.9925 no 2_557
H177 H136 2.9185 no 2_557
H177 H137 2.9189 no 2_557
H178 C108 3.5941 no 2_557
H178 C109 3.5493 no 2_557
H178 C110 3.4995 no 2_557
H178 H119 3.2738 no 1_455
H178 H163 2.8227 no 2_557
H178 H166 3.1591 no 2_557
H178 H167 2.6993 no 2_557
H178 H197 2.8895 no 2_557
H178 H201 2.7611 no 2_557
H179 C93 3.5561 no 2_557
H179 H45 2.8048 no 2_656
H179 H49 3.0355 no 2_656
H179 H129 3.4289 no 2_557
H179 H132 2.6289 no 2_557
H180 C108 3.4804 no 2_557
H180 C109 3.3702 no 2_557
H180 H162 2.8660 no 2_557
H180 H163 3.0977 no 2_557
H180 H166 2.5611 no 2_557
H181 C17 3.2484 no 2_557
H181 C91 3.3782 no 2_557
H181 C93 3.3856 no 2_557
H181 H9 2.3182 no 2_557
H181 H128 3.1194 no 2_557
H181 H129 2.8014 no 2_557
H181 H132 2.9570 no 2_557
H181 H133 2.9687 no 2_557
H182 C107 3.5889 no 2_557
H182 C108 3.5437 no 2_557
H182 H9 2.9983 no 2_557
H182 H155 3.5308 no 2_557
H182 H160 3.2360 no 2_557
H182 H162 3.0496 no 2_557
H182 H163 2.7646 no 2_557
H182 H193 3.0658 no 2_557
H182 H197 2.9119 no 2_557
H183 C89 3.5205 no 2_557
H183 C91 3.0321 no 2_557
H183 H9 3.1139 no 2_557
H183 H49 2.9988 no 2_656
H183 H125 2.7710 no 2_557
H183 H128 3.1763 no 2_557
H183 H129 2.1402 no 2_557
H184 O2 3.4642 no 2_557
H184 C29 3.5329 no 2_557
H184 C104 3.0408 no 2_557
H184 H9 2.9144 no 2_557
H184 H10 3.3414 no 2_557
H184 H129 3.5631 no 2_557
H184 H155 2.4264 no 2_557
H184 H156 2.7763 no 2_557
H184 H162 3.5137 no 2_557
H185 C104 3.4909 no 2_557
H185 H49 3.5436 no 2_656
H185 H155 3.2906 no 2_557
H185 H156 2.7791 no 2_557
H185 H162 3.0766 no 2_557
H186 F2 2.8660 no 2_656
H186 C36 3.5527 no 2_656
H186 C37 3.3562 no 2_656
H186 C40 3.0529 no 2_656
H186 H19 3.5362 no 2_656
H186 H20 3.1926 no 2_656
H186 H23 2.5962 no 2_656
H186 H24 2.5979 no 2_656
H187 F1 2.3774 no 2_656
H187 F2 2.7148 no 2_656
H187 C36 3.1808 no 2_656
H187 B1 3.0968 no 2_656
H187 H19 2.8247 no 2_656
H187 H20 3.5837 no 2_656
H188 F2 3.4870 no 2_656
H188 C40 3.3590 no 2_656
H188 C41 3.2920 no 2_656
H188 H23 2.9708 no 2_656
H188 H24 3.2433 no 2_656
H188 H25 2.4851 no 2_656
H190 C40 3.3645 no 2_656
H190 H23 2.4431 no 2_656
H190 H25 3.4604 no 2_656
H192 H118 3.5182 no 2_657
H193 H182 3.0658 no 2_557
H194 C41 3.2592 no 2_656
H194 H23 3.2615 no 2_656
H194 H25 2.8680 no 2_656
H194 H26 2.8397 no 2_656
H194 H86 3.0323 no 1_546
H195 C41 3.3118 no 2_656
H195 H25 2.5186 no 2_656
H195 H26 3.2497 no 2_656
H196 C86 3.3179 no 2_657
H196 H115 3.3736 no 2_657
H196 H118 2.7204 no 2_657
H196 H119 3.1536 no 2_657
H197 C86 3.5929 no 2_657
H197 H118 3.2747 no 2_657
H197 H119 3.0171 no 2_657
H197 H178 2.8895 no 2_557
H197 H182 2.9119 no 2_557
H198 H31 3.0330 no 2_656
H198 H33 3.2780 no 2_656
H198 H36 3.4578 no 2_656
H199 H31 3.0450 no 2_656
H199 H36 3.3853 no 2_656
H199 H81 2.8273 no 1_546
H199 H86 2.7807 no 1_546
H200 C84 3.5113 no 2_657
H200 C85 3.4109 no 2_657
H200 H111 3.5703 no 2_657
H200 H113 2.8828 no 2_657
H200 H115 2.8071 no 2_657
H200 H119 3.4195 no 2_657
H201 H113 2.8942 no 2_657
H201 H119 3.3135 no 2_657
H201 H174 2.8721 no 2_557
H201 H178 2.7611 no 2_557
H202 H36 2.8834 no 2_656
H202 H40 3.2437 no 2_656
H202 H76 2.8420 no 1_546
H202 H81 2.8295 no 1_546
H203 H36 2.9328 no 2_656
H203 H38 3.0094 no 2_656
H203 H40 3.3125 no 2_656
H204 H109 2.8990 no 2_657
H204 H113 3.1571 no 2_657
H204 H169 2.9022 no 2_557
H204 H174 2.7628 no 2_557
H205 C82 3.5585 no 2_657
H205 C83 3.4777 no 2_657
H205 H109 2.9094 no 2_657
H205 H111 2.8812 no 2_657
H205 H113 3.1743 no 2_657
H206 C48 3.5351 no 2_656
H206 C49 3.4855 no 2_656
H206 H38 3.5794 no 2_656
H206 H40 2.8842 no 2_656
H206 H42 2.8735 no 2_656
H206 H44 3.2533 no 2_656
H207 H40 2.7871 no 2_656
H207 H44 3.1489 no 2_656
H207 H72 2.8777 no 1_546
H207 H76 2.8072 no 1_546
H208 H106 2.9020 no 2_657
H208 H109 3.1269 no 2_657
H208 H166 3.0342 no 2_557
H208 H169 2.8143 no 2_557
H209 C80 3.5826 no 2_657
H209 C81 3.4535 no 2_657
H209 H104 3.5781 no 2_657
H209 H106 2.9834 no 2_657
H209 H108 2.8286 no 2_657
H209 H109 3.1416 no 2_657
H210 C50 3.4725 no 2_656
H210 C51 3.4273 no 2_656
H210 H42 3.4874 no 2_656
H210 H44 2.8324 no 2_656
H210 H45 2.8161 no 2_656
H210 H47 3.2747 no 2_656
H211 H44 2.7343 no 2_656
H211 H47 3.1635 no 2_656
H211 H68 2.9561 no 1_546
H211 H72 2.7741 no 1_546
H212 H102 2.9044 no 2_657
H212 H104 3.5863 no 2_657
H212 H106 3.2120 no 2_657
H212 H162 3.4064 no 2_557
H212 H166 2.9464 no 2_557
H213 C79 3.4066 no 2_657
H213 H100 3.4343 no 2_657
H213 H102 3.1087 no 2_657
H213 H104 2.6979 no 2_657
H213 H106 3.2594 no 2_657
H214 C52 3.3462 no 2_656
H214 C53 3.2549 no 2_656
H214 H45 3.3924 no 2_656
H214 H47 2.7472 no 2_656
H214 H49 2.6397 no 2_656
H214 H51 3.0279 no 2_656
H215 C52 3.5108 no 2_656
H215 C62 3.5609 no 1_546
H215 H47 2.6069 no 2_656
H215 H49 3.5676 no 2_656
H215 H51 3.1933 no 2_656
H215 H65 3.1509 no 1_546
H215 H68 2.7119 no 1_546
H216 C15 3.2396 no 2_657
H216 C74 3.3537 no 2_657
H216 H7 2.3866 no 2_657
H216 H65 3.5040 no 1_546
H216 H87 3.3306 no 2_657
H216 H93 2.6801 no 2_657
H216 H94 3.1225 no 2_657
H216 H100 2.9766 no 2_657
H217 H7 3.3109 no 2_657
H217 H51 2.9760 no 2_656
H217 H87 3.1586 no 2_657
H217 H93 3.3072 no 2_657
H217 H94 2.9861 no 2_657
H218 C74 3.3438 no 2_657
H218 C76 3.4533 no 2_657
H218 C77 3.4173 no 2_657
H218 H93 3.0761 no 2_657
H218 H94 2.7900 no 2_657
H218 H98 2.8238 no 2_657
H218 H100 2.8503 no 2_657
H218 H102 3.0619 no 2_657
H218 H156 3.1620 no 2_557
H218 H162 3.4588 no 2_557

loop_
_geom_torsion_atom_site_label_1
_geom_torsion_atom_site_label_2
_geom_torsion_atom_site_label_3
_geom_torsion_atom_site_label_4
_geom_torsion
_geom_torsion_publ_flag
N1 Fe1 N3 C8 1.8(3) no
N1 Fe1 N3 C12 -176.1(3) no
N3 Fe1 N1 C1 177.9(5) no
N3 Fe1 N1 C7 -1.4(3) no
N1 Fe1 N6 C20 -83.4(6) no
N1 Fe1 N6 C26 106.9(4) no
N6 Fe1 N1 C1 -82.7(5) no
N6 Fe1 N1 C7 98.0(3) no
N1 Fe1 N8 C27 -92.1(5) no
N1 Fe1 N8 C31 91.4(4) no
N8 Fe1 N1 C1 -2.2(5) no
N8 Fe1 N1 C7 178.6(3) no
N1 Fe1 N9 C32 -107.2(4) no
N1 Fe1 N9 C38 88.5(6) no
N9 Fe1 N1 C1 79.6(5) no
N9 Fe1 N1 C7 -99.6(3) no
N3 Fe1 N4 C13 -7.8(3) no
N3 Fe1 N4 C19 -170.1(5) no
N4 Fe1 N3 C8 -179.4(3) no
N4 Fe1 N3 C12 2.7(3) no
N3 Fe1 N6 C20 -3.3(6) no
N3 Fe1 N6 C26 -173.0(4) no
N6 Fe1 N3 C8 -89.8(3) no
N6 Fe1 N3 C12 92.2(3) no
N3 Fe1 N9 C32 172.8(4) no
N3 Fe1 N9 C38 8.4(6) no
N9 Fe1 N3 C8 93.9(3) no
N9 Fe1 N3 C12 -84.1(3) no
N4 Fe1 N6 C20 77.8(6) no
N4 Fe1 N6 C26 -91.9(4) no
N6 Fe1 N4 C13 -107.6(3) no
N6 Fe1 N4 C19 90.1(5) no
N4 Fe1 N8 C27 89.0(5) no
N4 Fe1 N8 C31 -87.4(4) no
N8 Fe1 N4 C13 172.3(3) no
N8 Fe1 N4 C19 10.0(5) no
N4 Fe1 N9 C32 92.1(4) no
N4 Fe1 N9 C38 -72.3(6) no
N9 Fe1 N4 C13 91.3(3) no
N9 Fe1 N4 C19 -71.0(5) no
N6 Fe1 N8 C27 -0.9(4) no
N6 Fe1 N8 C31 -177.4(5) no
N8 Fe1 N6 C20 174.1(6) no
N8 Fe1 N6 C26 4.4(4) no
N8 Fe1 N9 C32 -4.7(4) no
N8 Fe1 N9 C38 -169.0(6) no
N9 Fe1 N8 C27 176.2(5) no
N9 Fe1 N8 C31 -0.3(4) no
C10 O1 C55 C56 172.8(4) no
C55 O1 C10 C9 -4.8(8) no
C55 O1 C10 C11 176.3(4) no
C29 O2 C103 C104 84.2(8) no
C103 O2 C29 C28 -179.9(7) no
C103 O2 C29 C30 -2.5(12) no
Fe1 N1 C1 C2 0.7(10) no
Fe1 N1 C1 C6 179.6(4) no
Fe1 N1 C7 N2 -179.8(3) no
Fe1 N1 C7 C8 0.9(6) no
C1 N1 C7 N2 0.7(6) no
C1 N1 C7 C8 -178.6(4) no
C7 N1 C1 C2 180.0(6) no
C7 N1 C1 C6 -1.1(6) no
C6 N2 C7 N1 -0.0(7) no
C6 N2 C7 C8 179.1(6) no
C7 N2 C6 C1 -0.6(6) no
C7 N2 C6 C5 176.7(6) no
C6 N2 C39 C40 -97.7(8) no
C39 N2 C6 C1 177.8(5) no
C39 N2 C6 C5 -4.8(10) no
C7 N2 C39 C40 80.5(9) no
C39 N2 C7 N1 -178.4(5) no
C39 N2 C7 C8 0.7(11) no
Fe1 N3 C8 C7 -1.7(6) no
Fe1 N3 C8 C9 176.9(3) no
Fe1 N3 C12 C11 -174.0(3) no
Fe1 N3 C12 C13 2.6(6) no
C8 N3 C12 C11 8.1(8) no
C8 N3 C12 C13 -175.3(5) no
C12 N3 C8 C7 176.2(4) no
C12 N3 C8 C9 -5.2(8) no
Fe1 N4 C13 N5 -164.7(3) no
Fe1 N4 C13 C12 11.8(6) no
Fe1 N4 C19 C14 161.2(4) no
Fe1 N4 C19 C18 -20.9(11) no
C13 N4 C19 C14 -1.7(7) no
C13 N4 C19 C18 176.1(6) no
C19 N4 C13 N5 3.2(7) no
C19 N4 C13 C12 179.7(5) no
C13 N5 C14 C15 -176.0(6) no
C13 N5 C14 C19 2.1(7) no
C14 N5 C13 N4 -3.3(7) no
C14 N5 C13 C12 -179.2(6) no
C13 N5 C71 C72 -63.4(9) no
C71 N5 C13 N4 167.8(6) no
C71 N5 C13 C12 -8.1(12) no
C14 N5 C71 C72 106.3(7) no
C71 N5 C14 C15 12.4(12) no
C71 N5 C14 C19 -169.5(6) no
Fe1 N6 C20 C21 10.8(13) no
Fe1 N6 C20 C25 -166.2(5) no
Fe1 N6 C26 N7 169.5(4) no
Fe1 N6 C26 C27 -7.2(8) no
C20 N6 C26 N7 -3.4(8) no
C20 N6 C26 C27 179.8(5) no
C26 N6 C20 C21 -179.0(7) no
C26 N6 C20 C25 3.9(8) no
C25 N7 C26 N6 1.7(8) no
C25 N7 C26 C27 177.8(7) no
C26 N7 C25 C20 0.7(7) no
C26 N7 C25 C24 178.2(7) no
C25 N7 C87 C88 -68.5(8) no
C87 N7 C25 C20 176.0(6) no
C87 N7 C25 C24 -6.5(12) no
C26 N7 C87 C88 105.5(9) no
C87 N7 C26 N6 -172.9(7) no
C87 N7 C26 C27 3.2(13) no
Fe1 N8 C27 C26 -2.4(8) no
Fe1 N8 C27 C28 178.0(4) no
Fe1 N8 C31 C30 -177.1(4) no
Fe1 N8 C31 C32 4.6(8) no
C27 N8 C31 C30 6.5(11) no
C27 N8 C31 C32 -171.8(6) no
C31 N8 C27 C26 174.0(6) no
C31 N8 C27 C28 -5.7(10) no
Fe1 N9 C32 N10 -167.2(4) no
Fe1 N9 C32 C31 8.8(8) no
Fe1 N9 C38 C33 162.7(5) no
Fe1 N9 C38 C37 -17.8(13) no
C32 N9 C38 C33 -2.3(8) no
C32 N9 C38 C37 177.2(7) no
C38 N9 C32 N10 2.1(8) no
C38 N9 C32 C31 178.1(6) no
C32 N10 C33 C34 -179.8(7) no
C32 N10 C33 C38 -0.5(8) no
C33 N10 C32 N9 -1.1(8) no
C33 N10 C32 C31 -176.4(7) no
C32 N10 C119 C120 -72.5(10) no
C119 N10 C32 N9 174.8(7) no
C119 N10 C32 C31 -0.4(13) no
C33 N10 C119 C120 102.7(7) no
C119 N10 C33 C34 4.1(13) no
C119 N10 C33 C38 -176.5(6) no
N1 C1 C2 C3 178.3(5) no
N1 C1 C6 N2 1.0(6) no
N1 C1 C6 C5 -176.7(5) no
C2 C1 C6 N2 -179.8(5) no
C2 C1 C6 C5 2.4(9) no
C6 C1 C2 C3 -0.6(9) no
C1 C2 C3 C4 -1.9(9) no
C2 C3 C4 C5 2.9(10) no
C3 C4 C5 C6 -1.1(11) no
C4 C5 C6 N2 -178.6(6) no
C4 C5 C6 C1 -1.5(10) no
N1 C7 C8 N3 0.4(7) no
N1 C7 C8 C9 -178.1(5) no
N2 C7 C8 N3 -178.6(6) no
N2 C7 C8 C9 2.8(11) no
N3 C8 C9 C10 -0.6(8) no
C7 C8 C9 C10 177.8(5) no
C8 C9 C10 O1 -175.4(5) no
C8 C9 C10 C11 3.5(8) no
O1 C10 C11 C12 178.3(5) no
C9 C10 C11 C12 -0.7(9) no
C10 C11 C12 N3 -5.0(9) no
C10 C11 C12 C13 179.0(5) no
N3 C12 C13 N4 -9.5(7) no
N3 C12 C13 N5 166.1(6) no
C11 C12 C13 N4 166.8(6) no
C11 C12 C13 N5 -17.6(11) no
N5 C14 C15 C16 177.8(6) no
N5 C14 C19 N4 -0.3(7) no
N5 C14 C19 C18 -178.4(5) no
C15 C14 C19 N4 178.1(6) no
C15 C14 C19 C18 -0.0(10) no
C19 C14 C15 C16 -0.1(10) no
C14 C15 C16 C17 -0.5(11) no
C15 C16 C17 C18 1.1(11) no
C16 C17 C18 C19 -1.1(10) no
C17 C18 C19 N4 -177.1(6) no
C17 C18 C19 C14 0.6(9) no
N6 C20 C21 C22 -178.5(7) no
N6 C20 C25 N7 -2.9(8) no
N6 C20 C25 C24 179.4(6) no
C21 C20 C25 N7 179.7(6) no
C21 C20 C25 C24 2.0(11) no
C25 C20 C21 C22 -1.7(11) no
C20 C21 C22 C23 1.2(11) no
C21 C22 C23 C24 -1.0(12) no
C22 C23 C24 C25 1.1(12) no
C23 C24 C25 N7 -178.7(7) no
C23 C24 C25 C20 -1.6(11) no
N6 C26 C27 N8 6.2(9) no
N6 C26 C27 C28 -174.2(6) no
N7 C26 C27 N8 -169.7(7) no
N7 C26 C27 C28 9.9(14) no
N8 C27 C28 C29 -0.5(11) no
C26 C27 C28 C29 179.9(7) no
C27 C28 C29 O2 -176.4(7) no
C27 C28 C29 C30 6.3(12) no
O2 C29 C30 C31 177.3(7) no
C28 C29 C30 C31 -5.6(12) no
C29 C30 C31 N8 -0.9(12) no
C29 C30 C31 C32 177.0(7) no
N8 C31 C32 N9 -8.6(9) no
N8 C31 C32 N10 166.5(7) no
C30 C31 C32 N9 173.3(7) no
C30 C31 C32 N10 -11.7(14) no
N10 C33 C34 C35 180.0(7) no
N10 C33 C38 N9 1.7(8) no
N10 C33 C38 C37 -177.8(6) no
C34 C33 C38 N9 -178.8(7) no
C34 C33 C38 C37 1.6(12) no
C38 C33 C34 C35 0.7(11) no
C33 C34 C35 C36 -1.7(12) no
C34 C35 C36 C37 0.6(13) no
C35 C36 C37 C38 1.5(12) no
C36 C37 C38 N9 177.9(7) no
C36 C37 C38 C33 -2.6(12) no
N2 C39 C40 C41 171.8(7) no
C39 C40 C41 C42 63.9(12) no
C40 C41 C42 C43 174.9(7) no
C41 C42 C43 C44 66.8(11) no
C42 C43 C44 C45 174.9(8) no
C43 C44 C45 C46 -177.1(7) no
C44 C45 C46 C47 -179.0(8) no
C45 C46 C47 C48 -178.2(7) no
C46 C47 C48 C49 179.9(7) no
C47 C48 C49 C50 -179.0(7) no
C48 C49 C50 C51 179.8(7) no
C49 C50 C51 C52 -179.6(7) no
C50 C51 C52 C53 -177.2(7) no
C51 C52 C53 C54 178.8(8) no
O1 C55 C56 C57 174.2(4) no
C55 C56 C57 C58 53.8(9) no
C56 C57 C58 C59 170.4(7) no
C57 C58 C59 C60 178.0(6) no
C58 C59 C60 C61 -176.8(6) no
C59 C60 C61 C62 179.1(6) no
C60 C61 C62 C63 -176.7(6) no
C61 C62 C63 C64 179.0(6) no
C62 C63 C64 C65 177.5(6) no
C63 C64 C65 C66 -179.5(6) no
C64 C65 C66 C67 -178.6(6) no
C65 C66 C67 C68 -179.2(6) no
C66 C67 C68 C69 179.3(7) no
C67 C68 C69 C70 179.5(8) no
N5 C71 C72 C73 -55.8(9) no
C71 C72 C73 C74 -66.3(9) no
C72 C73 C74 C75 -160.6(6) no
C73 C74 C75 C76 169.9(7) no
C74 C75 C76 C77 79.5(14) no
C75 C76 C77 C78 -174.0(10) no
C76 C77 C78 C79 -177.9(11) no
C77 C78 C79 C80 -175.4(9) no
C78 C79 C80 C81 -178.6(8) no
C79 C80 C81 C82 -177.1(7) no
C80 C81 C82 C83 -178.6(6) no
C81 C82 C83 C84 179.7(6) no
C82 C83 C84 C85 178.6(6) no
C83 C84 C85 C86 180.0(6) no
N7 C87 C88 C89 -73.4(8) no
C87 C88 C89 C90 -177.9(6) no
C88 C89 C90 C91 174.7(6) no
C89 C90 C91 C92 -176.2(6) no
C90 C91 C92 C93 169.1(6) no
C91 C92 C93 C94 -179.0(6) no
C92 C93 C94 C95 174.4(6) no
C93 C94 C95 C96 -178.5(6) no
C94 C95 C96 C97 178.2(5) no
C95 C96 C97 C98 -180.0(5) no
C96 C97 C98 C99 -179.7(5) no
C97 C98 C99 C100 179.5(6) no
C98 C99 C100 C101 -179.6(6) no
C99 C100 C101 C102 174.9(6) no
O2 C103 C104 C105 -169.2(6) no
C103 C104 C105 C106 172.9(7) no
C104 C105 C106 C107 71.8(10) no
C105 C106 C107 C108 -178.5(7) no
C106 C107 C108 C109 -170.3(7) no
C107 C108 C109 C110 176.7(6) no
C108 C109 C110 C111 -176.3(6) no
C109 C110 C111 C112 178.5(6) no
C110 C111 C112 C113 -179.6(6) no
C111 C112 C113 C114 -178.0(6) no
C112 C113 C114 C115 -178.7(6) no
C113 C114 C115 C116 -179.4(6) no
C114 C115 C116 C117 179.8(6) no
C115 C116 C117 C118 175.9(6) no
N10 C119 C120 C121 -54.7(7) no
C119 C120 C121 C122 -179.6(5) no
C120 C121 C122 C123 72.1(7) no
C121 C122 C123 C124 175.0(6) no
C122 C123 C124 C125 -177.1(6) no
C123 C124 C125 C126 177.9(6) no
C124 C125 C126 C127 -177.5(6) no
C125 C126 C127 C128 178.2(6) no
C126 C127 C128 C129 -179.3(6) no
C127 C128 C129 C130 178.6(6) no
C128 C129 C130 C131 -178.8(6) no
C129 C130 C131 C132 179.4(6) no
C130 C131 C132 C133 -178.6(7) no
C131 C132 C133 C134 178.0(8) no
